data_1571842
loop_
_publ_author_name
'Carroll, Robert C.'
'Coles, Simon J.'

_publ_section_title
;
 Statistical optimization of guest uptake in crystalline sponges: grading
 structural outcomes.
;
_journal_coeditor_code LT5068
_journal_issue 4
_journal_name_full IUCrJ
_journal_paper_doi 10.1107/S2052252524004871
_journal_volume 11
_journal_year 2024
_chemical_formula_moiety 'C108 H72 I18 N36 Zn9, 1.018(C15 H16 O3), 1.116(C6 H12)'
_chemical_formula_sum 'C129.97 H101.68 I18 N36 O3.06 Zn9'
_chemical_formula_weight 5089.17
_chemical_name_systematic
; (2',6'-dimethoxy-[1,1'-biphenyl]-2-yl)methanol 
(absorbed in crystalline sponge)
;
_space_group_crystal_system monoclinic
_space_group_IT_number 15
_space_group_name_Hall '-C 2yc'
_space_group_name_H-M_alt 'C 1 2/c 1'
_atom_sites_solution_hydrogens geom
_atom_sites_solution_primary dual
_audit_creation_date 2024-01-26
_audit_creation_method
;
Olex2 1.5-alpha
(compiled 2023.11.24 svn.r209d9fb2 for OlexSys, GUI svn.r6869)
;
_cell_angle_alpha 90
_cell_angle_beta 100.259(2)
_cell_angle_gamma 90
_cell_formula_units_Z 8
_cell_length_a 78.5587(18)
_cell_length_b 14.9697(2)
_cell_length_c 41.6779(6)
_cell_measurement_reflns_used 19374
_cell_measurement_temperature 100(2)
_cell_measurement_theta_max 73.8000
_cell_measurement_theta_min 2.2610
_cell_volume 48229.6(15)
_computing_cell_refinement 'CrysAlisPro 1.171.42.72a (Rigaku OD, 2022)'
_computing_data_collection 'CrysAlisPro 1.171.42.72a (Rigaku OD, 2022)'
_computing_data_reduction 'CrysAlisPro 1.171.42.72a (Rigaku OD, 2022)'
_computing_molecular_graphics 'Olex2 1.5-alpha (Dolomanov et al., 2009)'
_computing_publication_material 'Olex2 1.5-alpha (Dolomanov et al., 2009)'
_computing_structure_refinement 'SHELXL 2016/6 (Sheldrick, 2015)'
_computing_structure_solution 'SHELXT 2014/5 (Sheldrick, 2014)'
_diffrn_ambient_environment N~2~
_diffrn_ambient_temperature 100(2)
_diffrn_detector 'hybrid pixel array detector'
_diffrn_detector_area_resol_mean 10
_diffrn_detector_dtime 0.000
_diffrn_detector_type 'Rigaku, HyPix 6000HE'
_diffrn_measured_fraction_theta_full 0.994
_diffrn_measured_fraction_theta_max 0.994
_diffrn_measurement_details
;
List of Runs (angles in degrees, time in seconds):

  # Type    Start    End  Width  t~exp~   \w     \q     \k     \f   Frames
--------------------------------------------------------------------------
  1  \w   -167.00 -82.00   0.25    3.00    -- -103.00 -74.00-157.00  340
  2  \w    -93.00 -37.00   0.25    3.00    -- -103.00  74.00 -29.00  224
  3  \w   -174.00 -90.00   0.25    3.00    -- -103.00 -45.00-120.00  336
  4  \w    -69.00 -38.00   0.25    3.00    -- -103.00  61.00 150.00  124
  5  \w    -98.00 -48.00   0.25    3.00    -- -103.00  77.00  90.00  200
  6  \w   -174.00 -94.00   0.25    3.00    -- -103.00 -45.00 -90.00  320
  7  \w     30.00  94.00   0.25    3.00    --  101.75 -74.00-157.00  256
  8  \w    143.00 168.00   0.25    3.00    --  101.75  74.00 -29.00  100
  9  \w     34.00  60.00   0.25    3.00    --  101.75 -61.00 120.00  104
 10  \w     97.00 174.00   0.25    3.00    --  101.75  45.00  90.00  308
 11  \w     48.00  73.00   0.25    3.00    --  101.75 -61.00 -30.00  100
 12  \w     29.00  54.00   0.25    3.00    --  101.75 -61.00   0.00  100
 13  \w    -17.00  17.00   0.25    1.00    --  -46.51  74.00 -29.00  136
 14  \w    -59.00 -33.00   0.25    1.00    --  -46.51  74.00 -29.00  104
 15  \w     27.00 105.00   0.25    1.00    --   46.51  74.00 -29.00  312
 16  \w    -25.00  67.00   0.25    1.00    --   46.51 -74.00-157.00  368
 17  \w    -96.00 -71.00   0.25    1.00    --  -46.51 -74.00-157.00  100
 18  \w    -23.00  27.00   0.25    1.00    --  -46.51  19.00 -30.00  200
;
_diffrn_measurement_device 'four-circle diffractometer'
_diffrn_measurement_device_details 'Rigaku Oxford Difffraction, UG2 \k goniometer'
_diffrn_measurement_device_type
; Rigaku 007HF equipped with Varimax confocal mirrors and a UG2 goniometer 
and HyPix 6000HE detector
;
_diffrn_measurement_method 'profile data from \w-scans'
_diffrn_measurement_specimen_support 'MiTeGen loops'
_diffrn_orient_matrix_type 'CrysAlisPro convention (1999,Acta A55,543-557)'
_diffrn_orient_matrix_UB_11 0.0118848000
_diffrn_orient_matrix_UB_12 -0.0048655000
_diffrn_orient_matrix_UB_13 -0.0256568000
_diffrn_orient_matrix_UB_21 0.0087682000
_diffrn_orient_matrix_UB_22 -0.0839762000
_diffrn_orient_matrix_UB_23 0.0167931000
_diffrn_orient_matrix_UB_31 -0.0133878000
_diffrn_orient_matrix_UB_32 -0.0592722000
_diffrn_orient_matrix_UB_33 -0.0216934000
_diffrn_radiation_collimation 0.3
_diffrn_radiation_monochromator 'Varimax focusing mirrors'
_diffrn_radiation_probe x-ray
_diffrn_radiation_type 'Cu K\a'
_diffrn_radiation_wavelength 1.54184
_diffrn_reflns_av_R_equivalents 0.0370
_diffrn_reflns_av_unetI/netI 0.0355
_diffrn_reflns_Laue_measured_fraction_full 0.994
_diffrn_reflns_Laue_measured_fraction_max 0.994
_diffrn_reflns_limit_h_max 94
_diffrn_reflns_limit_h_min -94
_diffrn_reflns_limit_k_max 17
_diffrn_reflns_limit_k_min -18
_diffrn_reflns_limit_l_max 43
_diffrn_reflns_limit_l_min -50
_diffrn_reflns_number 143224
_diffrn_reflns_point_group_measured_fraction_full 0.994
_diffrn_reflns_point_group_measured_fraction_max 0.994
_diffrn_reflns_theta_full 67.684
_diffrn_reflns_theta_max 68.249
_diffrn_reflns_theta_min 2.252
_diffrn_source 'Rotating anode'
_diffrn_source_current 30.0
_diffrn_source_power 1.2
_diffrn_source_target Cu
_diffrn_source_type 'Rigaku 007 HF'
_diffrn_source_voltage 40.0
_exptl_absorpt_coefficient_mu 19.376
_exptl_absorpt_correction_T_max 0.470
_exptl_absorpt_correction_T_min 0.182
_exptl_absorpt_correction_type analytical
_exptl_absorpt_process_details
;
CrysAlisPro 1.171.42.72a (Rigaku Oxford Diffraction, 2022)
Analytical numeric absorption correction using a multifaceted crystal
model based on expressions derived by R.C. Clark & J.S. Reid.
(Clark, R. C. & Reid, J. S. (1995). Acta Cryst. A51, 887-897)
Empirical absorption correction using spherical harmonics,
implemented in SCALE3 ABSPACK scaling algorithm.
;
_exptl_crystal_colour 'light yellow'
_exptl_crystal_colour_modifier light
_exptl_crystal_colour_primary yellow
_exptl_crystal_density_diffrn 1.402
_exptl_crystal_description block
_exptl_crystal_F_000 19055
_exptl_crystal_size_max 0.13
_exptl_crystal_size_mid 0.11
_exptl_crystal_size_min 0.05
_refine_diff_density_max 1.981
_refine_diff_density_min -1.083
_refine_diff_density_rms 0.272
_refine_ls_extinction_method none
_refine_ls_goodness_of_fit_ref 1.045
_refine_ls_hydrogen_treatment constr
_refine_ls_matrix_type full
_refine_ls_number_parameters 2390
_refine_ls_number_reflns 43855
_refine_ls_number_restraints 999
_refine_ls_restrained_S_all 1.039
_refine_ls_R_factor_all 0.0943
_refine_ls_R_factor_gt 0.0700
_refine_ls_shift/su_max 0.009
_refine_ls_shift/su_mean 0.000
_refine_ls_structure_factor_coef Fsqd
_refine_ls_weighting_details 'w=1/[\s^2^(Fo^2^)+(0.1358P)^2^+270.6525P] where P=(Fo^2^+2Fc^2^)/3'
_refine_ls_weighting_scheme calc
_refine_ls_wR_factor_gt 0.2201
_refine_ls_wR_factor_ref 0.2396
_reflns_Friedel_coverage 0.000
_reflns_number_gt 30847
_reflns_number_total 43855
_reflns_threshold_expression 'I > 2\s(I)'
_cod_data_source_file lt5068.cif
_cod_data_source_block 25_1_48c
_cod_database_code 1571842
_shelx_shelxl_version_number 2016/6
_chemical_oxdiff_formula '(Zn3 I6 N12 H24 C36) (C15 H16 O3)2 (C6 H12)2'
_chemical_oxdiff_usercomment JP-9300-04
_shelx_space_group_comment
;
The symmetry employed for this shelxl refinement is uniquely defined
by the following loop, which should always be used as a source of
symmetry information in preference to the above space-group names.
They are only intended as comments.
;
_shelx_estimated_absorpt_t_max 0.444
_shelx_estimated_absorpt_t_min 0.187
_olex2_refinement_description
;
1. Fixed Uiso
 At 1.2 times of:
  All C(H) groups, All C(H,H) groups
 At 1.5 times of:
  All C(H,H,H) groups, All O(H) groups
2. Restrained distances
 C2B-C1B = C3B-C2B = C4B-C3B = C5B-C4B = C6B-C5B = C6B-C1B
 1.39 with sigma of 0.02
 O1A-C13A
 1.43 with sigma of 0.01
 O2A-C14A = O3A-C15A
 1.43 with sigma of 0.02
 C5A-C13A
 1.51 with sigma of 0.01
 C5B-C13B
 1.51 with sigma of 0.02
 C7B-C4B
 1.5 with sigma of 0.02
 O1B-C13B = O2B-C14B = O3B-C15B
 1.43 with sigma of 0.02
 O3B-C12B = O2B-C8B
 1.37 with sigma of 0.02
 C809-C810 = C809-C808 = C810-C811 = C811-C812 = C812-C807 = C807-C808
 1.54 with sigma of 0.02
 C829-C828 = C829-C830 = C828-C827 = C827-C826 = C826-C825 = C825-C830
 1.54 with sigma of 0.02
 C813-C818 = C813-C814 = C818-C817 = C817-C816 = C816-C815 = C815-C814
 1.54 with sigma of 0.02
 C819-C824 = C819-C820 = C824-C823 = C823-C822 = C822-C821 = C821-C820
 1.54 with sigma of 0.02
 C804-C803 = C804-C805 = C803-C802 = C802-C801 = C801-C806 = C806-C805
 1.54 with sigma of 0.02
 C5A-O1A
 2.4 with sigma of 0.01
 C1B-C3B = C2B-C4B = C3B-C5B = C4B-C6B = C5B-C1B = C6B-C2B
 2.4 with sigma of 0.04
 C5B-O1B
 2.4 with sigma of 0.04
 C15B-C12B
 2.4 with sigma of 0.04
 C809-C811 = C809-C807 = C810-C812 = C811-C807 = C812-C808
 2.54 with sigma of 0.04
 C829-C827 = C829-C825 = C828-C826 = C827-C825 = C826-C830
 2.54 with sigma of 0.04
 C813-C817 = C813-C815 = C818-C816 = C817-C815 = C816-C814
 2.54 with sigma of 0.04
 C819-C823 = C819-C821 = C824-C822 = C823-C821 = C822-C820
 2.54 with sigma of 0.04
 C804-C802 = C804-C806 = C803-C801 = C802-C806 = C801-C805
 2.54 with sigma of 0.04
 C8A-C7A \\sim C9A-C8A \\sim C9A-C10A \\sim C11A-C10A \\sim C12A-C11A \\sim
C7A-C12A
 with sigma of 0.02
 C7A-C9A \\sim C8A-C10A \\sim C9A-C11A \\sim C10A-C12A \\sim C11A-C7A \\sim
C12A-C8A
 with sigma of 0.04
 I306-Zn33 \\sim I406-Zn43
 with sigma of 0.02
 I305-Zn33 \\sim I405-Zn43
 with sigma of 0.02
 Zn33-N306 \\sim Zn43-N306
 with sigma of 0.02
 Zn33-N307 \\sim Zn43-N307
 with sigma of 0.02
 I306-I305 \\sim I406-I405
 with sigma of 0.04
 I306-N306 \\sim I406-N306
 with sigma of 0.04
 I306-N307 \\sim I406-N307
 with sigma of 0.04
 I305-N306 \\sim I405-N306
 with sigma of 0.04
 I305-N307 \\sim I405-N307
 with sigma of 0.04
 I303-Zn32 \\sim I403-Zn42
 with sigma of 0.02
 I304-Zn32 \\sim I404-Zn42
 with sigma of 0.02
 Zn32-N305 \\sim Zn42-N305
 with sigma of 0.02
 I303-I304 \\sim I403-I404
 with sigma of 0.04
 I303-N305 \\sim I403-N305
 with sigma of 0.04
 I304-N305 \\sim I404-N305
 with sigma of 0.04
 I309-Zn35 \\sim I409-Zn45
 with sigma of 0.02
 I310-Zn35 \\sim I410-Zn45
 with sigma of 0.02
 Zn35-N318 \\sim Zn45-N318
 with sigma of 0.02
 Zn35-N319 \\sim Zn45-N319
 with sigma of 0.02
 I309-I310 \\sim I409-I410
 with sigma of 0.04
 I309-N318 \\sim I409-N318
 with sigma of 0.04
 I309-N319 \\sim I409-N319
 with sigma of 0.04
 I310-N318 \\sim I410-N318
 with sigma of 0.04
 I310-N319 \\sim I410-N319
 with sigma of 0.04
 I301-Zn31 \\sim I401-Zn41
 with sigma of 0.02
 I302-Zn31 \\sim I402-Zn41
 with sigma of 0.02
 Zn31-N301 \\sim Zn41-N301
 with sigma of 0.02
 I301-I302 \\sim I401-I402
 with sigma of 0.04
 I301-N301 \\sim I401-N301
 with sigma of 0.04
 I302-N301 \\sim I402-N301
 with sigma of 0.04
 I315-Zn38 \\sim I415-Zn48
 with sigma of 0.02
 I316-Zn38 \\sim I416-Zn48
 with sigma of 0.02
 Zn38-N331 \\sim Zn48-N331
 with sigma of 0.02
 Zn38-N330 \\sim Zn48-N330
 with sigma of 0.02
 I315-I316 \\sim I415-I416
 with sigma of 0.04
 I315-N331 \\sim I415-N331
 with sigma of 0.04
 I315-N330 \\sim I415-N330
 with sigma of 0.04
 I316-N331 \\sim I416-N331
 with sigma of 0.04
 I316-N330 \\sim I416-N330
 with sigma of 0.04
 I317-Zn39 \\sim I417-Zn49
 with sigma of 0.02
 I318-Zn39 \\sim I418-Zn49
 with sigma of 0.02
 Zn39-N336 \\sim Zn49-N336
 with sigma of 0.02
 I317-I318 \\sim I417-I418
 with sigma of 0.04
 I317-N336 \\sim I417-N336
 with sigma of 0.04
 I318-N336 \\sim I418-N336
 with sigma of 0.04
 I312-Zn36 \\sim I412-Zn46
 with sigma of 0.02
 I311-Zn36 \\sim I411-Zn46
 with sigma of 0.02
 Zn36-N323 \\sim Zn46-N323
 with sigma of 0.02
 I312-I311 \\sim I412-I411
 with sigma of 0.04
 I312-N323 \\sim I412-N323
 with sigma of 0.04
 I311-N323 \\sim I411-N323
 with sigma of 0.04
 I407-Zn44 \\sim I307-Zn34
 with sigma of 0.02
 I408-Zn44 \\sim I308-Zn34
 with sigma of 0.02
 Zn44-N312 \\sim Zn34-N312
 with sigma of 0.02
 Zn44-N313 \\sim Zn34-N313
 with sigma of 0.02
 I407-I408 \\sim I307-I308
 with sigma of 0.04
 I407-N312 \\sim I307-N312
 with sigma of 0.04
 I407-N313 \\sim I307-N313
 with sigma of 0.04
 I408-N312 \\sim I308-N312
 with sigma of 0.04
 I408-N313 \\sim I308-N313
 with sigma of 0.04
 I519-Zn59 \\sim I518-Zn59
 with sigma of 0.02
 I313-Zn37 \\sim I413-Zn47
 with sigma of 0.02
 I314-Zn37 \\sim I414-Zn47
 with sigma of 0.02
 Zn37-N324 \\sim Zn47-N324
 with sigma of 0.02
 Zn37-N325 \\sim Zn47-N325
 with sigma of 0.02
 I313-I314 \\sim I413-I414
 with sigma of 0.04
 I313-N324 \\sim I413-N324
 with sigma of 0.04
 I313-N325 \\sim I413-N325
 with sigma of 0.04
 I314-N324 \\sim I414-N324
 with sigma of 0.04
 I314-N325 \\sim I414-N325
 with sigma of 0.04
 I503-Zn52 \\sim I403-Zn42
 with sigma of 0.02
 I504-Zn52 \\sim I304-Zn32
 with sigma of 0.02
 I512-Zn56 \\sim I511-Zn56
 with sigma of 0.02
 C809-C810 \\sim C810-C811 \\sim C811-C812 \\sim C812-C807 \\sim C807-C808
\\sim C808-C809
 with sigma of 0.02
 C809-C807 \\sim C811-C807 \\sim C810-C808 \\sim C810-C812 \\sim C812-C808
\\sim C809-C811
 with sigma of 0.04
 C829-C828 \\sim C828-C827 \\sim C827-C826 \\sim C826-C825 \\sim C825-C830
\\sim C830-C829
 with sigma of 0.02
 C829-C825 \\sim C827-C825 \\sim C828-C830 \\sim C828-C826 \\sim C826-C830
\\sim C829-C827
 with sigma of 0.04
 C813-C818 \\sim C818-C817 \\sim C817-C816 \\sim C816-C815 \\sim C815-C814
\\sim C814-C813
 with sigma of 0.02
 C813-C815 \\sim C817-C815 \\sim C818-C814 \\sim C818-C816 \\sim C816-C814
\\sim C813-C817
 with sigma of 0.04
 C819-C824 \\sim C824-C823 \\sim C823-C822 \\sim C822-C821 \\sim C821-C820
\\sim C820-C819
 with sigma of 0.02
 C819-C821 \\sim C823-C821 \\sim C824-C820 \\sim C824-C822 \\sim C822-C820
\\sim C819-C823
 with sigma of 0.04
 C804-C803 \\sim C803-C802 \\sim C802-C801 \\sim C801-C806 \\sim C806-C805
\\sim C805-C804
 with sigma of 0.02
 C804-C806 \\sim C802-C806 \\sim C803-C805 \\sim C803-C801 \\sim C801-C805
\\sim C804-C802
 with sigma of 0.04
3. Restrained planarity
 C5B, C3B, C2B, C6B, C4B, C1B
 with sigma of 0.1
 O3B, C12B, C7B, C8B, O2B
 with sigma of 0.1
4. Uiso/Uaniso restraints and constraints
C5A \\sim O2A \\sim C8A \\sim C14A \\sim C7A \\sim C9A \\sim C4A \\sim C12A
\\sim C10A \\sim C3A \\sim C11A \\sim O3A \\sim C2A \\sim C6A \\sim C13A \\sim
C15A \\sim C1A \\sim O1A: within 2A with sigma of 0.04 and sigma for terminal
atoms of 0.08 within 2A
C10B \\sim C4B \\sim C3B \\sim C5B \\sim C7B \\sim C2B \\sim C6B \\sim C13B
\\sim C12B \\sim C8B \\sim C1B \\sim O1B \\sim C11B \\sim O3B \\sim O2B \\sim
C9B \\sim C15B \\sim C14B: within 2A with sigma of 0.04 and sigma for terminal
atoms of 0.08 within 2A
C809 \\sim C810 \\sim C811 \\sim C812 \\sim C807 \\sim C808: within 2A with
sigma of 0.04 and sigma for terminal atoms of 0.08 within 2A
C829 \\sim C828 \\sim C827 \\sim C826 \\sim C825 \\sim C830: within 2A with
sigma of 0.04 and sigma for terminal atoms of 0.08 within 2A
C813 \\sim C818 \\sim C817 \\sim C816 \\sim C815 \\sim C814: within 2A with
sigma of 0.04 and sigma for terminal atoms of 0.08 within 2A
C819 \\sim C824 \\sim C823 \\sim C822 \\sim C821 \\sim C820: within 2A with
sigma of 0.04 and sigma for terminal atoms of 0.08 within 2A
C804 \\sim C803 \\sim C802 \\sim C801 \\sim C806 \\sim C805: within 2A with
sigma of 0.04 and sigma for terminal atoms of 0.08 within 2A
5. Rigid body (RIGU) restrains
 C10B, C4B, C3B, C5B, C7B, C2B, C6B, C13B, C12B, C8B, C1B, O1B, C11B, O3B, O2B,
  C9B, C15B, C14B
 with sigma for 1-2 distances of 0.004 and sigma for 1-3 distances of 0.004
 C809, C810, C811, C812, C807, C808
 with sigma for 1-2 distances of 0.004 and sigma for 1-3 distances of 0.004
 C829, C828, C827, C826, C825, C830
 with sigma for 1-2 distances of 0.004 and sigma for 1-3 distances of 0.004
 C813, C818, C817, C816, C815, C814
 with sigma for 1-2 distances of 0.004 and sigma for 1-3 distances of 0.004
 C819, C824, C823, C822, C821, C820
 with sigma for 1-2 distances of 0.004 and sigma for 1-3 distances of 0.004
 C804, C803, C802, C801, C806, C805
 with sigma for 1-2 distances of 0.004 and sigma for 1-3 distances of 0.004
6. Others
 1*[Sof(I317)+Sof(I318)+Sof(Zn39)]+1*[Sof(I418)+Sof(Zn49)+Sof(I417)]+1*
 [Sof(I518)+Sof(I519)+Sof(Zn59)]=1 with esd of 0.00001
 1*[Sof(I306)+Sof(I305)+Sof(Zn33)]+1*[Sof(I405)+Sof(Zn43)+Sof(I406)]+1*
 [Sof(I505)+Sof(I506)+Sof(Zn53)]=1 with esd of 0.00001
 1*[Sof(I313)+Sof(I312)+Sof(I314)+Sof(I311)+Sof(Zn36)+Sof(Zn37)+Sof(I413)+
 Sof(Zn47)+Sof(I414)]+1*[Sof(I411)+Sof(Zn46)+Sof(I412)]+1*[Sof(I511)+Sof(I512)+
 Sof(Zn56)]=1 with esd of 0.00001
 1*[Sof(I301)+Sof(I302)+Sof(Zn31)]+1*[Sof(Zn41)+Sof(I402)+Sof(I401)]+1*
 [Sof(I501)+Sof(I17)+Sof(Zn51)]+1*[Sof(I602)+Sof(I601)+Sof(Zn61)]=1 with esd of
 0.00001
 Sof(I409)=Sof(Zn45)=Sof(I410)=1-FVAR(1)
 Sof(I309)=Sof(I310)=Sof(Zn35)=FVAR(1)
 Sof(I415)=Sof(Zn48)=Sof(I416)=1-FVAR(2)
 Sof(I315)=Sof(I316)=Sof(Zn38)=FVAR(2)
 Sof(I308)=Sof(Zn34)=Sof(I307)=1-FVAR(3)
 Sof(I407)=Sof(I408)=Sof(Zn44)=FVAR(3)
 Sof(I317)=Sof(I318)=Sof(Zn39)=FVAR(4)
 Sof(I418)=Sof(Zn49)=Sof(I417)=FVAR(5)
 Sof(I518)=Sof(I519)=Sof(Zn59)=FVAR(6)
 Sof(I306)=Sof(I305)=Sof(Zn33)=FVAR(7)
 Sof(I405)=Sof(Zn43)=Sof(I406)=FVAR(8)
 Sof(I505)=Sof(I506)=Sof(Zn53)=FVAR(9)
 Sof(I413)=Sof(Zn47)=Sof(I414)=1-FVAR(10)
 Sof(I313)=Sof(I312)=Sof(I314)=Sof(I311)=Sof(Zn36)=Sof(Zn37)=FVAR(10)
 Sof(I411)=Sof(Zn46)=Sof(I412)=FVAR(11)
 Sof(I511)=Sof(I512)=Sof(Zn56)=FVAR(12)
 Sof(I301)=Sof(I302)=Sof(Zn31)=FVAR(13)
 Sof(Zn41)=Sof(I402)=Sof(I401)=FVAR(14)
 Sof(I501)=Sof(I17)=Sof(Zn51)=FVAR(15)
 Sof(I602)=Sof(I601)=Sof(Zn61)=FVAR(16)
 Fixed Sof: I303(0.56859) I304(0.56859) Zn32(0.56859) O2A(0.76853)
 O3A(0.76853) O1A(0.76853) H1AA(0.76853) C7A(0.76853) C8A(0.76853) C1A(0.76853)
 H1A(0.76853) C2A(0.76853) H2A(0.76853) C3A(0.76853) H3A(0.76853) C4A(0.76853)
 C5A(0.76853) C6A(0.76853) H6A(0.76853) C12A(0.76853) C11A(0.76853)
 H11A(0.76853) C9A(0.76853) H9A(0.76853) C10A(0.76853) H10A(0.76853)
 C14A(0.76853) H14A(0.76853) H14B(0.76853) H14C(0.76853) C13A(0.76853)
 H13A(0.76853) H13B(0.76853) I403(0.37438) Zn42(0.37438) I404(0.37438)
 I503(0.05703) I504(0.05703) Zn52(0.05703) C15A(0.76853) H15A(0.76853)
 H15B(0.76853) H15C(0.76853) C4B(0.24975) C3B(0.24975) H3B(0.24975)
 C5B(0.24975) O2B(0.24975) C6B(0.24975) H6B(0.24975) C2B(0.24975) H2B(0.24975)
 C7B(0.24975) C12B(0.24975) C11B(0.24975) H11B(0.24975) C10B(0.24975)
 H10B(0.24975) C9B(0.24975) H9B(0.24975) C8B(0.24975) C1B(0.24975) H1B(0.24975)
 C13B(0.24975) H13C(0.24975) H13D(0.24975) O3B(0.24975) O1B(0.24975)
 H1BA(0.24975) C14B(0.24975) H14D(0.24975) H14E(0.24975) H14F(0.24975)
 C15B(0.24975) H15D(0.24975) H15E(0.24975) H15F(0.24975) C809(0.23295)
 H2C(0.23295) H2D(0.23295) C810(0.23295) H3C(0.23295) H3D(0.23295)
 C811(0.23295) H7A(0.23295) H7B(0.23295) C812(0.23295) H8A(0.23295)
 H8B(0.23295) C807(0.23295) H9C(0.23295) H9D(0.23295) C808(0.23295)
 H10C(0.23295) H10D(0.23295) C829(0.28471) H11C(0.28471) H11D(0.28471)
 C828(0.28471) H15G(0.28471) H15H(0.28471) C827(0.28471) H17A(0.28471)
 H17B(0.28471) C826(0.28471) H19A(0.28471) H19B(0.28471) C825(0.28471)
 H13E(0.28471) H13F(0.28471) C830(0.28471) H22A(0.28471) H22B(0.28471)
 C813(0.17263) H4A(0.17263) H4B(0.17263) C818(0.17263) H5A(0.17263)
 H5B(0.17263) C817(0.17263) H6C(0.17263) H6D(0.17263) C816(0.17263)
 H12A(0.17263) H12B(0.17263) C815(0.17263) H14G(0.17263) H14H(0.17263)
 C814(0.17263) H16A(0.17263) H16B(0.17263) C819(0.18823) H18A(0.18823)
 H18B(0.18823) C824(0.18823) H1CA(0.18823) H1CB(0.18823) C823(0.18823)
 H1DA(0.18823) H1DB(0.18823) C822(0.18823) H1EA(0.18823) H1EB(0.18823)
 C821(0.18823) H1FA(0.18823) H1FB(0.18823) C820(0.18823) H1GA(0.18823)
 H1GB(0.18823) C804(0.23702) H1HA(0.23702) H1HB(0.23702) C803(0.23702)
 H1IA(0.23702) H1IB(0.23702) C802(0.23702) H1JA(0.23702) H1JB(0.23702)
 C801(0.23702) H1KA(0.23702) H1KB(0.23702) C806(0.23702) H1LA(0.23702)
 H1LB(0.23702) C805(0.23702) H1MA(0.23702) H1MB(0.23702)
 Fixed Uiso: I503(0.08) I504(0.08) Zn52(0.08) I518(0.08) I519(0.08) Zn59(0.08)
 I505(0.08) I506(0.08) Zn53(0.08) I501(0.08) I17(0.08) Zn51(0.08) I511(0.08)
 I512(0.08) Zn56(0.08) I602(0.08) I601(0.08) Zn61(0.08) C829(0.08) C828(0.08)
 C827(0.08) C826(0.08) C825(0.08) C830(0.08)
7.a Secondary CH2 refined with riding coordinates:
 C13A(H13A,H13B), C13B(H13C,H13D), C809(H2C,H2D), C810(H3C,H3D), C811(H7A,H7B),
  C812(H8A,H8B), C807(H9C,H9D), C808(H10C,H10D), C829(H11C,H11D), C828(H15G,
 H15H), C827(H17A,H17B), C826(H19A,H19B), C825(H13E,H13F), C830(H22A,H22B),
 C813(H4A,H4B), C818(H5A,H5B), C817(H6C,H6D), C816(H12A,H12B), C815(H14G,H14H),
 C814(H16A,H16B), C819(H18A,H18B), C824(H1CA,H1CB), C823(H1DA,H1DB), C822(H1EA,
 H1EB), C821(H1FA,H1FB), C820(H1GA,H1GB), C804(H1HA,H1HB), C803(H1IA,H1IB),
 C802(H1JA,H1JB), C801(H1KA,H1KB), C806(H1LA,H1LB), C805(H1MA,H1MB)
7.b Aromatic/amide H refined with riding coordinates:
 C317(H317), C329(H329), C333(H333), C320(H320), C351(H351), C318(H318),
 C332(H332), C350(H350), C322(H322), C328(H328), C355(H355), C359(H359),
 C319(H319), C336(H336), C364(H364), C405(H405), C323(H323), C348(H348),
 C356(H356), C335(H335), C371(H371), C312(H312), C349(H349), C353(H353),
 C358(H358), C392(H392), C354(H354), C372(H372), C313(H313), C315(H315),
 C314(H314), C365(H365), C395(H395), C368(H368), C404(H404), C331(H331),
 C394(H394), C340(H340), C369(H369), C337(H337), C330(H330), C346(H346),
 C401(H401), C338(H338), C385(H385), C366(H366), C341(H341), C403(H403),
 C390(H390), C389(H389), C400(H400), C402(H402), C367(H367), C407(H407),
 C391(H391), C347(H347), C1A(H1A), C2A(H2A), C3A(H3A), C6A(H6A), C304(H304),
 C383(H383), C376(H376), C305(H305), C377(H377), C373(H373), C311(H311),
 C384(H384), C11A(H11A), C408(H408), C310(H310), C9A(H9A), C10A(H10A),
 C382(H382), C301(H301), C374(H374), C302(H302), C387(H387), C386(H386),
 C3B(H3B), C6B(H6B), C2B(H2B), C11B(H11B), C10B(H10B), C9B(H9B), C1B(H1B)
7.c Fitted hexagon refined as free rotating group:
 C1A(C2A,C3A,C4A,C5A,C6A), C7B(C12B,C11B,C10B,C9B,C8B)
7.d Tetrahedral OH refined with riding coordinates:
 O1B(H1BA)
7.e Idealised Me refined with everything fixed:
 C14B(H14D,H14E,H14F), C15B(H15D,H15E,H15F)
7.f Idealised Me refined as rotating group:
 C14A(H14A,H14B,H14C), C15A(H15A,H15B,H15C)
7.g Idealised tetrahedral OH refined as rotating group:
 O1A(H1AA)
;
_olex2_date_sample_data_collection 2022-03-10
_olex2_date_sample_submission 2022-03-10
_olex2_submission_original_sample_id 25_1_48c
_olex2_submission_special_instructions 'No special instructions were received'
_oxdiff_exptl_absorpt_empirical_details
;
Empirical correction (ABSPACK) includes:
- Absorption correction using spherical harmonics
- Frame scaling
- Detector area scaling
- B-factor correction
;
_oxdiff_exptl_absorpt_empirical_full_max 2.204
_oxdiff_exptl_absorpt_empirical_full_min 0.454

loop_
_space_group_symop_operation_xyz
'x, y, z'
'-x, y, -z+1/2'
'x+1/2, y+1/2, z'
'-x+1/2, y+1/2, -z+1/2'
'-x, -y, -z'
'x, -y, z-1/2'
'-x+1/2, -y+1/2, -z'
'x+1/2, -y+1/2, z-1/2'

loop_
_atom_site_label
_atom_site_type_symbol
_atom_site_fract_x
_atom_site_fract_y
_atom_site_fract_z
_atom_site_U_iso_or_equiv
_atom_site_adp_type
_atom_site_occupancy
_atom_site_site_symmetry_order
_atom_site_calc_flag
_atom_site_refinement_flags_posn
_atom_site_refinement_flags_adp
_atom_site_refinement_flags_occupancy
_atom_site_disorder_assembly
_atom_site_disorder_group
I309 I 0.58657(5) 0.99761(18) 0.25902(10) 0.0635(8) Uani 0.67(2) 1 d D . P A 1
I313 I 0.60189(3) 0.02487(12) 0.40881(4) 0.0685(3) Uani 0.760(3) 1 d D . P B 1
I306 I 0.45169(6) 1.3908(3) 0.28362(11) 0.0823(11) Uani 0.548(3) 1 d D . P C 1
I407 I 0.43876(13) 0.5436(5) 0.1559(2) 0.192(6) Uani 0.305(12) 1 d D . P D 1
I408 I 0.44160(12) 0.5420(5) 0.0533(2) 0.218(8) Uani 0.305(12) 1 d D . P D 1
I312 I 0.62143(4) 0.8962(3) 0.60172(9) 0.0858(8) Uani 0.760(3) 1 d D . P B 1
I305 I 0.39746(5) 1.4660(2) 0.23202(10) 0.0810(8) Uani 0.548(3) 1 d D . P C 1
I314 I 0.60616(3) 0.10524(8) 0.51203(3) 0.0812(4) Uani 0.760(3) 1 d D . P B 1
I310 I 0.63513(5) 0.8414(3) 0.25571(8) 0.0839(9) Uani 0.67(2) 1 d D . P A 1
I311 I 0.56682(3) 1.00044(12) 0.56781(5) 0.0877(5) Uani 0.760(3) 1 d D . P B 1
I303 I 0.41796(12) 0.5101(3) 0.44601(13) 0.1037(13) Uani 0.5686 1 d D . P E 1
I315 I 0.75425(8) 0.4801(3) 0.60423(11) 0.1057(9) Uani 0.79(3) 1 d D . P F 1
I316 I 0.80237(3) 0.3267(5) 0.59444(8) 0.1041(10) Uani 0.79(3) 1 d D . P F 1
I304 I 0.46609(9) 0.6556(8) 0.43419(17) 0.1014(16) Uani 0.5686 1 d D . P E 1
I301 I 0.26973(6) 0.9949(3) 0.24836(9) 0.0708(6) Uani 0.507(3) 1 d D . P G 1
I302 I 0.27042(4) 0.9219(2) 0.35096(7) 0.0781(6) Uani 0.507(3) 1 d D . P G 1
I317 I 0.78180(4) 0.39014(19) 0.94291(7) 0.1138(8) Uani 0.603(3) 1 d D . P H 1
Zn33 Zn 0.42146(7) 1.3540(3) 0.25266(12) 0.060(2) Uani 0.548(3) 1 d D . P C 1
Zn35 Zn 0.60371(7) 0.8533(4) 0.26107(12) 0.0535(11) Uani 0.67(2) 1 d D . P A 1
Zn44 Zn 0.45294(9) 0.5929(4) 0.10939(10) 0.041(2) Uani 0.305(12) 1 d D . P D 1
Zn32 Zn 0.43520(11) 0.6522(6) 0.4450(3) 0.0602(14) Uani 0.5686 1 d D . P E 1
Zn36 Zn 0.58990(6) 0.8810(3) 0.57562(10) 0.0631(8) Uani 0.760(3) 1 d D . P B 1
Zn38 Zn 0.77147(6) 0.3367(3) 0.60429(9) 0.0721(14) Uani 0.79(3) 1 d D . P F 1
I318 I 0.72786(6) 0.4774(2) 0.89811(6) 0.1357(11) Uani 0.603(3) 1 d D . P H 1
Zn37 Zn 0.61498(4) 0.12287(18) 0.45652(6) 0.0628(6) Uani 0.760(3) 1 d D . P B 1
Zn31 Zn 0.28188(9) 0.9006(7) 0.29822(16) 0.0597(12) Uani 0.507(3) 1 d D . P G 1
Zn39 Zn 0.75158(8) 0.3637(5) 0.91251(14) 0.0878(11) Uani 0.603(3) 1 d D . P H 1
N308 N 0.44255(9) 1.0580(4) 0.13440(13) 0.0481(14) Uani 1 1 d . . . . .
N316 N 0.56766(10) 0.5149(4) 0.15281(14) 0.0557(17) Uani 1 1 d . . . . .
N310 N 0.44392(9) 1.0560(4) 0.07801(14) 0.0520(16) Uani 1 1 d . . . . .
N309 N 0.43651(9) 1.1894(4) 0.10288(14) 0.0512(16) Uani 1 1 d . . . . .
N304 N 0.39722(10) 0.9787(4) 0.33325(14) 0.0540(16) Uani 1 1 d . . . . .
N315 N 0.53981(11) 0.4634(5) 0.12747(15) 0.0596(17) Uani 1 1 d . . . . .
N320 N 0.60413(10) 0.5714(4) 0.39775(15) 0.0580(17) Uani 1 1 d . . . . .
N312 N 0.45036(10) 0.7334(4) 0.10933(16) 0.0605(18) Uani 1 1 d D . . . .
N306 N 0.41037(11) 1.2584(4) 0.27749(15) 0.0603(19) Uani 1 1 d D . . . .
N314 N 0.54257(10) 0.5974(4) 0.15821(14) 0.0556(17) Uani 1 1 d . . . . .
N311 N 0.43591(12) 1.2798(4) -0.01317(15) 0.066(2) Uani 1 1 d . . . . .
N318 N 0.59028(11) 0.7694(5) 0.22650(15) 0.0609(18) Uani 1 1 d D . . . .
N307 N 0.42644(11) 1.2834(4) 0.21303(15) 0.0606(18) Uani 1 1 d D . . . .
N313 N 0.47876(11) 0.5768(5) 0.11783(18) 0.0657(19) Uani 1 1 d D . . . .
N321 N 0.59743(11) 0.7104(4) 0.41989(15) 0.0611(18) Uani 1 1 d . . . . .
N324 N 0.61192(11) 0.2578(5) 0.44438(18) 0.0667(19) Uani 1 1 d D . . . .
N332 N 0.76729(10) 0.1910(4) 0.76263(16) 0.0603(17) Uani 1 1 d . . . . .
N305 N 0.42078(11) 0.7345(4) 0.41026(15) 0.0629(19) Uani 1 1 d D . . . .
N322 N 0.60372(11) 0.5848(4) 0.45424(16) 0.0639(19) Uani 1 1 d . . . . .
N319 N 0.60130(11) 0.7865(4) 0.30407(16) 0.0629(19) Uani 1 1 d D . . . .
N333 N 0.77548(10) 0.0531(5) 0.74128(18) 0.0646(18) Uani 1 1 d . . . . .
N302 N 0.36954(10) 1.0296(5) 0.30934(15) 0.0591(17) Uani 1 1 d . . . . .
N323 N 0.59013(12) 0.8134(5) 0.53215(16) 0.072(2) Uani 1 1 d D . . . .
N317 N 0.57911(13) 0.2233(5) 0.10038(18) 0.070(2) Uani 1 1 d . . . . .
N334 N 0.77234(10) 0.0652(4) 0.79675(16) 0.0595(17) Uani 1 1 d . . . . .
N303 N 0.37221(11) 0.8981(5) 0.34125(18) 0.067(2) Uani 1 1 d . . . . .
N327 N 0.70102(13) -0.0181(5) 0.46701(19) 0.074(2) Uani 1 1 d . . . . .
N328 N 0.72945(12) 0.0255(5) 0.49019(17) 0.071(2) Uani 1 1 d . . . . .
C352 C 0.57059(12) 0.6497(5) 0.18493(17) 0.054(2) Uani 1 1 d . . . . .
N335 N 0.77989(11) -0.2632(5) 0.7852(2) 0.073(2) Uani 1 1 d . . . . .
N326 N 0.70564(12) 0.1106(5) 0.5004(2) 0.076(2) Uani 1 1 d . . . . .
C326 C 0.44490(11) 1.0168(5) 0.10655(16) 0.0492(18) Uani 1 1 d . . . . .
N331 N 0.77114(12) 0.2715(5) 0.64765(18) 0.071(2) Uani 1 1 d D . . . .
O2A O 0.52281(12) 0.9698(6) 0.2920(2) 0.081(3) Uani 0.7685 1 d D U P . .
C324 C 0.43838(11) 1.1440(4) 0.13044(16) 0.0483(17) Uani 1 1 d . . . . .
C343 C 0.55660(14) 0.4560(5) 0.13471(18) 0.058(2) Uani 1 1 d . . . . .
C321 C 0.43450(11) 1.1931(5) 0.15953(17) 0.0512(18) Uani 1 1 d . . . . .
O3A O 0.54158(11) 0.9287(6) 0.1927(2) 0.075(2) Uani 0.7685 1 d D U P . .
N330 N 0.75660(12) 0.2546(6) 0.57107(18) 0.074(2) Uani 1 1 d D . . . .
C334 C 0.44740(11) 0.9178(5) 0.10782(18) 0.0519(18) Uani 1 1 d . . . . .
N325 N 0.64149(12) 0.1063(5) 0.4619(2) 0.077(2) Uani 1 1 d D . . . .
C345 C 0.56484(13) 0.3740(5) 0.12401(18) 0.059(2) Uani 1 1 d . . . . .
C327 C 0.43869(13) 1.1913(5) 0.04593(18) 0.058(2) Uani 1 1 d . . . . .
C362 C 0.60546(12) 0.5380(5) 0.42815(18) 0.057(2) Uani 1 1 d . . . . .
C316 C 0.39458(12) 1.1156(5) 0.30369(17) 0.0525(19) Uani 1 1 d . . . . .
C317 C 0.41156(13) 1.1376(5) 0.31485(19) 0.060(2) Uani 1 1 d . . . . .
H317 H 0.418171 1.103476 0.331861 0.071 Uiso 1 1 calc R U . . .
C357 C 0.60034(13) 0.7032(5) 0.36331(17) 0.059(2) Uani 1 1 d . . . . .
C339 C 0.51459(13) 0.5507(5) 0.13222(19) 0.059(2) Uani 1 1 d . . . . .
N336 N 0.75322(15) 0.2952(5) 0.8692(2) 0.093(3) Uani 1 1 d D . . . .
C344 C 0.55948(13) 0.5843(5) 0.16367(16) 0.054(2) Uani 1 1 d . . . . .
C325 C 0.43984(12) 1.1428(5) 0.07720(17) 0.054(2) Uani 1 1 d . . . . .
C308 C 0.38647(11) 1.0367(5) 0.31591(17) 0.0514(18) Uani 1 1 d . . . . .
C307 C 0.38916(12) 0.9112(5) 0.34621(19) 0.0562(19) Uani 1 1 d . . . . .
N301 N 0.30836(12) 0.9178(5) 0.3023(3) 0.086(3) Uani 1 1 d D . . . .
C370 C 0.60801(13) 0.4404(5) 0.4327(2) 0.060(2) Uani 1 1 d . . . . .
C329 C 0.43104(13) 1.3178(5) 0.01246(19) 0.064(2) Uani 1 1 d . . . . .
H329 H 0.426406 1.376576 0.010142 0.076 Uiso 1 1 calc R U . . .
C406 C 0.76305(13) 0.2020(5) 0.8178(2) 0.064(2) Uani 1 1 d . . . . .
C333 C 0.45097(12) 0.8716(5) 0.13744(19) 0.058(2) Uani 1 1 d . . . . .
H333 H 0.452450 0.902795 0.157600 0.070 Uiso 1 1 calc R U . . .
C320 C 0.42874(14) 1.2802(5) 0.15642(19) 0.067(3) Uani 1 1 d . . . . .
H320 H 0.427689 1.310192 0.136070 0.081 Uiso 1 1 calc R U . . .
C361 C 0.59946(13) 0.6699(5) 0.44902(19) 0.060(2) Uani 1 1 d . . . . .
C342 C 0.53340(13) 0.5366(5) 0.13975(17) 0.057(2) Uani 1 1 d . . . . .
C351 C 0.56328(13) 0.7257(6) 0.19617(19) 0.062(2) Uani 1 1 d . . . . .
H351 H 0.551256 0.737315 0.190040 0.075 Uiso 1 1 calc R U . . .
C318 C 0.41912(13) 1.2083(5) 0.30174(19) 0.059(2) Uani 1 1 d . . . . .
H318 H 0.430881 1.222228 0.310052 0.071 Uiso 1 1 calc R U . . .
C332 C 0.45230(13) 0.7797(5) 0.1367(2) 0.060(2) Uani 1 1 d . . . . .
H332 H 0.454711 0.748277 0.156756 0.072 Uiso 1 1 calc R U . . .
O1A O 0.49521(10) 0.7579(6) 0.1995(2) 0.080(2) Uani 0.7685 1 d D U P . .
H1AA H 0.498461 0.709201 0.208552 0.120 Uiso 0.7685 1 calc R U P . .
C360 C 0.60070(12) 0.6574(5) 0.39549(18) 0.057(2) Uani 1 1 d . . . . .
C363 C 0.59612(14) 0.7223(5) 0.47724(19) 0.066(2) Uani 1 1 d . . . . .
C350 C 0.57368(14) 0.7829(6) 0.21608(19) 0.064(2) Uani 1 1 d . . . . .
H350 H 0.568654 0.835841 0.222862 0.077 Uiso 1 1 calc R U . . .
C322 C 0.43642(13) 1.1524(5) 0.18976(18) 0.062(2) Uani 1 1 d . . . . .
H322 H 0.440443 1.092613 0.192545 0.074 Uiso 1 1 calc R U . . .
C393 C 0.77152(13) 0.1856(6) 0.7073(2) 0.065(2) Uani 1 1 d . . . . .
C397 C 0.77534(12) 0.0195(5) 0.7708(2) 0.060(2) Uani 1 1 d . . . . .
C306 C 0.36269(13) 0.9587(6) 0.3221(2) 0.062(2) Uani 1 1 d . . . . .
C399 C 0.77758(13) -0.0788(6) 0.7752(2) 0.064(2) Uani 1 1 d . . . . .
C398 C 0.76800(12) 0.1496(5) 0.7909(2) 0.060(2) Uani 1 1 d . . . . .
C309 C 0.40018(13) 0.8482(5) 0.36775(19) 0.059(2) Uani 1 1 d . . . . .
C328 C 0.43237(13) 1.2761(5) 0.04242(18) 0.062(2) Uani 1 1 d . . . . .
H328 H 0.428921 1.306120 0.060294 0.074 Uiso 1 1 calc R U . . .
C355 C 0.59688(14) 0.8323(6) 0.3299(2) 0.069(3) Uani 1 1 d . . . . .
H355 H 0.593924 0.893761 0.327195 0.083 Uiso 1 1 calc R U . . .
C359 C 0.60410(15) 0.7006(5) 0.30787(19) 0.071(3) Uani 1 1 d . . . . .
H359 H 0.606309 0.667452 0.289619 0.086 Uiso 1 1 calc R U . . .
C380 C 0.72263(15) 0.0933(7) 0.5040(2) 0.074(3) Uani 1 1 d . . . . .
C319 C 0.42445(15) 1.3239(5) 0.1836(2) 0.071(3) Uani 1 1 d . . . . .
H319 H 0.420054 1.383163 0.181263 0.086 Uiso 1 1 calc R U . . .
C396 C 0.77165(12) 0.1393(6) 0.7386(2) 0.060(2) Uani 1 1 d . . . . .
C336 C 0.44716(14) 0.7784(6) 0.0811(2) 0.071(3) Uani 1 1 d . . . . .
H336 H 0.445818 0.745765 0.061276 0.086 Uiso 1 1 calc R U . . .
C364 C 0.59363(14) 0.8127(6) 0.4763(2) 0.068(2) Uani 1 1 d . . . . .
H364 H 0.594021 0.845532 0.456986 0.082 Uiso 1 1 calc R U . . .
C379 C 0.71805(17) -0.0292(6) 0.4722(2) 0.074(3) Uani 1 1 d . . . . .
C405 C 0.75848(14) 0.2900(6) 0.8148(2) 0.070(3) Uani 1 1 d . . . . .
H405 H 0.758883 0.320891 0.795002 0.084 Uiso 1 1 calc R U . . .
C323 C 0.43245(14) 1.1995(5) 0.21563(19) 0.068(3) Uani 1 1 d . . . . .
H323 H 0.434034 1.171332 0.236376 0.081 Uiso 1 1 calc R U . . .
C348 C 0.58893(15) 0.2820(6) 0.1182(2) 0.071(3) Uani 1 1 d . . . . .
H348 H 0.601089 0.272865 0.122715 0.085 Uiso 1 1 calc R U . . .
C356 C 0.59660(14) 0.7926(6) 0.35923(19) 0.070(3) Uani 1 1 d . . . . .
H356 H 0.593822 0.826716 0.376826 0.083 Uiso 1 1 calc R U . . .
C335 C 0.44575(15) 0.8686(6) 0.0798(2) 0.073(3) Uani 1 1 d . . . . .
H335 H 0.443605 0.897900 0.059224 0.087 Uiso 1 1 calc R U . . .
C371 C 0.61127(15) 0.4073(6) 0.4645(2) 0.073(3) Uani 1 1 d . . . . .
H371 H 0.612062 0.446826 0.482587 0.088 Uiso 1 1 calc R U . . .
C312 C 0.42708(15) 0.7779(6) 0.3875(2) 0.075(3) Uani 1 1 d . . . . .
H312 H 0.438863 0.769665 0.385669 0.090 Uiso 1 1 calc R U . . .
C349 C 0.58198(15) 0.3582(6) 0.1307(2) 0.066(2) Uani 1 1 d . . . . .
H349 H 0.589423 0.398837 0.143906 0.080 Uiso 1 1 calc R U . . .
C388 C 0.73447(15) 0.1498(7) 0.5266(2) 0.076(3) Uani 1 1 d . . . . .
C353 C 0.58793(15) 0.6376(6) 0.1942(2) 0.074(3) Uani 1 1 d . . . . .
H353 H 0.593474 0.587804 0.186362 0.088 Uiso 1 1 calc R U . . .
C381 C 0.72491(18) -0.1104(7) 0.4590(3) 0.085(3) Uani 1 1 d . . . . .
N329 N 0.7385(2) -0.2613(7) 0.4335(3) 0.116(5) Uani 1 1 d . . . . .
C378 C 0.69565(15) 0.0545(6) 0.4808(2) 0.074(3) Uani 1 1 d . . . . .
C358 C 0.60406(16) 0.6554(6) 0.3364(2) 0.075(3) Uani 1 1 d . . . . .
H358 H 0.606491 0.593263 0.338021 0.090 Uiso 1 1 calc R U . . .
C392 C 0.77609(17) 0.1410(6) 0.6806(2) 0.086(3) Uani 1 1 d . . . . .
H392 H 0.779442 0.079981 0.682361 0.104 Uiso 1 1 calc R U . . .
C354 C 0.59731(14) 0.6980(6) 0.2148(2) 0.072(2) Uani 1 1 d . . . . .
H354 H 0.609404 0.688567 0.221105 0.086 Uiso 1 1 calc R U . . .
C372 C 0.61331(17) 0.3164(7) 0.4695(2) 0.083(3) Uani 1 1 d . . . . .
H372 H 0.615778 0.294278 0.491175 0.099 Uiso 1 1 calc R U . . .
C375 C 0.67691(16) 0.0735(7) 0.4739(3) 0.081(3) Uani 1 1 d . . . . .
C313 C 0.41689(14) 0.8353(6) 0.3662(2) 0.070(3) Uani 1 1 d . . . . .
H313 H 0.421840 0.866125 0.350216 0.084 Uiso 1 1 calc R U . . .
C315 C 0.38546(13) 1.1692(6) 0.2792(2) 0.069(2) Uani 1 1 d . . . . .
H315 H 0.373550 1.158089 0.271227 0.083 Uiso 1 1 calc R U . . .
C303 C 0.34410(14) 0.9452(6) 0.3152(2) 0.073(3) Uani 1 1 d . . . . .
C314 C 0.39368(15) 1.2377(6) 0.2666(2) 0.071(3) Uani 1 1 d . . . . .
H314 H 0.387323 1.272308 0.249457 0.085 Uiso 1 1 calc R U . . .
C365 C 0.59051(15) 0.8556(5) 0.5043(2) 0.070(3) Uani 1 1 d . . . . .
H365 H 0.588564 0.918212 0.503454 0.084 Uiso 1 1 calc R U . . .
C395 C 0.76684(15) 0.3141(6) 0.6736(2) 0.078(3) Uani 1 1 d . . . . .
H395 H 0.763405 0.374998 0.671295 0.093 Uiso 1 1 calc R U . . .
C368 C 0.60898(14) 0.2896(6) 0.4143(2) 0.073(3) Uani 1 1 d . . . . .
H368 H 0.608216 0.248921 0.396650 0.088 Uiso 1 1 calc R U . . .
C404 C 0.75325(14) 0.3342(6) 0.8406(2) 0.073(3) Uani 1 1 d . . . . .
H404 H 0.749562 0.394515 0.837795 0.087 Uiso 1 1 calc R U . . .
C331 C 0.44372(18) 1.1508(5) 0.0193(2) 0.086(4) Uani 1 1 d . . . . .
H331 H 0.448216 1.091762 0.020783 0.103 Uiso 1 1 calc R U . . .
C394 C 0.76723(15) 0.2731(6) 0.7029(2) 0.076(3) Uani 1 1 d . . . . .
H394 H 0.764446 0.306538 0.720630 0.091 Uiso 1 1 calc R U . . .
C340 C 0.50641(15) 0.6049(7) 0.1514(2) 0.081(3) Uani 1 1 d . . . . .
H340 H 0.512847 0.634909 0.169703 0.098 Uiso 1 1 calc R U . . .
C369 C 0.60695(15) 0.3806(6) 0.4076(2) 0.072(3) Uani 1 1 d . . . . .
H369 H 0.604838 0.400960 0.385657 0.086 Uiso 1 1 calc R U . . .
C337 C 0.48700(16) 0.5278(7) 0.0982(3) 0.080(3) Uani 1 1 d . . . . .
H337 H 0.480425 0.503307 0.078894 0.096 Uiso 1 1 calc R U . . .
C7A C 0.53203(14) 0.9529(6) 0.2422(2) 0.061(3) Uani 0.7685 1 d D U P . .
C330 C 0.44206(19) 1.1979(6) -0.0096(2) 0.091(4) Uani 1 1 d . . . . .
H330 H 0.445545 1.169742 -0.027805 0.110 Uiso 1 1 calc R U . . .
C346 C 0.55420(17) 0.3115(7) 0.1062(3) 0.093(4) Uani 1 1 d . . . . .
H346 H 0.541967 0.317419 0.102174 0.111 Uiso 1 1 calc R U . . .
C401 C 0.77959(15) -0.2285(7) 0.7561(3) 0.083(3) Uani 1 1 d . . . . .
H401 H 0.780034 -0.267881 0.738379 0.100 Uiso 1 1 calc R U . . .
C338 C 0.50445(15) 0.5118(7) 0.1049(2) 0.079(3) Uani 1 1 d . . . . .
H338 H 0.509635 0.474271 0.090948 0.094 Uiso 1 1 calc R U . . .
C385 C 0.7417(2) -0.1383(8) 0.4697(3) 0.096(4) Uani 1 1 d . . . . .
H385 H 0.749114 -0.105733 0.486115 0.115 Uiso 1 1 calc R U . . .
C366 C 0.5924(2) 0.7267(6) 0.5321(2) 0.114(5) Uani 1 1 d . . . . .
H366 H 0.592414 0.695624 0.551965 0.137 Uiso 1 1 calc R U . B 3
C341 C 0.48830(16) 0.6152(7) 0.1434(3) 0.084(3) Uani 1 1 d . . . . .
H341 H 0.482706 0.651463 0.157121 0.100 Uiso 1 1 calc R U . . .
C403 C 0.77814(17) -0.1166(7) 0.8058(3) 0.090(3) Uani 1 1 d . . . . .
H403 H 0.777560 -0.079123 0.823995 0.108 Uiso 1 1 calc R U . . .
C390 C 0.76256(15) 0.2008(8) 0.5500(3) 0.086(3) Uani 1 1 d . . . . .
H390 H 0.774670 0.198602 0.550315 0.103 Uiso 1 1 calc R U . . .
C389 C 0.75198(16) 0.1489(8) 0.5282(3) 0.086(3) Uani 1 1 d . . . . .
H389 H 0.756863 0.111460 0.513855 0.103 Uiso 1 1 calc R U . . .
C400 C 0.77866(16) -0.1361(7) 0.7498(3) 0.083(3) Uani 1 1 d . . . . .
H400 H 0.778767 -0.113743 0.728550 0.100 Uiso 1 1 calc R U . . .
C402 C 0.77954(17) -0.2086(7) 0.8103(3) 0.090(3) Uani 1 1 d . . . . .
H402 H 0.780252 -0.232794 0.831562 0.108 Uiso 1 1 calc R U . . .
C367 C 0.5948(2) 0.6773(6) 0.5055(2) 0.109(5) Uani 1 1 d . . . . .
H367 H 0.595541 0.613984 0.506591 0.131 Uiso 1 1 calc R U . . .
C407 C 0.7627(2) 0.1609(6) 0.8471(3) 0.107(5) Uani 1 1 d . . . . .
H407 H 0.765857 0.099893 0.850268 0.129 Uiso 1 1 calc R U . . .
C391 C 0.77568(18) 0.1869(7) 0.6517(3) 0.092(4) Uani 1 1 d . . . . .
H391 H 0.778836 0.155797 0.633791 0.110 Uiso 1 1 calc R U . . .
C8A C 0.52644(16) 1.0101(7) 0.2643(3) 0.074(3) Uani 0.7685 1 d D U P . .
C347 C 0.5626(2) 0.2381(8) 0.0943(3) 0.101(4) Uani 1 1 d . . . . .
H347 H 0.555515 0.196295 0.080786 0.121 Uiso 1 1 calc R U . I 4
C1A C 0.54038(11) 0.6745(3) 0.26229(19) 0.073(3) Uani 0.7685 1 d G U P . .
H1A H 0.542400 0.612828 0.266748 0.087 Uiso 0.7685 1 calc R U P . .
C2A C 0.55144(9) 0.7381(5) 0.27904(16) 0.071(3) Uani 0.7685 1 d G U P . .
H2A H 0.561012 0.719883 0.294951 0.085 Uiso 0.7685 1 calc R U P . .
C3A C 0.54848(8) 0.8284(4) 0.27252(15) 0.057(3) Uani 0.7685 1 d G U P . .
H3A H 0.556036 0.871876 0.283967 0.068 Uiso 0.7685 1 calc R U P . .
C4A C 0.53447(9) 0.8551(3) 0.24924(16) 0.055(2) Uani 0.7685 1 d G U P . .
C5A C 0.52341(8) 0.7915(4) 0.23249(16) 0.067(3) Uani 0.7685 1 d DG U P . .
C6A C 0.52637(10) 0.7012(4) 0.23901(18) 0.077(4) Uani 0.7685 1 d G U P . .
H6A H 0.518812 0.657768 0.227562 0.093 Uiso 0.7685 1 calc R U P . .
C12A C 0.53598(17) 0.9891(7) 0.2137(3) 0.073(3) Uani 0.7685 1 d D U P . .
C304 C 0.33352(16) 0.9871(9) 0.2905(4) 0.117(5) Uani 1 1 d . . . . .
H304 H 0.338348 1.028267 0.277299 0.140 Uiso 1 1 calc R U . . .
C383 C 0.7221(3) -0.2352(10) 0.4220(4) 0.122(5) Uani 1 1 d . . . . .
H383 H 0.715275 -0.269052 0.405121 0.146 Uiso 1 1 calc R U . J 4
C376 C 0.66622(18) 0.0334(9) 0.4487(4) 0.111(5) Uani 1 1 d . . . . .
H376 H 0.670768 -0.006840 0.434740 0.133 Uiso 1 1 calc R U . . .
C305 C 0.31634(18) 0.9718(10) 0.2842(4) 0.124(6) Uani 1 1 d . . . . .
H305 H 0.309584 1.000997 0.266068 0.149 Uiso 1 1 calc R U . . .
C377 C 0.64902(19) 0.0512(10) 0.4437(4) 0.115(5) Uani 1 1 d . . . . .
H377 H 0.641854 0.022329 0.425993 0.138 Uiso 1 1 calc R U . . .
C373 C 0.65125(19) 0.1470(9) 0.4857(4) 0.113(5) Uani 1 1 d . . . . .
H373 H 0.646074 0.187111 0.498842 0.136 Uiso 1 1 calc R U . . .
C311 C 0.40441(18) 0.7504(9) 0.4136(3) 0.104(4) Uani 1 1 d . . . . .
H311 H 0.400176 0.723152 0.431262 0.125 Uiso 1 1 calc R U . . .
C384 C 0.7478(2) -0.2143(9) 0.4562(3) 0.118(6) Uani 1 1 d . . . . .
H384 H 0.759326 -0.232770 0.464009 0.142 Uiso 1 1 calc R U . . .
C11A C 0.53433(18) 1.0804(7) 0.2078(4) 0.096(5) Uani 0.7685 1 d D U P . .
H11A H 0.537007 1.104662 0.188219 0.115 Uiso 0.7685 1 calc R U P . .
C408 C 0.7577(3) 0.2099(7) 0.8718(3) 0.143(7) Uani 1 1 d . . . . .
H408 H 0.757385 0.180668 0.891977 0.172 Uiso 1 1 calc R U . . .
C310 C 0.39365(17) 0.8037(10) 0.3929(3) 0.112(5) Uani 1 1 d . . . . .
H310 H 0.381924 0.811031 0.395304 0.134 Uiso 1 1 calc R U . . .
C9A C 0.52431(18) 1.1008(7) 0.2579(3) 0.091(5) Uani 0.7685 1 d D U P . .
H9A H 0.519754 1.138707 0.272635 0.109 Uiso 0.7685 1 calc R U P . .
C10A C 0.52889(18) 1.1350(8) 0.2301(4) 0.101(5) Uani 0.7685 1 d D U P . .
H10A H 0.528247 1.197646 0.226326 0.122 Uiso 0.7685 1 calc R U P . .
C382 C 0.7146(2) -0.1587(9) 0.4343(4) 0.123(5) Uani 1 1 d . . . . .
H382 H 0.703077 -0.141157 0.426050 0.148 Uiso 1 1 calc R U . . .
C301 C 0.31788(19) 0.8768(11) 0.3267(4) 0.132(6) Uani 1 1 d . . . . .
H301 H 0.312546 0.838373 0.340113 0.159 Uiso 1 1 calc R U . . .
C374 C 0.66921(18) 0.1341(10) 0.4929(4) 0.114(5) Uani 1 1 d . . . . .
H374 H 0.676090 0.165690 0.510324 0.137 Uiso 1 1 calc R U . . .
C302 C 0.33597(17) 0.8889(11) 0.3335(4) 0.122(6) Uani 1 1 d . . . . .
H302 H 0.342644 0.857220 0.351172 0.146 Uiso 1 1 calc R U . . .
C14A C 0.5154(2) 1.0252(11) 0.3145(4) 0.104(6) Uani 0.7685 1 d D U P . .
H14A H 0.504453 1.050547 0.303280 0.157 Uiso 0.7685 1 calc R U P . .
H14B H 0.523461 1.073625 0.322421 0.157 Uiso 0.7685 1 calc R U P . .
H14C H 0.513329 0.988847 0.332948 0.157 Uiso 0.7685 1 calc R U P . .
C13A C 0.50857(15) 0.8219(7) 0.2071(4) 0.090(4) Uani 0.7685 1 d D U P . .
H13A H 0.503670 0.877106 0.214823 0.108 Uiso 0.7685 1 calc R U P . .
H13B H 0.512988 0.836812 0.186926 0.108 Uiso 0.7685 1 calc R U P . .
C387 C 0.72831(19) 0.2036(12) 0.5493(4) 0.144(7) Uani 1 1 d . . . . .
H387 H 0.716260 0.205953 0.549593 0.173 Uiso 1 1 calc R U . . .
C386 C 0.73956(19) 0.2531(12) 0.5711(4) 0.142(7) Uani 1 1 d . . . . .
H386 H 0.735118 0.287773 0.586833 0.171 Uiso 1 1 calc R U . . .
I405 I 0.40125(13) 1.4802(5) 0.23444(17) 0.157(4) Uani 0.421(3) 1 d D . P C 2
Zn43 Zn 0.42241(14) 1.3561(5) 0.25377(15) 0.088(5) Uani 0.421(3) 1 d D . P C 2
I406 I 0.45170(9) 1.3852(4) 0.28747(16) 0.117(2) Uani 0.421(3) 1 d D . P C 2
I403 I 0.4217(2) 0.5087(5) 0.4430(2) 0.129(4) Uani 0.3744 1 d D . P E 2
Zn42 Zn 0.43755(17) 0.6543(11) 0.4411(5) 0.072(4) Uani 0.3744 1 d D . P E 2
I404 I 0.46827(16) 0.6762(12) 0.4325(3) 0.115(4) Uani 0.3744 1 d D . P E 2
I409 I 0.5915(2) 0.9954(4) 0.2658(3) 0.109(3) Uani 0.33(2) 1 d D . P A 2
Zn45 Zn 0.60619(19) 0.8440(9) 0.2625(3) 0.092(5) Uani 0.33(2) 1 d D . P A 2
I410 I 0.63804(18) 0.8274(11) 0.2597(3) 0.135(3) Uani 0.33(2) 1 d D . P A 2
Zn41 Zn 0.28204(12) 0.8997(8) 0.2894(3) 0.094(3) Uani 0.418(3) 1 d D . P G 2
I402 I 0.27259(9) 0.9303(4) 0.3434(2) 0.174(3) Uani 0.418(3) 1 d D . P G 2
I401 I 0.27089(8) 0.9811(3) 0.23660(17) 0.129(3) Uani 0.418(3) 1 d D . P G 2
I415 I 0.7597(6) 0.4816(9) 0.6055(3) 0.121(6) Uani 0.21(3) 1 d D . P F 2
Zn48 Zn 0.7732(2) 0.3280(12) 0.6040(3) 0.086(7) Uani 0.21(3) 1 d D . P F 2
I416 I 0.8036(2) 0.304(2) 0.5948(4) 0.130(5) Uani 0.21(3) 1 d D . P F 2
I418 I 0.71720(16) 0.4579(5) 0.8803(3) 0.296(7) Uani 0.351(3) 1 d D . P H 2
Zn49 Zn 0.74299(16) 0.3657(6) 0.9036(2) 0.155(6) Uani 0.351(3) 1 d D . P H 2
I417 I 0.77074(18) 0.4240(5) 0.93737(11) 0.286(7) Uani 0.351(3) 1 d D . P H 2
I411 I 0.56059(18) 0.9811(5) 0.5601(3) 0.145(6) Uani 0.211(3) 1 d D . P B 2
Zn46 Zn 0.5856(2) 0.8710(12) 0.5763(4) 0.089(7) Uani 0.211(3) 1 d D . P B 2
I412 I 0.6168(2) 0.9132(10) 0.5998(3) 0.099(4) Uani 0.211(3) 1 d D . P B 2
I308 I 0.44093(3) 0.53294(13) 0.05309(3) 0.0768(8) Uani 0.695(12) 1 d D . P D 2
Zn34 Zn 0.45228(6) 0.5958(3) 0.10955(11) 0.093(2) Uani 0.695(12) 1 d D . P D 2
I307 I 0.44125(3) 0.53675(11) 0.15878(4) 0.0705(7) Uani 0.695(12) 1 d D . P D 2
I503 I 0.40456(18) 0.5252(10) 0.4458(3) 0.080 Uiso 0.057 1 d D U P E 3
I504 I 0.45833(18) 0.6029(10) 0.4391(3) 0.080 Uiso 0.057 1 d D U P E 3
Zn52 Zn 0.4278(3) 0.6417(18) 0.4466(11) 0.080 Uiso 0.057 1 d D U P E 3
I518 I 0.7089(2) 0.4250(15) 0.8567(4) 0.080 Uiso 0.0459(17) 1 d D U P H 3
I519 I 0.7555(2) 0.4707(13) 0.9267(5) 0.080 Uiso 0.0459(17) 1 d D U P H 3
Zn59 Zn 0.7349(6) 0.363(5) 0.8939(14) 0.080 Uiso 0.0459(17) 1 d D U P H 3
I505 I 0.4080(6) 1.487(4) 0.2389(14) 0.080 Uiso 0.031(2) 1 d . U P C 3
I506 I 0.4613(5) 1.393(2) 0.2885(9) 0.080 Uiso 0.031(2) 1 d . U P C 3
Zn53 Zn 0.4288(13) 1.361(7) 0.258(2) 0.080 Uiso 0.031(2) 1 d . U P C 3
I501 I 0.2760(2) 0.9550(13) 0.2145(4) 0.080 Uiso 0.0514(18) 1 d . U P G 3
I17 I 0.2744(2) 0.9537(12) 0.3231(5) 0.080 Uiso 0.0514(18) 1 d . U P G 3
Zn51 Zn 0.2845(5) 0.895(3) 0.2691(11) 0.080 Uiso 0.0514(18) 1 d . U P G 3
I413 I 0.60325(12) 0.0354(5) 0.3952(3) 0.157(4) Uani 0.240(3) 1 d D . P B 2
Zn47 Zn 0.61526(16) 0.1189(8) 0.4468(4) 0.164(8) Uani 0.240(3) 1 d D . P B 2
I414 I 0.60545(14) 0.0816(8) 0.5003(4) 0.236(6) Uani 0.240(3) 1 d D . P B 2
I511 I 0.5562(5) 0.960(3) 0.5518(10) 0.080 Uiso 0.029(2) 1 d D U P B 3
I512 I 0.6103(4) 0.940(3) 0.5964(9) 0.080 Uiso 0.029(2) 1 d D U P B 3
Zn56 Zn 0.5836(5) 0.864(5) 0.5635(17) 0.080 Uiso 0.029(2) 1 d D U P B 3
I602 I 0.2684(4) 0.962(2) 0.3049(9) 0.080 Uiso 0.0237(11) 1 d . U P G 4
I601 I 0.2805(4) 0.932(2) 0.1957(8) 0.080 Uiso 0.0237(11) 1 d . U P G 4
Zn61 Zn 0.2843(8) 0.897(4) 0.2503(19) 0.080 Uiso 0.0237(11) 1 d . U P G 4
C15A C 0.5471(3) 0.9616(13) 0.1641(5) 0.134(8) Uani 0.7685 1 d D U P . .
H15A H 0.549037 0.911272 0.150169 0.201 Uiso 0.7685 1 calc R U P . .
H15B H 0.557898 0.995161 0.170359 0.201 Uiso 0.7685 1 calc R U P . .
H15C H 0.538180 1.000902 0.152226 0.201 Uiso 0.7685 1 calc R U P . .
C4B C 0.6762(4) 0.2228(15) 0.5879(5) 0.074(6) Uani 0.2497 1 d D U P . .
C3B C 0.6879(4) 0.154(2) 0.5913(7) 0.086(8) Uani 0.2497 1 d D U P . .
H3B H 0.699920 0.165178 0.597541 0.103 Uiso 0.2497 1 calc R U P . .
C5B C 0.6587(3) 0.208(2) 0.5791(6) 0.083(6) Uani 0.2497 1 d D U P . .
O2B O 0.6729(4) 0.313(2) 0.6446(6) 0.098(8) Uani 0.2497 1 d D U P . .
C6B C 0.6526(4) 0.122(2) 0.5731(6) 0.090(8) Uani 0.2497 1 d D U P . .
H6B H 0.640524 0.110146 0.567164 0.109 Uiso 0.2497 1 calc R U P . .
C2B C 0.6819(5) 0.068(2) 0.5854(7) 0.098(9) Uani 0.2497 1 d D U P . .
H2B H 0.689797 0.018729 0.587624 0.117 Uiso 0.2497 1 calc R U P . .
C7B C 0.6836(3) 0.3128(14) 0.5961(7) 0.097(7) Uani 0.2497 1 d DG U P . .
C12B C 0.6925(4) 0.352(2) 0.5736(6) 0.118(9) Uani 0.2497 1 d DG U P . .
C11B C 0.6995(4) 0.437(2) 0.5792(8) 0.124(11) Uani 0.2497 1 d G U P . .
H11B H 0.705563 0.463117 0.563866 0.149 Uiso 0.2497 1 calc R U P . .
C10B C 0.6976(4) 0.4830(16) 0.6073(9) 0.122(11) Uani 0.2497 1 d G U P . .
H10B H 0.702358 0.541171 0.611069 0.146 Uiso 0.2497 1 calc R U P . .
C9B C 0.6887(4) 0.444(2) 0.6297(7) 0.113(10) Uani 0.2497 1 d G U P . .
H9B H 0.687415 0.475937 0.648891 0.135 Uiso 0.2497 1 calc R U P . .
C8B C 0.6817(3) 0.359(2) 0.6242(6) 0.099(8) Uani 0.2497 1 d DG U P . .
C1B C 0.6644(5) 0.054(2) 0.5761(8) 0.101(9) Uani 0.2497 1 d D U P . .
H1B H 0.660357 -0.005765 0.571637 0.121 Uiso 0.2497 1 calc R U P . .
C13B C 0.6483(5) 0.293(3) 0.5780(10) 0.108(10) Uani 0.2497 1 d D U P . .
H13C H 0.643904 0.299977 0.598763 0.129 Uiso 0.2497 1 calc R U P . .
H13D H 0.655719 0.344592 0.575463 0.129 Uiso 0.2497 1 calc R U P . .
O3B O 0.6928(5) 0.302(2) 0.5460(8) 0.144(12) Uani 0.2497 1 d D U P . .
O1B O 0.6342(5) 0.290(3) 0.5517(10) 0.143(15) Uani 0.2497 1 d D U P . .
H1BA H 0.630417 0.237177 0.549332 0.214 Uiso 0.2497 1 calc R U P . .
C14B C 0.6726(8) 0.347(4) 0.6767(9) 0.121(17) Uani 0.2497 1 d D U P . .
H14D H 0.662888 0.387818 0.676001 0.181 Uiso 0.2497 1 calc . U P . .
H14E H 0.683480 0.378029 0.684745 0.181 Uiso 0.2497 1 calc . U P . .
H14F H 0.671347 0.296629 0.691310 0.181 Uiso 0.2497 1 calc . U P . .
C15B C 0.7004(12) 0.340(5) 0.5202(14) 0.18(2) Uani 0.2497 1 d D U P . .
H15D H 0.712379 0.319468 0.522336 0.263 Uiso 0.2497 1 calc . U P . .
H15E H 0.700104 0.405068 0.521487 0.263 Uiso 0.2497 1 calc . U P . .
H15F H 0.693808 0.320233 0.499136 0.263 Uiso 0.2497 1 calc . U P . .
C809 C 0.6492(4) 0.095(2) 0.3590(7) 0.080(9) Uani 0.2329 1 d D U P . .
H2C H 0.653989 0.047328 0.374538 0.096 Uiso 0.2329 1 calc R U P . .
H2D H 0.658232 0.111937 0.346310 0.096 Uiso 0.2329 1 calc R U P . .
C810 C 0.6442(4) 0.176(2) 0.3777(6) 0.074(8) Uani 0.2329 1 d D U P . .
H3C H 0.654641 0.199275 0.392349 0.089 Uiso 0.2329 1 calc R U P . .
H3D H 0.635724 0.158091 0.391380 0.089 Uiso 0.2329 1 calc R U P . .
C811 C 0.6364(4) 0.2503(19) 0.3540(7) 0.089(9) Uani 0.2329 1 d D U P . .
H7A H 0.645141 0.270607 0.341068 0.106 Uiso 0.2329 1 calc R U P . .
H7B H 0.633179 0.301958 0.366412 0.106 Uiso 0.2329 1 calc R U P . .
C812 C 0.6203(4) 0.214(3) 0.3309(8) 0.103(10) Uani 0.2329 1 d D U P . .
H8A H 0.611397 0.196882 0.343789 0.124 Uiso 0.2329 1 calc R U P . .
H8B H 0.615428 0.261649 0.315424 0.124 Uiso 0.2329 1 calc R U P . .
C807 C 0.6252(6) 0.133(3) 0.3120(7) 0.125(13) Uani 0.2329 1 d D U P . .
H9C H 0.633643 0.151175 0.298138 0.150 Uiso 0.2329 1 calc R U P . .
H9D H 0.614796 0.109527 0.297572 0.150 Uiso 0.2329 1 calc R U P . .
C808 C 0.6332(5) 0.059(2) 0.3357(9) 0.101(11) Uani 0.2329 1 d D U P . .
H10C H 0.624550 0.037534 0.348426 0.122 Uiso 0.2329 1 calc R U P . .
H10D H 0.636640 0.007787 0.323115 0.122 Uiso 0.2329 1 calc R U P . .
C829 C 0.4973(3) 0.262(2) 0.3969(6) 0.080 Uiso 0.2847 1 d D U P . .
H11C H 0.491961 0.233858 0.414223 0.096 Uiso 0.2847 1 calc R U P . .
H11D H 0.492395 0.322284 0.392663 0.096 Uiso 0.2847 1 calc R U P . .
C828 C 0.4933(4) 0.206(2) 0.3658(6) 0.080 Uiso 0.2847 1 d D U P . .
H15G H 0.497456 0.143871 0.370473 0.096 Uiso 0.2847 1 calc R U P . .
H15H H 0.480581 0.203415 0.358261 0.096 Uiso 0.2847 1 calc R U P . .
C827 C 0.5019(3) 0.246(2) 0.3393(5) 0.080 Uiso 0.2847 1 d D U P . .
H17A H 0.496648 0.304942 0.333008 0.096 Uiso 0.2847 1 calc R U P . .
H17B H 0.499772 0.206883 0.319884 0.096 Uiso 0.2847 1 calc R U P . .
C826 C 0.5214(3) 0.257(2) 0.3504(6) 0.080 Uiso 0.2847 1 d D U P . .
H19A H 0.526256 0.288068 0.333078 0.096 Uiso 0.2847 1 calc R U P . .
H19B H 0.526845 0.197842 0.353880 0.096 Uiso 0.2847 1 calc R U P . .
C825 C 0.5256(3) 0.311(2) 0.3819(6) 0.080 Uiso 0.2847 1 d D U P . .
H13E H 0.521297 0.373369 0.377946 0.096 Uiso 0.2847 1 calc R U P . .
H13F H 0.538235 0.313539 0.389355 0.096 Uiso 0.2847 1 calc R U P . .
C830 C 0.5169(3) 0.268(2) 0.4081(5) 0.080 Uiso 0.2847 1 d D U P . .
H22A H 0.519470 0.303697 0.428419 0.096 Uiso 0.2847 1 calc R U P . .
H22B H 0.521757 0.207347 0.412983 0.096 Uiso 0.2847 1 calc R U P . .
C813 C 0.6638(6) 0.704(4) 0.4081(16) 0.125(16) Uani 0.1726 1 d D U P . .
H4A H 0.670556 0.731963 0.427889 0.150 Uiso 0.1726 1 calc R U P . .
H4B H 0.667265 0.640986 0.407404 0.150 Uiso 0.1726 1 calc R U P . .
C818 C 0.6443(6) 0.710(3) 0.4095(16) 0.118(15) Uani 0.1726 1 d D U P . .
H5A H 0.641923 0.678065 0.429028 0.141 Uiso 0.1726 1 calc R U P . .
H5B H 0.637495 0.681305 0.389950 0.141 Uiso 0.1726 1 calc R U P . .
C817 C 0.6390(6) 0.809(4) 0.4110(14) 0.110(15) Uani 0.1726 1 d D U P . .
H6C H 0.645846 0.837913 0.430428 0.132 Uiso 0.1726 1 calc R U P . .
H6D H 0.626594 0.813245 0.412538 0.132 Uiso 0.1726 1 calc R U P . .
C816 C 0.6423(6) 0.856(4) 0.3797(15) 0.114(15) Uani 0.1726 1 d D U P . .
H12A H 0.638560 0.919027 0.379743 0.136 Uiso 0.1726 1 calc R U P . .
H12B H 0.635594 0.826192 0.360304 0.136 Uiso 0.1726 1 calc R U P . .
C815 C 0.6618(6) 0.851(4) 0.3784(17) 0.126(15) Uani 0.1726 1 d D U P . .
H14G H 0.664102 0.882639 0.358645 0.151 Uiso 0.1726 1 calc R U P . .
H14H H 0.668517 0.881552 0.397736 0.151 Uiso 0.1726 1 calc R U P . .
C814 C 0.6674(7) 0.753(4) 0.3776(15) 0.126(16) Uani 0.1726 1 d D U P . .
H16A H 0.661057 0.723792 0.357802 0.151 Uiso 0.1726 1 calc R U P . .
H16B H 0.679955 0.750017 0.376920 0.151 Uiso 0.1726 1 calc R U P . .
C819 C 0.6336(8) 0.483(4) 0.6238(12) 0.125(15) Uani 0.1882 1 d D U P . .
H18A H 0.646373 0.478038 0.627345 0.150 Uiso 0.1882 1 calc R U P . .
H18B H 0.629006 0.461229 0.601531 0.150 Uiso 0.1882 1 calc R U P . .
C824 C 0.6286(8) 0.581(3) 0.6264(10) 0.121(15) Uani 0.1882 1 d D U P . .
H1CA H 0.616126 0.587950 0.617678 0.146 Uiso 0.1882 1 calc R U P . .
H1CB H 0.635059 0.617411 0.612740 0.146 Uiso 0.1882 1 calc R U P . .
C823 C 0.6324(8) 0.617(3) 0.6614(12) 0.126(15) Uani 0.1882 1 d D U P . .
H1DA H 0.627496 0.677418 0.661917 0.151 Uiso 0.1882 1 calc R U P . .
H1DB H 0.645075 0.620960 0.668735 0.151 Uiso 0.1882 1 calc R U P . .
C822 C 0.6247(8) 0.556(4) 0.6852(11) 0.125(15) Uani 0.1882 1 d D U P . .
H1EA H 0.628178 0.579321 0.707673 0.150 Uiso 0.1882 1 calc R U P . .
H1EB H 0.611955 0.557745 0.679593 0.150 Uiso 0.1882 1 calc R U P . .
C821 C 0.6311(7) 0.460(3) 0.6836(11) 0.122(14) Uani 0.1882 1 d D U P . .
H1FA H 0.625502 0.421580 0.698209 0.147 Uiso 0.1882 1 calc R U P . .
H1FB H 0.643733 0.457252 0.691268 0.147 Uiso 0.1882 1 calc R U P . .
C820 C 0.6267(8) 0.423(3) 0.6485(14) 0.129(15) Uani 0.1882 1 d D U P . .
H1GA H 0.631766 0.362713 0.647931 0.155 Uiso 0.1882 1 calc R U P . .
H1GB H 0.614026 0.417755 0.642153 0.155 Uiso 0.1882 1 calc R U P . .
C804 C 0.3025(6) 0.983(3) 0.1796(9) 0.154(17) Uani 0.237 1 d D U P K 1
H1HA H 0.294283 1.003360 0.193458 0.185 Uiso 0.237 1 calc R U P K 1
H1HB H 0.305624 1.035258 0.167139 0.185 Uiso 0.237 1 calc R U P K 1
C803 C 0.3188(4) 0.946(3) 0.2009(9) 0.149(17) Uani 0.237 1 d D U P K 1
H1IA H 0.324063 0.991995 0.216579 0.178 Uiso 0.237 1 calc R U P K 1
H1IB H 0.327307 0.928982 0.187147 0.178 Uiso 0.237 1 calc R U P K 1
C802 C 0.3142(5) 0.863(3) 0.2197(8) 0.150(17) Uani 0.237 1 d D U P K 1
H1JA H 0.324648 0.841465 0.234441 0.180 Uiso 0.237 1 calc R U P K 1
H1JB H 0.305470 0.879712 0.233132 0.180 Uiso 0.237 1 calc R U P K 1
C801 C 0.3070(5) 0.789(3) 0.1957(11) 0.160(17) Uani 0.237 1 d D U P K 1
H1KA H 0.315940 0.770425 0.183141 0.192 Uiso 0.237 1 calc R U P K 1
H1KB H 0.303809 0.736868 0.207852 0.192 Uiso 0.237 1 calc R U P K 1
C806 C 0.2910(5) 0.823(3) 0.1723(10) 0.166(17) Uani 0.237 1 d D U P K 1
H1LA H 0.287491 0.777356 0.155209 0.199 Uiso 0.237 1 calc R U P K 1
H1LB H 0.281408 0.830619 0.184468 0.199 Uiso 0.237 1 calc R U P K 1
C805 C 0.2942(6) 0.911(4) 0.1561(8) 0.172(18) Uani 0.237 1 d D U P K 1
H1MA H 0.282941 0.933891 0.144260 0.206 Uiso 0.237 1 calc R U P K 1
H1MB H 0.301649 0.899877 0.139746 0.206 Uiso 0.237 1 calc R U P K 1

loop_
_atom_site_aniso_label
_atom_site_aniso_U_11
_atom_site_aniso_U_22
_atom_site_aniso_U_33
_atom_site_aniso_U_23
_atom_site_aniso_U_13
_atom_site_aniso_U_12
I309 0.1126(19) 0.0359(6) 0.0439(10) 0.0077(6) 0.0188(9) -0.0045(6)
I313 0.0851(7) 0.0363(5) 0.0826(6) -0.0075(4) 0.0113(5) -0.0002(4)
I306 0.111(2) 0.0624(13) 0.0833(18) -0.0364(12) 0.0433(14) -0.0226(15)
I407 0.133(5) 0.071(3) 0.378(17) 0.077(6) 0.062(5) -0.006(3)
I408 0.179(7) 0.085(4) 0.338(15) -0.127(6) -0.101(7) 0.041(4)
I312 0.1178(11) 0.0686(18) 0.0786(13) -0.0247(11) 0.0382(9) -0.0244(12)
I305 0.1373(19) 0.0306(11) 0.0865(14) 0.0186(8) 0.0511(11) 0.0235(9)
I314 0.1349(10) 0.0386(5) 0.0757(6) 0.0117(4) 0.0340(5) 0.0018(5)
I310 0.0859(13) 0.0972(13) 0.0690(12) 0.0185(8) 0.0150(8) -0.0098(10)
I311 0.1515(13) 0.0321(8) 0.0867(8) 0.0043(6) 0.0410(8) 0.0003(8)
I303 0.231(3) 0.0418(14) 0.0398(11) -0.0077(8) 0.029(2) -0.0317(18)
I315 0.157(3) 0.0568(9) 0.1096(19) 0.0167(8) 0.0405(12) 0.0067(8)
I316 0.0913(17) 0.130(3) 0.0910(13) 0.0227(13) 0.0155(12) -0.0270(10)
I304 0.107(2) 0.136(5) 0.0576(15) -0.037(2) 0.0051(14) 0.045(2)
I301 0.0697(10) 0.0421(11) 0.1000(13) 0.0098(8) 0.0132(9) 0.0012(7)
I302 0.0966(14) 0.0556(10) 0.0920(10) -0.0129(7) 0.0436(10) -0.0030(9)
I317 0.1671(17) 0.0953(15) 0.0912(13) -0.0322(10) 0.0562(10) -0.0529(11)
Zn33 0.094(3) 0.029(3) 0.065(4) 0.002(2) 0.037(2) -0.002(2)
Zn35 0.087(2) 0.0368(16) 0.0372(17) -0.0005(12) 0.0108(12) -0.0094(13)
Zn44 0.080(5) 0.018(4) 0.025(2) -0.008(2) 0.014(3) 0.007(3)
Zn32 0.122(4) 0.037(2) 0.022(2) -0.0023(13) 0.015(3) 0.019(2)
Zn36 0.1195(17) 0.0295(12) 0.0490(15) -0.0055(9) 0.0387(13) -0.0174(17)
Zn38 0.097(3) 0.057(2) 0.061(2) -0.0010(15) 0.0123(17) -0.0179(15)
I318 0.253(3) 0.0585(9) 0.1202(14) 0.0251(9) 0.1012(16) 0.0394(14)
Zn37 0.0924(17) 0.0309(11) 0.0661(10) 0.0012(7) 0.0166(9) 0.0033(10)
Zn31 0.070(2) 0.039(2) 0.0728(19) -0.0033(14) 0.0199(15) -0.0073(16)
Zn39 0.157(3) 0.0473(16) 0.0718(17) -0.0077(12) 0.0543(19) -0.0144(18)
N308 0.084(4) 0.028(3) 0.034(3) -0.002(2) 0.015(3) -0.005(3)
N316 0.098(5) 0.038(3) 0.034(3) 0.000(3) 0.018(3) -0.004(3)
N310 0.095(5) 0.024(3) 0.041(3) -0.005(2) 0.021(3) -0.004(3)
N309 0.097(5) 0.022(3) 0.037(3) -0.003(2) 0.018(3) -0.003(3)
N304 0.095(5) 0.034(3) 0.036(3) 0.006(2) 0.021(3) 0.000(3)
N315 0.094(6) 0.044(4) 0.042(3) 0.003(3) 0.014(3) 0.007(4)
N320 0.097(5) 0.036(3) 0.044(3) -0.007(3) 0.019(3) -0.010(3)
N312 0.098(5) 0.029(3) 0.054(4) -0.002(3) 0.009(3) 0.003(3)
N306 0.108(6) 0.036(3) 0.043(3) 0.004(3) 0.033(4) 0.008(4)
N314 0.095(6) 0.038(3) 0.034(3) 0.000(3) 0.013(3) 0.003(3)
N311 0.128(7) 0.032(3) 0.037(3) -0.004(3) 0.012(3) -0.014(4)
N318 0.101(6) 0.047(4) 0.036(3) -0.003(3) 0.014(3) -0.001(4)
N307 0.115(6) 0.030(3) 0.045(3) 0.000(3) 0.037(4) -0.004(3)
N313 0.095(5) 0.038(4) 0.063(4) 0.000(3) 0.010(4) -0.003(4)
N321 0.116(6) 0.031(3) 0.040(3) -0.008(3) 0.024(3) -0.010(3)
N324 0.098(6) 0.037(4) 0.066(4) 0.006(3) 0.019(4) -0.001(4)
N332 0.094(5) 0.035(3) 0.056(4) -0.004(3) 0.024(3) -0.006(3)
N305 0.110(6) 0.038(3) 0.042(3) 0.004(3) 0.016(3) 0.002(4)
N322 0.108(6) 0.037(3) 0.049(4) -0.003(3) 0.019(4) -0.007(4)
N319 0.106(6) 0.038(3) 0.047(3) -0.006(3) 0.020(3) -0.017(4)
N333 0.091(5) 0.039(4) 0.068(4) -0.010(3) 0.026(4) -0.003(3)
N302 0.086(5) 0.048(4) 0.043(3) 0.002(3) 0.010(3) -0.002(3)
N323 0.138(7) 0.035(4) 0.047(4) -0.005(3) 0.026(4) -0.016(4)
N317 0.113(7) 0.045(4) 0.060(4) -0.003(3) 0.037(4) 0.008(4)
N334 0.091(5) 0.037(3) 0.054(4) -0.001(3) 0.022(3) -0.002(3)
N303 0.092(6) 0.048(4) 0.059(4) 0.013(3) 0.007(4) -0.009(4)
N327 0.108(7) 0.056(5) 0.063(5) -0.008(4) 0.026(4) -0.004(4)
N328 0.112(6) 0.058(4) 0.048(4) -0.016(3) 0.022(4) 0.000(4)
C352 0.093(6) 0.034(4) 0.037(3) 0.003(3) 0.017(4) 0.001(4)
N335 0.079(5) 0.040(4) 0.100(6) 0.001(4) 0.011(4) 0.004(3)
N326 0.097(6) 0.058(5) 0.075(5) -0.014(4) 0.018(4) 0.001(4)
C326 0.086(6) 0.026(3) 0.036(3) -0.001(3) 0.012(3) -0.001(3)
N331 0.108(6) 0.048(4) 0.060(4) -0.009(3) 0.022(4) -0.011(4)
O2A 0.106(7) 0.066(5) 0.066(5) -0.028(4) 0.000(4) 0.022(5)
C324 0.085(5) 0.027(3) 0.033(3) -0.002(3) 0.012(3) -0.004(3)
C343 0.104(7) 0.037(4) 0.037(4) -0.001(3) 0.019(4) 0.000(4)
C321 0.087(6) 0.027(3) 0.043(4) -0.003(3) 0.019(4) -0.006(3)
O3A 0.081(5) 0.059(5) 0.088(6) 0.023(4) 0.027(4) 0.002(4)
N330 0.097(6) 0.069(5) 0.059(4) -0.009(4) 0.022(4) -0.009(4)
C334 0.085(6) 0.028(3) 0.043(4) -0.003(3) 0.013(3) 0.001(3)
N325 0.097(6) 0.055(5) 0.079(5) -0.012(4) 0.013(4) -0.003(4)
C345 0.100(7) 0.039(4) 0.041(4) 0.000(3) 0.024(4) 0.001(4)
C327 0.111(7) 0.030(4) 0.038(4) -0.002(3) 0.024(4) -0.004(4)
C362 0.095(6) 0.030(4) 0.046(4) -0.004(3) 0.016(4) -0.010(4)
C316 0.083(6) 0.041(4) 0.036(3) 0.005(3) 0.016(3) 0.008(4)
C317 0.095(7) 0.044(4) 0.042(4) 0.004(3) 0.017(4) 0.005(4)
C357 0.105(7) 0.038(4) 0.034(3) -0.004(3) 0.016(4) -0.011(4)
C339 0.093(7) 0.042(4) 0.045(4) -0.002(3) 0.020(4) 0.000(4)
N336 0.185(10) 0.035(4) 0.076(5) -0.005(4) 0.073(6) -0.014(5)
C344 0.097(7) 0.037(4) 0.029(3) 0.003(3) 0.017(3) 0.003(4)
C325 0.101(6) 0.029(3) 0.035(3) 0.003(3) 0.019(4) -0.005(4)
C308 0.077(6) 0.038(4) 0.042(4) 0.002(3) 0.017(3) 0.008(4)
C307 0.080(6) 0.037(4) 0.051(4) 0.005(3) 0.012(4) -0.008(4)
N301 0.081(6) 0.048(4) 0.124(8) 0.005(5) 0.002(5) -0.013(4)
C370 0.095(6) 0.034(4) 0.053(4) -0.002(3) 0.018(4) -0.003(4)
C329 0.113(7) 0.034(4) 0.043(4) 0.001(3) 0.013(4) -0.002(4)
C406 0.095(7) 0.037(4) 0.062(5) -0.003(4) 0.020(4) -0.005(4)
C333 0.097(6) 0.034(4) 0.047(4) 0.000(3) 0.020(4) 0.001(4)
C320 0.136(8) 0.033(4) 0.040(4) 0.005(3) 0.036(4) 0.009(4)
C361 0.101(7) 0.033(4) 0.049(4) -0.009(3) 0.020(4) -0.012(4)
C342 0.101(7) 0.039(4) 0.035(4) 0.001(3) 0.021(4) 0.002(4)
C351 0.099(7) 0.048(5) 0.048(4) -0.007(4) 0.033(4) 0.000(4)
C318 0.091(6) 0.038(4) 0.052(4) -0.007(3) 0.021(4) -0.002(4)
C332 0.099(7) 0.032(4) 0.051(4) 0.005(3) 0.016(4) 0.001(4)
O1A 0.098(6) 0.064(5) 0.081(6) -0.034(5) 0.029(5) -0.016(5)
C360 0.096(6) 0.036(4) 0.043(4) -0.008(3) 0.020(4) -0.013(4)
C363 0.123(8) 0.034(4) 0.044(4) -0.009(3) 0.025(4) -0.015(4)
C350 0.101(7) 0.051(5) 0.046(4) -0.010(4) 0.030(4) -0.006(5)
C322 0.118(7) 0.026(4) 0.043(4) 0.002(3) 0.021(4) 0.005(4)
C393 0.094(7) 0.041(4) 0.065(5) -0.011(4) 0.027(5) -0.011(4)
C397 0.082(6) 0.033(4) 0.067(5) -0.007(4) 0.015(4) -0.006(4)
C306 0.087(6) 0.049(5) 0.051(4) 0.002(4) 0.011(4) -0.012(4)
C399 0.084(6) 0.038(4) 0.070(5) -0.003(4) 0.014(4) 0.003(4)
C398 0.092(6) 0.038(4) 0.052(4) -0.006(3) 0.020(4) -0.009(4)
C309 0.090(6) 0.042(4) 0.045(4) 0.009(3) 0.012(4) -0.002(4)
C328 0.116(7) 0.033(4) 0.039(4) -0.002(3) 0.021(4) -0.002(4)
C355 0.122(8) 0.042(4) 0.045(4) -0.007(3) 0.018(4) -0.004(5)
C359 0.144(9) 0.034(4) 0.040(4) -0.013(3) 0.028(5) -0.016(5)
C380 0.103(8) 0.057(5) 0.063(5) -0.016(4) 0.022(5) 0.004(5)
C319 0.139(9) 0.034(4) 0.051(4) 0.001(3) 0.042(5) 0.008(5)
C396 0.081(6) 0.041(4) 0.061(5) -0.003(4) 0.020(4) -0.004(4)
C336 0.117(8) 0.035(4) 0.056(5) -0.011(4) 0.000(5) -0.002(5)
C364 0.121(8) 0.042(4) 0.047(4) 0.000(3) 0.030(4) -0.012(5)
C379 0.124(9) 0.047(5) 0.060(5) 0.000(4) 0.036(5) 0.000(5)
C405 0.116(8) 0.043(5) 0.059(5) -0.001(4) 0.032(5) 0.000(5)
C323 0.130(8) 0.040(4) 0.037(4) 0.005(3) 0.025(4) 0.008(5)
C348 0.124(8) 0.048(5) 0.045(4) -0.003(4) 0.027(5) 0.014(5)
C356 0.127(8) 0.042(4) 0.042(4) -0.012(3) 0.021(4) -0.001(5)
C335 0.133(9) 0.045(5) 0.038(4) -0.003(3) 0.009(4) 0.016(5)
C371 0.122(8) 0.044(5) 0.055(5) 0.000(4) 0.015(5) -0.006(5)
C312 0.113(8) 0.060(6) 0.059(5) 0.016(4) 0.035(5) 0.017(5)
C349 0.108(8) 0.044(4) 0.048(4) -0.005(4) 0.018(4) 0.007(5)
C388 0.099(8) 0.065(6) 0.064(5) -0.022(5) 0.019(5) -0.002(5)
C353 0.115(9) 0.051(5) 0.051(5) -0.010(4) 0.000(5) 0.018(5)
C381 0.138(10) 0.060(6) 0.064(6) -0.010(5) 0.042(6) 0.001(6)
N329 0.216(15) 0.059(6) 0.100(8) -0.010(6) 0.102(9) -0.005(8)
C378 0.107(8) 0.054(5) 0.061(5) -0.018(4) 0.016(5) -0.002(5)
C358 0.143(9) 0.037(4) 0.049(5) -0.006(3) 0.028(5) -0.017(5)
C392 0.160(11) 0.038(5) 0.072(6) -0.004(4) 0.050(6) 0.008(6)
C354 0.088(7) 0.054(5) 0.069(6) -0.012(4) 0.001(5) 0.009(5)
C372 0.136(10) 0.052(5) 0.061(5) 0.005(4) 0.019(6) 0.001(6)
C375 0.104(8) 0.061(6) 0.075(6) -0.020(5) 0.011(5) -0.002(5)
C313 0.104(8) 0.064(6) 0.050(5) 0.022(4) 0.032(5) 0.008(5)
C315 0.081(6) 0.061(5) 0.067(5) 0.027(4) 0.016(4) 0.006(5)
C303 0.099(8) 0.052(5) 0.062(5) 0.007(4) -0.001(5) -0.003(5)
C314 0.096(8) 0.059(5) 0.062(5) 0.023(4) 0.027(5) 0.010(5)
C365 0.131(8) 0.031(4) 0.052(5) -0.005(3) 0.028(5) -0.003(4)
C395 0.122(9) 0.046(5) 0.069(6) -0.003(4) 0.028(5) 0.001(5)
C368 0.114(8) 0.037(4) 0.071(6) -0.012(4) 0.025(5) -0.006(5)
C404 0.112(8) 0.038(4) 0.075(6) 0.005(4) 0.035(5) -0.002(5)
C331 0.194(12) 0.029(4) 0.043(4) 0.003(3) 0.044(6) 0.013(5)
C394 0.125(9) 0.043(5) 0.062(5) -0.004(4) 0.026(5) 0.004(5)
C340 0.098(8) 0.079(7) 0.063(6) -0.027(5) 0.004(5) 0.010(6)
C369 0.125(8) 0.037(4) 0.054(5) -0.003(4) 0.018(5) -0.002(5)
C337 0.101(8) 0.073(7) 0.066(6) -0.023(5) 0.016(5) -0.001(6)
C7A 0.067(7) 0.033(5) 0.078(7) -0.012(5) 0.002(5) 0.004(5)
C330 0.201(13) 0.040(5) 0.043(4) -0.003(4) 0.046(6) -0.005(6)
C346 0.101(8) 0.060(6) 0.119(9) -0.037(6) 0.022(7) -0.008(6)
C401 0.108(8) 0.049(5) 0.094(8) -0.018(5) 0.018(6) 0.002(5)
C338 0.097(8) 0.079(7) 0.062(5) -0.025(5) 0.018(5) -0.004(6)
C385 0.169(13) 0.068(7) 0.061(6) -0.002(5) 0.048(7) 0.029(7)
C366 0.265(18) 0.040(5) 0.047(5) -0.003(4) 0.058(7) -0.013(7)
C341 0.107(9) 0.077(7) 0.071(6) -0.033(5) 0.026(6) -0.001(6)
C403 0.144(11) 0.046(5) 0.086(7) -0.002(5) 0.037(7) 0.009(6)
C390 0.083(7) 0.079(7) 0.101(8) -0.025(6) 0.032(6) -0.004(6)
C389 0.098(8) 0.081(7) 0.086(7) -0.025(6) 0.031(6) 0.005(6)
C400 0.124(9) 0.050(5) 0.075(6) -0.006(5) 0.015(6) 0.008(6)
C402 0.141(10) 0.044(5) 0.090(7) 0.002(5) 0.034(7) 0.000(6)
C367 0.258(17) 0.028(4) 0.053(5) -0.001(4) 0.060(7) -0.003(7)
C407 0.227(16) 0.036(5) 0.071(6) 0.006(4) 0.058(8) 0.017(7)
C391 0.162(11) 0.055(6) 0.070(6) -0.007(5) 0.052(7) 0.003(6)
C8A 0.072(7) 0.047(6) 0.093(9) -0.021(6) -0.014(6) 0.006(5)
C347 0.138(12) 0.060(7) 0.110(9) -0.043(6) 0.037(8) -0.008(7)
C1A 0.121(10) 0.035(5) 0.073(7) 0.011(5) 0.048(7) 0.010(6)
C2A 0.097(9) 0.054(7) 0.072(7) 0.012(6) 0.045(6) 0.015(6)
C3A 0.080(7) 0.046(5) 0.054(5) -0.001(4) 0.037(5) 0.002(5)
C4A 0.068(6) 0.036(5) 0.065(6) -0.002(4) 0.022(5) -0.002(4)
C5A 0.096(8) 0.036(5) 0.076(7) -0.009(5) 0.035(6) -0.009(5)
C6A 0.124(10) 0.039(6) 0.081(8) -0.009(6) 0.052(7) -0.015(6)
C12A 0.077(8) 0.041(6) 0.095(9) 0.012(6) 0.005(6) -0.005(5)
C304 0.083(8) 0.089(9) 0.167(13) 0.072(9) -0.008(8) -0.020(7)
C383 0.165(15) 0.089(10) 0.127(12) -0.054(9) 0.070(11) -0.021(10)
C376 0.102(10) 0.105(10) 0.124(11) -0.066(9) 0.012(8) 0.001(8)
C305 0.090(9) 0.101(10) 0.165(14) 0.066(10) -0.021(9) -0.015(7)
C377 0.105(10) 0.115(11) 0.115(10) -0.054(9) -0.005(8) -0.003(8)
C373 0.109(10) 0.090(9) 0.137(12) -0.041(9) 0.009(8) 0.015(8)
C311 0.116(10) 0.104(10) 0.098(8) 0.063(8) 0.029(7) 0.007(8)
C384 0.209(16) 0.069(8) 0.098(9) 0.029(7) 0.087(10) 0.055(9)
C11A 0.080(9) 0.050(7) 0.146(13) 0.034(8) -0.013(9) -0.010(6)
C408 0.33(2) 0.043(6) 0.083(8) 0.003(5) 0.099(11) 0.007(9)
C310 0.101(9) 0.124(11) 0.114(10) 0.077(9) 0.030(7) 0.003(8)
C9A 0.097(10) 0.041(6) 0.118(11) -0.035(7) -0.025(8) 0.016(6)
C10A 0.086(10) 0.035(6) 0.164(15) -0.002(8) -0.030(10) -0.001(6)
C382 0.175(14) 0.076(8) 0.137(12) -0.057(8) 0.075(11) -0.027(9)
C301 0.097(10) 0.125(12) 0.162(15) 0.073(11) -0.011(9) -0.019(9)
C374 0.101(10) 0.110(10) 0.125(11) -0.061(9) 0.005(8) -0.001(8)
C302 0.088(9) 0.137(13) 0.133(11) 0.067(10) -0.003(8) -0.035(8)
C14A 0.093(10) 0.107(12) 0.111(12) -0.068(10) 0.013(8) 0.020(9)
C13A 0.105(10) 0.050(7) 0.107(10) 0.006(7) 0.002(8) -0.023(7)
C387 0.099(10) 0.166(15) 0.174(15) -0.122(13) 0.038(9) -0.021(9)
C386 0.101(10) 0.172(16) 0.160(14) -0.122(13) 0.036(9) -0.028(10)
I405 0.381(10) 0.0372(17) 0.082(3) 0.0212(15) 0.115(4) 0.048(3)
Zn43 0.215(12) 0.031(5) 0.035(3) -0.014(3) 0.067(5) -0.018(4)
I406 0.190(5) 0.103(3) 0.085(2) -0.066(2) 0.096(3) -0.087(3)
I403 0.311(11) 0.0305(18) 0.053(2) -0.0004(13) 0.051(3) 0.004(3)
Zn42 0.141(7) 0.041(3) 0.036(6) 0.000(3) 0.020(4) 0.021(3)
I404 0.141(5) 0.128(6) 0.077(3) -0.032(3) 0.020(2) 0.032(3)
I409 0.225(7) 0.0404(14) 0.054(2) 0.0097(13) 0.005(4) -0.004(3)
Zn45 0.174(11) 0.048(5) 0.056(5) -0.002(3) 0.026(6) -0.014(5)
I410 0.134(5) 0.137(6) 0.129(5) 0.005(4) 0.007(4) -0.052(4)
Zn41 0.091(4) 0.031(3) 0.154(9) -0.004(6) 0.002(5) 0.003(2)
I402 0.172(4) 0.091(3) 0.298(8) -0.087(4) 0.148(4) -0.032(2)
I401 0.098(3) 0.050(2) 0.219(7) 0.048(3) -0.026(4) -0.0064(17)
I415 0.252(18) 0.052(3) 0.075(5) 0.008(3) 0.072(7) 0.007(6)
Zn48 0.164(17) 0.055(8) 0.047(8) 0.004(5) 0.045(8) -0.007(7)
I416 0.182(13) 0.109(9) 0.116(7) -0.005(5) 0.073(8) -0.035(5)
I418 0.444(15) 0.114(5) 0.435(14) 0.175(7) 0.367(13) 0.146(7)
Zn49 0.33(2) 0.035(3) 0.155(12) -0.001(7) 0.192(11) -0.019(10)
I417 0.654(19) 0.152(6) 0.071(2) -0.057(3) 0.119(6) -0.246(9)
I411 0.246(15) 0.037(4) 0.163(11) 0.021(5) 0.065(9) -0.011(5)
Zn46 0.186(16) 0.045(6) 0.050(5) -0.017(4) 0.064(7) -0.052(6)
I412 0.194(12) 0.052(4) 0.047(2) -0.007(2) 0.013(5) -0.014(6)
I308 0.1011(13) 0.0444(8) 0.0769(12) -0.0301(6) -0.0060(7) 0.0024(7)
Zn34 0.099(4) 0.030(2) 0.140(4) -0.007(2) 0.000(2) -0.006(2)
I307 0.1016(11) 0.0301(7) 0.0865(13) -0.0023(5) 0.0351(6) -0.0080(6)
I413 0.123(5) 0.050(3) 0.264(10) -0.049(5) -0.055(6) 0.015(3)
Zn47 0.113(10) 0.051(6) 0.31(2) 0.026(10) -0.022(11) -0.016(6)
I414 0.162(7) 0.153(8) 0.407(18) 0.129(10) 0.092(10) 0.005(6)
C15A 0.164(17) 0.112(14) 0.154(16) 0.069(13) 0.106(14) 0.031(12)
C4B 0.111(13) 0.095(12) 0.028(11) 0.019(10) 0.045(11) 0.023(10)
C3B 0.112(16) 0.100(14) 0.055(16) 0.025(14) 0.036(15) 0.026(13)
C5B 0.111(13) 0.110(15) 0.038(12) 0.017(13) 0.042(12) 0.016(11)
O2B 0.112(19) 0.107(18) 0.072(13) 0.009(13) 0.008(12) 0.038(15)
C6B 0.124(18) 0.117(16) 0.032(13) 0.013(15) 0.021(15) 0.009(12)
C2B 0.136(19) 0.100(14) 0.066(18) 0.012(17) 0.042(17) 0.024(16)
C7B 0.108(18) 0.097(13) 0.089(15) 0.020(11) 0.023(13) 0.025(12)
C12B 0.14(2) 0.095(18) 0.132(18) 0.021(14) 0.051(17) 0.011(16)
C11B 0.12(2) 0.106(19) 0.14(2) 0.021(17) 0.01(2) 0.007(17)
C10B 0.10(2) 0.11(2) 0.14(2) 0.016(16) -0.01(2) 0.010(19)
C9B 0.10(2) 0.104(18) 0.12(2) 0.011(15) -0.021(17) 0.018(16)
C8B 0.10(2) 0.099(16) 0.088(15) 0.007(12) 0.000(13) 0.019(15)
C1B 0.15(2) 0.105(17) 0.055(17) -0.001(17) 0.025(17) 0.009(15)
C13B 0.12(2) 0.122(19) 0.10(2) 0.02(2) 0.047(16) 0.024(17)
O3B 0.20(3) 0.11(2) 0.15(2) 0.012(16) 0.10(2) -0.01(2)
O1B 0.16(3) 0.14(3) 0.12(2) 0.00(2) 0.014(19) 0.05(2)
C14B 0.13(4) 0.15(4) 0.080(16) -0.01(2) -0.002(19) 0.04(3)
C15B 0.23(6) 0.15(5) 0.18(3) 0.02(3) 0.13(4) -0.03(5)
C809 0.078(19) 0.12(2) 0.045(14) -0.013(15) 0.014(12) 0.007(16)
C810 0.077(19) 0.10(2) 0.047(14) 0.000(12) 0.020(12) 0.003(16)
C811 0.09(2) 0.13(2) 0.059(16) 0.019(14) 0.038(13) 0.017(17)
C812 0.08(2) 0.17(3) 0.062(17) 0.047(18) 0.018(13) 0.016(19)
C807 0.10(2) 0.17(3) 0.08(2) 0.003(17) -0.019(17) -0.01(2)
C808 0.10(2) 0.14(2) 0.062(18) -0.016(16) 0.006(15) -0.010(19)
C813 0.07(2) 0.15(4) 0.15(4) -0.03(3) 0.02(2) 0.01(2)
C818 0.07(2) 0.14(3) 0.15(4) -0.02(3) 0.01(2) 0.00(2)
C817 0.05(2) 0.13(3) 0.15(4) -0.02(3) 0.02(2) -0.01(2)
C816 0.08(2) 0.12(4) 0.15(4) -0.03(3) 0.03(2) -0.02(2)
C815 0.08(2) 0.15(4) 0.15(4) -0.03(3) 0.04(2) 0.00(3)
C814 0.08(3) 0.16(4) 0.14(4) -0.04(3) 0.02(2) 0.00(2)
C819 0.08(3) 0.16(4) 0.14(3) 0.03(3) 0.05(2) 0.02(3)
C824 0.08(3) 0.17(4) 0.11(3) 0.03(3) 0.02(2) 0.04(3)
C823 0.10(3) 0.17(4) 0.11(3) 0.04(3) 0.02(2) 0.02(3)
C822 0.10(3) 0.16(4) 0.11(3) 0.02(3) 0.02(2) 0.00(3)
C821 0.07(3) 0.16(4) 0.15(3) 0.02(3) 0.05(2) -0.01(3)
C820 0.09(3) 0.17(4) 0.15(3) 0.02(3) 0.05(2) -0.01(3)
C804 0.11(2) 0.31(5) 0.044(17) 0.05(2) 0.018(17) 0.06(3)
C803 0.09(2) 0.30(5) 0.055(18) 0.06(2) 0.025(15) 0.06(2)
C802 0.06(2) 0.30(5) 0.09(2) 0.06(2) 0.029(17) 0.06(3)
C801 0.09(2) 0.32(5) 0.09(2) 0.05(2) 0.057(18) 0.04(3)
C806 0.10(2) 0.33(5) 0.07(2) 0.03(2) 0.039(17) 0.04(3)
C805 0.12(3) 0.33(5) 0.07(2) 0.04(2) 0.019(18) 0.04(3)

loop_
_atom_type_symbol
_atom_type_description
_atom_type_scat_dispersion_real
_atom_type_scat_dispersion_imag
_atom_type_scat_source
C C 0.0181 0.0091 'International Tables Vol C Tables 4.2.6.8 and 6.1.1.4'
H H 0.0000 0.0000 'International Tables Vol C Tables 4.2.6.8 and 6.1.1.4'
I I -0.3257 6.8362 'International Tables Vol C Tables 4.2.6.8 and 6.1.1.4'
N N 0.0311 0.0180 'International Tables Vol C Tables 4.2.6.8 and 6.1.1.4'
O O 0.0492 0.0322 'International Tables Vol C Tables 4.2.6.8 and 6.1.1.4'
Zn Zn -1.5491 0.6778 'International Tables Vol C Tables 4.2.6.8 and 6.1.1.4'

loop_
_exptl_crystal_face_index_h
_exptl_crystal_face_index_k
_exptl_crystal_face_index_l
_exptl_crystal_face_perp_dist
2 0 -1 0.0267
-2 0 1 0.0229
-2 0 -1 0.0543
2 0 1 0.0543
-1 -1 0 0.0564
1 2 0 0.0567
1 -1 -2 0.0578
-1 0 0 0.0511
1 0 0 0.0497
0 0 -1 0.0369
0 0 1 0.0517
1 0 -2 0.0289
2 1 -2 0.0505

loop_
_geom_angle_atom_site_label_1
_geom_angle_atom_site_label_2
_geom_angle_atom_site_label_3
_geom_angle
_geom_angle_site_symmetry_1
_geom_angle_site_symmetry_3
_geom_angle_publ_flag
I306 Zn33 I305 126.4(2) . . ?
N306 Zn33 I306 109.7(3) . . ?
N306 Zn33 I305 105.9(3) . . ?
N306 Zn33 N307 101.9(3) . . ?
N307 Zn33 I306 102.9(3) . . ?
N307 Zn33 I305 107.5(3) . . ?
I310 Zn35 I309 125.3(2) . . ?
N318 Zn35 I309 107.1(3) . . ?
N318 Zn35 I310 106.4(3) . . ?
N318 Zn35 N319 101.2(3) . . ?
N319 Zn35 I309 107.9(3) . . ?
N319 Zn35 I310 106.4(3) . . ?
I408 Zn44 I407 120.3(4) . . ?
N312 Zn44 I407 103.8(3) . . ?
N312 Zn44 I408 106.7(4) . . ?
N313 Zn44 I407 113.7(4) . . ?
N313 Zn44 I408 108.1(4) . . ?
N313 Zn44 N312 102.3(4) . . ?
I303 Zn32 I304 123.4(6) . . ?
N311 Zn32 I303 110.2(5) 6_576 . ?
N311 Zn32 I304 105.3(5) 6_576 . ?
N311 Zn32 N305 103.4(6) 6_576 . ?
N305 Zn32 I303 106.5(4) . . ?
N305 Zn32 I304 106.4(5) . . ?
I311 Zn36 I312 128.1(2) . . ?
N323 Zn36 I312 105.0(3) . . ?
N323 Zn36 I311 110.5(3) . . ?
N323 Zn36 N317 97.6(3) . 6_566 ?
N317 Zn36 I312 107.5(3) 6_566 . ?
N317 Zn36 I311 104.1(3) 6_566 . ?
I316 Zn38 I315 125.1(2) . . ?
N331 Zn38 I315 108.2(3) . . ?
N331 Zn38 I316 106.0(3) . . ?
N330 Zn38 I315 105.5(3) . . ?
N330 Zn38 I316 107.6(3) . . ?
N330 Zn38 N331 102.3(4) . . ?
I313 Zn37 I314 120.98(13) . . ?
N324 Zn37 I313 110.9(2) . . ?
N324 Zn37 I314 106.4(2) . . ?
N325 Zn37 I313 106.0(2) . . ?
N325 Zn37 I314 108.7(3) . . ?
N325 Zn37 N324 102.3(4) . . ?
I302 Zn31 I301 119.8(3) . . ?
N335 Zn31 I301 109.1(4) 8_455 . ?
N335 Zn31 I302 108.7(4) 8_455 . ?
N301 Zn31 I301 102.8(4) . . ?
N301 Zn31 I302 114.8(5) . . ?
N301 Zn31 N335 99.7(5) . 8_455 ?
I317 Zn39 I318 127.3(3) . . ?
N336 Zn39 I317 108.2(4) . . ?
N336 Zn39 I318 106.4(4) . . ?
N336 Zn39 N329 96.3(4) . 6_556 ?
N329 Zn39 I317 112.9(5) 6_556 . ?
N329 Zn39 I318 101.2(5) 6_556 . ?
C324 N308 C326 113.7(6) . . ?
C344 N316 C343 113.0(8) . . ?
C326 N310 C325 115.6(6) . . ?
C324 N309 C325 114.8(6) . . ?
C308 N304 C307 114.0(8) . . ?
C343 N315 C342 114.3(8) . . ?
C360 N320 C362 114.2(6) . . ?
C332 N312 Zn44 121.7(5) . . ?
C332 N312 C336 118.0(7) . . ?
C332 N312 Zn34 121.5(5) . . ?
C336 N312 Zn44 120.3(5) . . ?
C336 N312 Zn34 120.5(5) . . ?
C318 N306 Zn33 124.2(7) . . ?
C318 N306 C314 117.5(7) . . ?
C318 N306 Zn43 122.2(7) . . ?
C318 N306 Zn53 111(2) . . ?
C314 N306 Zn33 117.9(6) . . ?
C314 N306 Zn43 120.0(6) . . ?
C314 N306 Zn53 131(2) . . ?
C342 N314 C344 115.1(7) . . ?
Zn32 N311 Zn42 6.0(6) 6_575 6_575 ?
Zn32 N311 Zn52 17.3(6) 6_575 6_575 ?
C329 N311 Zn32 120.9(6) . 6_575 ?
C329 N311 Zn42 125.7(6) . 6_575 ?
C329 N311 Zn52 108.7(10) . 6_575 ?
C330 N311 Zn32 121.5(6) . 6_575 ?
C330 N311 C329 117.5(7) . . ?
C330 N311 Zn42 116.4(7) . 6_575 ?
C330 N311 Zn52 132.8(11) . 6_575 ?
C350 N318 Zn35 119.5(6) . . ?
C350 N318 C354 117.0(8) . . ?
C350 N318 Zn45 125.7(7) . . ?
C354 N318 Zn35 123.5(7) . . ?
C354 N318 Zn45 117.1(8) . . ?
C319 N307 Zn33 119.4(5) . . ?
C319 N307 Zn43 119.6(6) . . ?
C319 N307 Zn53 121(3) . . ?
C323 N307 Zn33 122.1(5) . . ?
C323 N307 C319 118.4(6) . . ?
C323 N307 Zn43 121.7(5) . . ?
C323 N307 Zn53 117(3) . . ?
C337 N313 Zn44 122.6(7) . . ?
C337 N313 Zn34 123.5(7) . . ?
C341 N313 Zn44 119.9(7) . . ?
C341 N313 C337 117.5(9) . . ?
C341 N313 Zn34 119.0(7) . . ?
C361 N321 C360 114.1(7) . . ?
C372 N324 Zn37 116.7(6) . . ?
C372 N324 Zn47 127.8(7) . . ?
C368 N324 Zn37 124.9(6) . . ?
C368 N324 C372 118.3(8) . . ?
C368 N324 Zn47 113.8(7) . . ?
C398 N332 C396 114.5(7) . . ?
C312 N305 Zn32 124.5(8) . . ?
C312 N305 C311 118.7(8) . . ?
C312 N305 Zn42 117.2(9) . . ?
C312 N305 Zn52 140.9(9) . . ?
C311 N305 Zn32 116.5(7) . . ?
C311 N305 Zn42 123.9(8) . . ?
C311 N305 Zn52 100.4(8) . . ?
C362 N322 C361 115.7(7) . . ?
C355 N319 Zn35 120.4(6) . . ?
C355 N319 Zn45 124.7(7) . . ?
C359 N319 Zn35 122.3(6) . . ?
C359 N319 C355 117.2(7) . . ?
C359 N319 Zn45 117.8(7) . . ?
C396 N333 C397 114.1(7) . . ?
C308 N302 C306 116.4(7) . . ?
C365 N323 Zn36 122.4(6) . . ?
C365 N323 Zn46 126.8(8) . . ?
C365 N323 Zn56 122(3) . . ?
C366 N323 Zn36 120.4(6) . . ?
C366 N323 C365 116.5(7) . . ?
C366 N323 Zn46 116.7(8) . . ?
C366 N323 Zn56 121(3) . . ?
C348 N317 Zn36 121.4(8) . 6_565 ?
C348 N317 Zn46 128.7(9) . 6_565 ?
C348 N317 Zn56 132.4(14) . 6_565 ?
C347 N317 Zn36 120.1(7) . 6_565 ?
C347 N317 C348 117.7(9) . . ?
C347 N317 Zn46 112.8(9) . 6_565 ?
C347 N317 Zn56 104.9(11) . 6_565 ?
C398 N334 C397 114.6(7) . . ?
C307 N303 C306 115.4(7) . . ?
C379 N327 C378 114.8(9) . . ?
C380 N328 C379 115.4(10) . . ?
C351 C352 C344 120.2(9) . . ?
C353 C352 C344 122.0(7) . . ?
C353 C352 C351 117.7(8) . . ?
Zn31 N335 Zn51 34.7(12) 8_556 8_556 ?
Zn31 N335 Zn61 51.1(17) 8_556 8_556 ?
C401 N335 Zn31 127.2(7) . 8_556 ?
C401 N335 C402 118.8(9) . . ?
C401 N335 Zn41 117.3(7) . 8_556 ?
C401 N335 Zn51 92.9(14) . 8_556 ?
C401 N335 Zn61 76.3(18) . 8_556 ?
C402 N335 Zn31 113.9(7) . 8_556 ?
C402 N335 Zn41 123.9(8) . 8_556 ?
C402 N335 Zn51 147.5(14) . 8_556 ?
C402 N335 Zn61 163.8(18) . 8_556 ?
Zn41 N335 Zn61 41.1(16) 8_556 8_556 ?
Zn51 N335 Zn61 16.7(16) 8_556 8_556 ?
C378 N326 C380 114.4(9) . . ?
N308 C326 C334 117.3(6) . . ?
N310 C326 N308 125.1(6) . . ?
N310 C326 C334 117.4(6) . . ?
C395 N331 Zn38 121.5(7) . . ?
C395 N331 Zn48 126.0(9) . . ?
C391 N331 Zn38 121.5(7) . . ?
C391 N331 C395 116.9(8) . . ?
C391 N331 Zn48 116.8(9) . . ?
C8A O2A C14A 117.4(11) . . ?
N308 C324 C321 117.1(6) . . ?
N309 C324 N308 126.3(6) . . ?
N309 C324 C321 116.5(6) . . ?
N316 C343 C345 115.4(9) . . ?
N315 C343 N316 126.2(8) . . ?
N315 C343 C345 118.4(8) . . ?
C320 C321 C324 120.0(6) . . ?
C320 C321 C322 118.8(7) . . ?
C322 C321 C324 121.2(7) . . ?
C12A O3A C15A 118.8(11) . . ?
C390 N330 Zn38 125.4(8) . . ?
C390 N330 C386 117.3(9) . . ?
C390 N330 Zn48 120.7(10) . . ?
C386 N330 Zn38 117.3(7) . . ?
C386 N330 Zn48 121.9(9) . . ?
C333 C334 C326 121.7(6) . . ?
C335 C334 C326 120.8(7) . . ?
C335 C334 C333 117.5(7) . . ?
C377 N325 Zn37 123.6(8) . . ?
C377 N325 Zn47 113.9(9) . . ?
C373 N325 Zn37 118.4(9) . . ?
C373 N325 C377 117.9(11) . . ?
C373 N325 Zn47 128.2(9) . . ?
C349 C345 C343 123.7(8) . . ?
C349 C345 C346 118.6(9) . . ?
C346 C345 C343 117.7(10) . . ?
C328 C327 C325 121.0(7) . . ?
C328 C327 C331 118.2(7) . . ?
C331 C327 C325 120.7(7) . . ?
N320 C362 C370 118.0(7) . . ?
N322 C362 N320 125.1(7) . . ?
N322 C362 C370 116.7(7) . . ?
C317 C316 C308 121.9(7) . . ?
C317 C316 C315 116.9(8) . . ?
C315 C316 C308 121.2(8) . . ?
C316 C317 H317 119.5 . . ?
C316 C317 C318 120.9(8) . . ?
C318 C317 H317 119.5 . . ?
C356 C357 C360 121.6(7) . . ?
C356 C357 C358 117.9(7) . . ?
C358 C357 C360 120.5(7) . . ?
C340 C339 C342 121.1(8) . . ?
C340 C339 C338 117.6(10) . . ?
C338 C339 C342 121.3(8) . . ?
C404 N336 Zn39 124.5(7) . . ?
C404 N336 Zn49 117.6(7) . . ?
C404 N336 Zn59 109.1(19) . . ?
C408 N336 Zn39 117.1(8) . . ?
C408 N336 C404 117.2(8) . . ?
C408 N336 Zn49 124.6(7) . . ?
C408 N336 Zn59 127(2) . . ?
N316 C344 C352 116.3(8) . . ?
N314 C344 N316 125.8(8) . . ?
N314 C344 C352 117.8(7) . . ?
N310 C325 N309 124.4(6) . . ?
N310 C325 C327 118.4(6) . . ?
N309 C325 C327 117.2(6) . . ?
N304 C308 C316 116.0(8) . . ?
N302 C308 N304 125.5(7) . . ?
N302 C308 C316 118.5(7) . . ?
N304 C307 C309 117.0(8) . . ?
N303 C307 N304 125.2(8) . . ?
N303 C307 C309 117.7(7) . . ?
C305 N301 Zn31 126.5(9) . . ?
C305 N301 Zn41 118.9(9) . . ?
C305 N301 Zn51 100.3(14) . . ?
C305 N301 Zn61 87.1(17) . . ?
C301 N301 Zn31 115.7(10) . . ?
C301 N301 C305 117.6(11) . . ?
C301 N301 Zn41 123.4(9) . . ?
C301 N301 Zn51 137.7(14) . . ?
C301 N301 Zn61 144.6(17) . . ?
C371 C370 C362 117.9(7) . . ?
C369 C370 C362 124.1(8) . . ?
C369 C370 C371 118.0(8) . . ?
N311 C329 H329 118.4 . . ?
N311 C329 C328 123.1(8) . . ?
C328 C329 H329 118.4 . . ?
C405 C406 C398 122.7(8) . . ?
C405 C406 C407 118.0(8) . . ?
C407 C406 C398 119.2(8) . . ?
C334 C333 H333 120.8 . . ?
C332 C333 C334 118.4(7) . . ?
C332 C333 H333 120.8 . . ?
C321 C320 H320 120.4 . . ?
C321 C320 C319 119.3(7) . . ?
C319 C320 H320 120.4 . . ?
N321 C361 C363 118.1(7) . . ?
N322 C361 N321 124.7(7) . . ?
N322 C361 C363 117.1(7) . . ?
N315 C342 C339 117.8(8) . . ?
N314 C342 N315 125.6(9) . . ?
N314 C342 C339 116.7(7) . . ?
C352 C351 H351 120.6 . . ?
C350 C351 C352 118.8(10) . . ?
C350 C351 H351 120.6 . . ?
N306 C318 C317 121.9(9) . . ?
N306 C318 H318 119.0 . . ?
C317 C318 H318 119.0 . . ?
N312 C332 C333 123.1(7) . . ?
N312 C332 H332 118.4 . . ?
C333 C332 H332 118.4 . . ?
C13A O1A H1AA 109.5 . . ?
N320 C360 N321 125.8(7) . . ?
N320 C360 C357 118.8(7) . . ?
N321 C360 C357 115.4(7) . . ?
C364 C363 C361 123.4(7) . . ?
C364 C363 C367 118.4(8) . . ?
C367 C363 C361 118.2(8) . . ?
N318 C350 C351 123.8(9) . . ?
N318 C350 H350 118.1 . . ?
C351 C350 H350 118.1 . . ?
C321 C322 H322 120.4 . . ?
C323 C322 C321 119.2(7) . . ?
C323 C322 H322 120.4 . . ?
C392 C393 C396 121.1(8) . . ?
C394 C393 C396 122.2(8) . . ?
C394 C393 C392 116.6(9) . . ?
N333 C397 N334 125.9(7) . . ?
N333 C397 C399 117.9(7) . . ?
N334 C397 C399 116.1(8) . . ?
N302 C306 N303 123.3(9) . . ?
N302 C306 C303 119.6(8) . . ?
N303 C306 C303 117.1(8) . . ?
C403 C399 C397 120.0(8) . . ?
C400 C399 C397 122.9(9) . . ?
C400 C399 C403 117.1(9) . . ?
N332 C398 C406 117.0(7) . . ?
N334 C398 N332 125.6(7) . . ?
N334 C398 C406 117.5(7) . . ?
C313 C309 C307 122.6(8) . . ?
C313 C309 C310 117.0(9) . . ?
C310 C309 C307 120.2(10) . . ?
C327 C328 C329 119.0(7) . . ?
C327 C328 H328 120.5 . . ?
C329 C328 H328 120.5 . . ?
N319 C355 H355 118.9 . . ?
C356 C355 N319 122.1(8) . . ?
C356 C355 H355 118.9 . . ?
N319 C359 H359 117.8 . . ?
N319 C359 C358 124.3(8) . . ?
C358 C359 H359 117.8 . . ?
N328 C380 N326 124.8(9) . . ?
N328 C380 C388 117.4(10) . . ?
N326 C380 C388 117.6(8) . . ?
N307 C319 C320 121.2(8) . . ?
N307 C319 H319 119.4 . . ?
C320 C319 H319 119.4 . . ?
N332 C396 C393 115.1(7) . . ?
N333 C396 N332 125.2(8) . . ?
N333 C396 C393 119.8(8) . . ?
N312 C336 H336 118.7 . . ?
N312 C336 C335 122.6(8) . . ?
C335 C336 H336 118.7 . . ?
C363 C364 H364 120.7 . . ?
C363 C364 C365 118.7(7) . . ?
C365 C364 H364 120.7 . . ?
N327 C379 N328 124.7(9) . . ?
N327 C379 C381 117.8(10) . . ?
N328 C379 C381 117.4(11) . . ?
C406 C405 H405 120.2 . . ?
C406 C405 C404 119.7(8) . . ?
C404 C405 H405 120.2 . . ?
N307 C323 C322 123.0(7) . . ?
N307 C323 H323 118.5 . . ?
C322 C323 H323 118.5 . . ?
N317 C348 H348 119.1 . . ?
N317 C348 C349 121.8(11) . . ?
C349 C348 H348 119.1 . . ?
C357 C356 H356 120.1 . . ?
C355 C356 C357 119.9(8) . . ?
C355 C356 H356 120.1 . . ?
C334 C335 H335 119.8 . . ?
C336 C335 C334 120.4(8) . . ?
C336 C335 H335 119.8 . . ?
C370 C371 H371 120.4 . . ?
C372 C371 C370 119.2(9) . . ?
C372 C371 H371 120.4 . . ?
N305 C312 H312 119.4 . . ?
N305 C312 C313 121.3(10) . . ?
C313 C312 H312 119.4 . . ?
C345 C349 C348 120.5(9) . . ?
C345 C349 H349 119.7 . . ?
C348 C349 H349 119.7 . . ?
C389 C388 C380 122.9(9) . . ?
C389 C388 C387 116.2(10) . . ?
C387 C388 C380 120.8(11) . . ?
C352 C353 H353 120.3 . . ?
C352 C353 C354 119.4(9) . . ?
C354 C353 H353 120.3 . . ?
C385 C381 C379 121.3(11) . . ?
C385 C381 C382 118.5(11) . . ?
C382 C381 C379 120.1(13) . . ?
Zn39 N329 Zn59 37.4(10) 6 6 ?
C383 N329 Zn39 124.4(11) . 6 ?
C383 N329 Zn49 105.0(11) . 6 ?
C383 N329 Zn59 87.0(13) . 6 ?
C384 N329 Zn39 116.3(12) . 6 ?
C384 N329 C383 118.7(12) . . ?
C384 N329 Zn49 135.8(13) . 6 ?
C384 N329 Zn59 153.4(17) . 6 ?
N327 C378 C375 117.1(9) . . ?
N326 C378 N327 125.7(11) . . ?
N326 C378 C375 117.2(9) . . ?
C357 C358 H358 120.8 . . ?
C359 C358 C357 118.4(8) . . ?
C359 C358 H358 120.8 . . ?
C393 C392 H392 120.5 . . ?
C391 C392 C393 119.1(9) . . ?
C391 C392 H392 120.5 . . ?
N318 C354 C353 123.1(10) . . ?
N318 C354 H354 118.4 . . ?
C353 C354 H354 118.4 . . ?
N324 C372 C371 122.1(9) . . ?
N324 C372 H372 118.9 . . ?
C371 C372 H372 118.9 . . ?
C376 C375 C378 121.4(10) . . ?
C376 C375 C374 116.7(12) . . ?
C374 C375 C378 121.8(10) . . ?
C309 C313 C312 121.3(8) . . ?
C309 C313 H313 119.3 . . ?
C312 C313 H313 119.3 . . ?
C316 C315 H315 120.1 . . ?
C314 C315 C316 119.8(10) . . ?
C314 C315 H315 120.1 . . ?
C304 C303 C306 122.9(10) . . ?
C304 C303 C302 115.1(11) . . ?
C302 C303 C306 122.0(9) . . ?
N306 C314 C315 122.9(9) . . ?
N306 C314 H314 118.5 . . ?
C315 C314 H314 118.5 . . ?
N323 C365 C364 123.3(8) . . ?
N323 C365 H365 118.4 . . ?
C364 C365 H365 118.4 . . ?
N331 C395 H395 118.8 . . ?
N331 C395 C394 122.4(9) . . ?
C394 C395 H395 118.8 . . ?
N324 C368 H368 118.7 . . ?
N324 C368 C369 122.5(8) . . ?
C369 C368 H368 118.7 . . ?
N336 C404 C405 122.4(9) . . ?
N336 C404 H404 118.8 . . ?
C405 C404 H404 118.8 . . ?
C327 C331 H331 120.6 . . ?
C330 C331 C327 118.7(8) . . ?
C330 C331 H331 120.6 . . ?
C393 C394 C395 121.4(9) . . ?
C393 C394 H394 119.3 . . ?
C395 C394 H394 119.3 . . ?
C339 C340 H340 120.5 . . ?
C339 C340 C341 118.9(9) . . ?
C341 C340 H340 120.5 . . ?
C370 C369 C368 119.8(8) . . ?
C370 C369 H369 120.1 . . ?
C368 C369 H369 120.1 . . ?
N313 C337 H337 118.5 . . ?
N313 C337 C338 123.0(9) . . ?
C338 C337 H337 118.5 . . ?
C8A C7A C4A 121.3(9) . . ?
C8A C7A C12A 118.2(9) . . ?
C12A C7A C4A 120.5(8) . . ?
N311 C330 C331 123.4(8) . . ?
N311 C330 H330 118.3 . . ?
C331 C330 H330 118.3 . . ?
C345 C346 H346 121.9 . . ?
C345 C346 C347 116.2(12) . . ?
C347 C346 H346 121.9 . . ?
N335 C401 H401 118.3 . . ?
N335 C401 C400 123.4(10) . . ?
N335 C401 Zn51 56.2(11) . 8_556 ?
N335 C401 Zn61 73.7(18) . 8_556 ?
C400 C401 H401 118.3 . . ?
C400 C401 Zn51 174.3(13) . 8_556 ?
C400 C401 Zn61 162.2(19) . 8_556 ?
Zn51 C401 H401 62.4 8_556 . ?
Zn51 C401 Zn61 17.6(14) 8_556 8_556 ?
Zn61 C401 H401 44.9 8_556 . ?
C339 C338 H338 120.1 . . ?
C337 C338 C339 119.8(9) . . ?
C337 C338 H338 120.1 . . ?
C381 C385 H385 120.3 . . ?
C381 C385 C384 119.5(14) . . ?
C384 C385 H385 120.3 . . ?
N323 C366 H366 117.5 . . ?
N323 C366 C367 125.0(9) . . ?
N323 C366 Zn56 33.5(18) . . ?
C367 C366 H366 117.5 . . ?
C367 C366 Zn56 157.1(17) . . ?
Zn56 C366 H366 84.6 . . ?
N313 C341 C340 123.1(9) . . ?
N313 C341 H341 118.5 . . ?
C340 C341 H341 118.5 . . ?
C399 C403 H403 119.5 . . ?
C399 C403 C402 121.0(10) . . ?
C402 C403 H403 119.5 . . ?
N330 C390 H390 118.7 . . ?
N330 C390 C389 122.6(11) . . ?
C389 C390 H390 118.7 . . ?
C388 C389 H389 119.4 . . ?
C390 C389 C388 121.2(10) . . ?
C390 C389 H389 119.4 . . ?
C399 C400 C401 118.6(10) . . ?
C399 C400 H400 120.7 . . ?
C401 C400 H400 120.7 . . ?
N335 C402 C403 121.0(11) . . ?
N335 C402 H402 119.5 . . ?
C403 C402 H402 119.5 . . ?
C363 C367 H367 121.0 . . ?
C366 C367 C363 118.0(8) . . ?
C366 C367 H367 121.0 . . ?
C406 C407 H407 120.6 . . ?
C406 C407 C408 118.7(10) . . ?
C408 C407 H407 120.6 . . ?
N331 C391 C392 123.6(9) . . ?
N331 C391 H391 118.2 . . ?
C392 C391 H391 118.2 . . ?
O2A C8A C7A 115.1(9) . . ?
O2A C8A C9A 123.5(10) . . ?
C7A C8A C9A 121.4(11) . . ?
N317 C347 C346 125.0(11) . . ?
N317 C347 H347 117.5 . . ?
C346 C347 H347 117.5 . . ?
C2A C1A H1A 120.0 . . ?
C2A C1A C6A 120.0 . . ?
C6A C1A H1A 120.0 . . ?
C1A C2A H2A 120.0 . . ?
C1A C2A C3A 120.0 . . ?
C3A C2A H2A 120.0 . . ?
C2A C3A H3A 120.0 . . ?
C4A C3A C2A 120.0 . . ?
C4A C3A H3A 120.0 . . ?
C3A C4A C7A 118.4(6) . . ?
C5A C4A C7A 121.6(6) . . ?
C5A C4A C3A 120.0 . . ?
C4A C5A C6A 120.0 . . ?
C4A C5A C13A 119.0(6) . . ?
C6A C5A C13A 121.0(6) . . ?
C1A C6A H6A 120.0 . . ?
C5A C6A C1A 120.0 . . ?
C5A C6A H6A 120.0 . . ?
O3A C12A C7A 115.5(8) . . ?
O3A C12A C11A 124.0(10) . . ?
C7A C12A C11A 120.5(10) . . ?
C303 C304 H304 119.1 . . ?
C305 C304 C303 121.8(12) . . ?
C305 C304 H304 119.1 . . ?
N329 C383 H383 119.0 . . ?
N329 C383 C382 122.1(15) . . ?
N329 C383 Zn59 61.0(10) . 6 ?
C382 C383 H383 119.0 . . ?
C382 C383 Zn59 173.7(19) . 6 ?
C375 C376 H376 120.3 . . ?
C377 C376 C375 119.4(12) . . ?
C377 C376 H376 120.3 . . ?
N301 C305 C304 123.2(12) . . ?
N301 C305 H305 118.4 . . ?
C304 C305 H305 118.4 . . ?
N325 C377 C376 124.6(11) . . ?
N325 C377 H377 117.7 . . ?
C376 C377 H377 117.7 . . ?
N325 C373 H373 118.8 . . ?
N325 C373 C374 122.3(12) . . ?
C374 C373 H373 118.8 . . ?
N305 C311 H311 118.7 . . ?
N305 C311 C310 122.6(10) . . ?
C310 C311 H311 118.7 . . ?
N329 C384 C385 123.6(16) . . ?
N329 C384 H384 118.2 . . ?
C385 C384 H384 118.2 . . ?
C12A C11A H11A 120.0 . . ?
C10A C11A C12A 119.9(11) . . ?
C10A C11A H11A 120.0 . . ?
N336 C408 C407 123.8(10) . . ?
N336 C408 H408 118.1 . . ?
C407 C408 H408 118.1 . . ?
C309 C310 H310 120.6 . . ?
C311 C310 C309 118.9(12) . . ?
C311 C310 H310 120.6 . . ?
C8A C9A H9A 120.5 . . ?
C10A C9A C8A 119.0(11) . . ?
C10A C9A H9A 120.5 . . ?
C11A C10A C9A 120.9(10) . . ?
C11A C10A H10A 119.5 . . ?
C9A C10A H10A 119.5 . . ?
C381 C382 C383 117.7(17) . . ?
C381 C382 H382 121.2 . . ?
C383 C382 H382 121.2 . . ?
N301 C301 H301 119.5 . . ?
N301 C301 C302 121.0(13) . . ?
C302 C301 H301 119.5 . . ?
C375 C374 H374 120.5 . . ?
C373 C374 C375 119.0(11) . . ?
C373 C374 H374 120.5 . . ?
C303 C302 C301 121.3(12) . . ?
C303 C302 H302 119.3 . . ?
C301 C302 H302 119.3 . . ?
O2A C14A H14A 109.5 . . ?
O2A C14A H14B 109.5 . . ?
O2A C14A H14C 109.5 . . ?
H14A C14A H14B 109.5 . . ?
H14A C14A H14C 109.5 . . ?
H14B C14A H14C 109.5 . . ?
O1A C13A C5A 113.9(8) . . ?
O1A C13A H13A 108.8 . . ?
O1A C13A H13B 108.8 . . ?
C5A C13A H13A 108.8 . . ?
C5A C13A H13B 108.8 . . ?
H13A C13A H13B 107.7 . . ?
C388 C387 H387 119.9 . . ?
C386 C387 C388 120.2(13) . . ?
C386 C387 H387 119.9 . . ?
N330 C386 C387 122.4(12) . . ?
N330 C386 H386 118.8 . . ?
C387 C386 H386 118.8 . . ?
N306 Zn43 N307 99.6(4) . . ?
N306 Zn43 I405 109.8(5) . . ?
N306 Zn43 I406 107.7(4) . . ?
N307 Zn43 I405 108.1(4) . . ?
N307 Zn43 I406 106.8(5) . . ?
I406 Zn43 I405 122.4(4) . . ?
N311 Zn42 I403 105.0(7) 6_576 . ?
N311 Zn42 I404 105.8(8) 6_576 . ?
N305 Zn42 N311 98.7(8) . 6_576 ?
N305 Zn42 I403 105.1(6) . . ?
N305 Zn42 I404 111.0(7) . . ?
I403 Zn42 I404 127.4(9) . . ?
N318 Zn45 I409 107.0(5) . . ?
N318 Zn45 I410 112.4(7) . . ?
N319 Zn45 N318 101.8(6) . . ?
N319 Zn45 I409 99.9(6) . . ?
N319 Zn45 I410 109.6(6) . . ?
I410 Zn45 I409 123.2(6) . . ?
N335 Zn41 N301 102.5(5) 8_455 . ?
N335 Zn41 I402 102.8(5) 8_455 . ?
N335 Zn41 I401 113.2(5) 8_455 . ?
N301 Zn41 I402 100.6(5) . . ?
N301 Zn41 I401 109.8(5) . . ?
I401 Zn41 I402 125.0(5) . . ?
N331 Zn48 N330 103.5(7) . . ?
N331 Zn48 I415 104.8(7) . . ?
N331 Zn48 I416 107.8(8) . . ?
N330 Zn48 I415 106.6(8) . . ?
N330 Zn48 I416 109.4(8) . . ?
I416 Zn48 I415 123.0(9) . . ?
N336 Zn49 N329 99.4(5) . 6_556 ?
N336 Zn49 I418 113.7(6) . . ?
N336 Zn49 I417 99.2(5) . . ?
N329 Zn49 I418 116.0(7) 6_556 . ?
N329 Zn49 I417 98.5(7) 6_556 . ?
I418 Zn49 I417 125.7(5) . . ?
N323 Zn46 I411 105.8(7) . . ?
N323 Zn46 I412 98.0(7) . . ?
N317 Zn46 N323 105.3(8) 6_566 . ?
N317 Zn46 I411 110.9(8) 6_566 . ?
N317 Zn46 I412 108.6(8) 6_566 . ?
I412 Zn46 I411 125.6(8) . . ?
N312 Zn34 N313 102.0(3) . . ?
N312 Zn34 I308 110.6(3) . . ?
N312 Zn34 I307 108.5(3) . . ?
N313 Zn34 I308 106.3(3) . . ?
N313 Zn34 I307 107.3(3) . . ?
I307 Zn34 I308 120.52(18) . . ?
N311 Zn52 N305 102.6(12) 6_576 . ?
N311 Zn52 I503 121.6(16) 6_576 . ?
N311 Zn52 I504 94.1(11) 6_576 . ?
N305 Zn52 I503 110.9(15) . . ?
N305 Zn52 I504 101.6(13) . . ?
I503 Zn52 I504 122.5(12) . . ?
N336 Zn59 N329 91(3) . 6_556 ?
N336 Zn59 C383 102(3) . 6_556 ?
N336 Zn59 I518 115(2) . . ?
N336 Zn59 I519 98.2(18) . . ?
N329 Zn59 C383 32.0(11) 6_556 6_556 ?
N329 Zn59 I518 134(3) 6_556 . ?
N329 Zn59 I519 92.9(14) 6_556 . ?
I519 Zn59 I518 118(3) . . ?
N306 Zn53 I505 101(4) . . ?
N306 Zn53 I506 123(4) . . ?
N307 Zn53 N306 89(4) . . ?
N307 Zn53 I505 100(4) . . ?
N307 Zn53 I506 116(4) . . ?
I505 Zn53 I506 121(4) . . ?
N335 Zn51 N301 97.2(17) 8_455 . ?
N335 Zn51 C401 30.9(7) 8_455 8_455 ?
N335 Zn51 I501 127(2) 8_455 . ?
N335 Zn51 I17 87.0(15) 8_455 . ?
N301 Zn51 C401 112.0(17) . 8_455 ?
N301 Zn51 I501 127.2(18) . . ?
N301 Zn51 I17 76.2(14) . . ?
C401 Zn51 I17 116.4(16) 8_455 . ?
I501 Zn51 I17 126.4(17) . . ?
N324 Zn47 I413 115.2(6) . . ?
N324 Zn47 I414 101.9(6) . . ?
N325 Zn47 N324 102.5(6) . . ?
N325 Zn47 I413 114.8(7) . . ?
N325 Zn47 I414 98.9(6) . . ?
I413 Zn47 I414 120.9(6) . . ?
N323 Zn56 N317 114(4) . 6_566 ?
N323 Zn56 C366 25.8(14) . . ?
N323 Zn56 I511 118(3) . . ?
N323 Zn56 I512 107(3) . . ?
N317 Zn56 C366 88(3) 6_566 . ?
N317 Zn56 I511 104(3) 6_566 . ?
N317 Zn56 I512 96(2) 6_566 . ?
I511 Zn56 C366 130(2) . . ?
I512 Zn56 C366 111(2) . . ?
I512 Zn56 I511 115(3) . . ?
N335 Zn61 N301 77(2) 8_455 . ?
N335 Zn61 C401 30.0(9) 8_455 8_455 ?
N335 Zn61 I602 72(2) 8_455 . ?
N301 Zn61 I602 70.5(19) . . ?
C401 Zn61 N301 98(2) 8_455 . ?
C401 Zn61 I602 99(2) 8_455 . ?
I601 Zn61 N301 137(3) . . ?
I601 Zn61 I602 133(3) . . ?
O3A C15A H15A 109.5 . . ?
O3A C15A H15B 109.5 . . ?
O3A C15A H15C 109.5 . . ?
H15A C15A H15B 109.5 . . ?
H15A C15A H15C 109.5 . . ?
H15B C15A H15C 109.5 . . ?
C3B C4B C5B 121(2) . . ?
C3B C4B C7B 115(3) . . ?
C5B C4B C7B 123(2) . . ?
C4B C3B H3B 120.4 . . ?
C4B C3B C2B 119(2) . . ?
C2B C3B H3B 120.4 . . ?
C4B C5B C6B 120(2) . . ?
C4B C5B C13B 112(3) . . ?
C6B C5B C13B 128(3) . . ?
C8B O2B C14B 120(4) . . ?
C5B C6B H6B 121.0 . . ?
C1B C6B C5B 118(2) . . ?
C1B C6B H6B 121.0 . . ?
C3B C2B H2B 120.6 . . ?
C3B C2B C1B 119(2) . . ?
C1B C2B H2B 120.6 . . ?
C12B C7B C4B 117(2) . . ?
C12B C7B C8B 120.0 . . ?
C8B C7B C4B 123(2) . . ?
C11B C12B C7B 120.0 . . ?
O3B C12B C7B 115(3) . . ?
O3B C12B C11B 125(3) . . ?
C12B C11B H11B 120.0 . . ?
C12B C11B C10B 120.0 . . ?
C10B C11B H11B 120.0 . . ?
C11B C10B H10B 120.0 . . ?
C9B C10B C11B 120.0 . . ?
C9B C10B H10B 120.0 . . ?
C10B C9B H9B 120.0 . . ?
C10B C9B C8B 120.0 . . ?
C8B C9B H9B 120.0 . . ?
O2B C8B C7B 114(3) . . ?
O2B C8B C9B 126(3) . . ?
C9B C8B C7B 120.0 . . ?
C6B C1B C2B 123(2) . . ?
C6B C1B H1B 118.7 . . ?
C2B C1B H1B 118.7 . . ?
C5B C13B H13C 109.7 . . ?
C5B C13B H13D 109.7 . . ?
H13C C13B H13D 108.2 . . ?
O1B C13B C5B 110(2) . . ?
O1B C13B H13C 109.7 . . ?
O1B C13B H13D 109.7 . . ?
C12B O3B C15B 119(3) . . ?
C13B O1B H1BA 109.5 . . ?
O2B C14B H14D 109.5 . . ?
O2B C14B H14E 109.5 . . ?
O2B C14B H14F 109.5 . . ?
H14D C14B H14E 109.5 . . ?
H14D C14B H14F 109.5 . . ?
H14E C14B H14F 109.5 . . ?
O3B C15B H15D 109.5 . . ?
O3B C15B H15E 109.5 . . ?
O3B C15B H15F 109.5 . . ?
H15D C15B H15E 109.5 . . ?
H15D C15B H15F 109.5 . . ?
H15E C15B H15F 109.5 . . ?
H2C C809 H2D 108.1 . . ?
C810 C809 H2C 109.6 . . ?
C810 C809 H2D 109.6 . . ?
C810 C809 C808 110.2(18) . . ?
C808 C809 H2C 109.6 . . ?
C808 C809 H2D 109.6 . . ?
C809 C810 H3C 109.5 . . ?
C809 C810 H3D 109.5 . . ?
C809 C810 C811 110.6(16) . . ?
H3C C810 H3D 108.1 . . ?
C811 C810 H3C 109.5 . . ?
C811 C810 H3D 109.5 . . ?
C810 C811 H7A 109.7 . . ?
C810 C811 H7B 109.7 . . ?
C810 C811 C812 109.7(16) . . ?
H7A C811 H7B 108.2 . . ?
C812 C811 H7A 109.7 . . ?
C812 C811 H7B 109.7 . . ?
C811 C812 H8A 109.7 . . ?
C811 C812 H8B 109.7 . . ?
H8A C812 H8B 108.2 . . ?
C807 C812 C811 110.0(17) . . ?
C807 C812 H8A 109.7 . . ?
C807 C812 H8B 109.7 . . ?
C812 C807 H9C 109.5 . . ?
C812 C807 H9D 109.5 . . ?
C812 C807 C808 110.6(18) . . ?
H9C C807 H9D 108.1 . . ?
C808 C807 H9C 109.5 . . ?
C808 C807 H9D 109.5 . . ?
C809 C808 C807 110.3(17) . . ?
C809 C808 H10C 109.6 . . ?
C809 C808 H10D 109.6 . . ?
C807 C808 H10C 109.6 . . ?
C807 C808 H10D 109.6 . . ?
H10C C808 H10D 108.1 . . ?
H11C C829 H11D 108.2 . . ?
C828 C829 H11C 109.7 . . ?
C828 C829 H11D 109.7 . . ?
C828 C829 C830 109.9(17) . . ?
C830 C829 H11C 109.7 . . ?
C830 C829 H11D 109.7 . . ?
C829 C828 H15G 109.6 . . ?
C829 C828 H15H 109.6 . . ?
H15G C828 H15H 108.1 . . ?
C827 C828 C829 110.2(16) . . ?
C827 C828 H15G 109.6 . . ?
C827 C828 H15H 109.6 . . ?
C828 C827 H17A 109.2 . . ?
C828 C827 H17B 109.2 . . ?
C828 C827 C826 112.2(16) . . ?
H17A C827 H17B 107.9 . . ?
C826 C827 H17A 109.2 . . ?
C826 C827 H17B 109.2 . . ?
C827 C826 H19A 109.3 . . ?
C827 C826 H19B 109.3 . . ?
C827 C826 C825 111.8(16) . . ?
H19A C826 H19B 107.9 . . ?
C825 C826 H19A 109.3 . . ?
C825 C826 H19B 109.3 . . ?
C826 C825 H13E 109.8 . . ?
C826 C825 H13F 109.8 . . ?
C826 C825 C830 109.5(16) . . ?
H13E C825 H13F 108.2 . . ?
C830 C825 H13E 109.8 . . ?
C830 C825 H13F 109.8 . . ?
C829 C830 H22A 109.5 . . ?
C829 C830 H22B 109.5 . . ?
C825 C830 C829 110.9(16) . . ?
C825 C830 H22A 109.5 . . ?
C825 C830 H22B 109.5 . . ?
H22A C830 H22B 108.1 . . ?
H4A C813 H4B 108.2 . . ?
C818 C813 H4A 109.7 . . ?
C818 C813 H4B 109.7 . . ?
C814 C813 H4A 109.7 . . ?
C814 C813 H4B 109.7 . . ?
C814 C813 C818 110(2) . . ?
C813 C818 H5A 109.8 . . ?
C813 C818 H5B 109.8 . . ?
C813 C818 C817 109.3(19) . . ?
H5A C818 H5B 108.3 . . ?
C817 C818 H5A 109.8 . . ?
C817 C818 H5B 109.8 . . ?
C818 C817 H6C 110.0 . . ?
C818 C817 H6D 110.0 . . ?
C818 C817 C816 108.5(19) . . ?
H6C C817 H6D 108.4 . . ?
C816 C817 H6C 110.0 . . ?
C816 C817 H6D 110.0 . . ?
C817 C816 H12A 109.8 . . ?
C817 C816 H12B 109.8 . . ?
C817 C816 C815 109.2(19) . . ?
H12A C816 H12B 108.3 . . ?
C815 C816 H12A 109.8 . . ?
C815 C816 H12B 109.8 . . ?
C816 C815 H14G 109.8 . . ?
C816 C815 H14H 109.8 . . ?
H14G C815 H14H 108.2 . . ?
C814 C815 C816 109.4(19) . . ?
C814 C815 H14G 109.8 . . ?
C814 C815 H14H 109.8 . . ?
C813 C814 C815 110(2) . . ?
C813 C814 H16A 109.7 . . ?
C813 C814 H16B 109.7 . . ?
C815 C814 H16A 109.7 . . ?
C815 C814 H16B 109.7 . . ?
H16A C814 H16B 108.2 . . ?
H18A C819 H18B 107.8 . . ?
C824 C819 H18A 109.0 . . ?
C824 C819 H18B 109.0 . . ?
C824 C819 C820 113(2) . . ?
C820 C819 H18A 109.0 . . ?
C820 C819 H18B 109.0 . . ?
C819 C824 H1CA 109.0 . . ?
C819 C824 H1CB 109.0 . . ?
C819 C824 C823 113.1(19) . . ?
H1CA C824 H1CB 107.8 . . ?
C823 C824 H1CA 109.0 . . ?
C823 C824 H1CB 109.0 . . ?
C824 C823 H1DA 109.2 . . ?
C824 C823 H1DB 109.2 . . ?
C824 C823 C822 112.1(19) . . ?
H1DA C823 H1DB 107.9 . . ?
C822 C823 H1DA 109.2 . . ?
C822 C823 H1DB 109.2 . . ?
C823 C822 H1EA 109.4 . . ?
C823 C822 H1EB 109.4 . . ?
H1EA C822 H1EB 108.0 . . ?
C821 C822 C823 111.0(19) . . ?
C821 C822 H1EA 109.4 . . ?
C821 C822 H1EB 109.4 . . ?
C822 C821 H1FA 109.5 . . ?
C822 C821 H1FB 109.5 . . ?
C822 C821 C820 110.8(19) . . ?
H1FA C821 H1FB 108.1 . . ?
C820 C821 H1FA 109.5 . . ?
C820 C821 H1FB 109.5 . . ?
C819 C820 C821 112.8(19) . . ?
C819 C820 H1GA 109.0 . . ?
C819 C820 H1GB 109.0 . . ?
C821 C820 H1GA 109.0 . . ?
C821 C820 H1GB 109.0 . . ?
H1GA C820 H1GB 107.8 . . ?
H1HA C804 H1HB 108.2 . . ?
C803 C804 H1HA 109.8 . . ?
C803 C804 H1HB 109.8 . . ?
C805 C804 H1HA 109.8 . . ?
C805 C804 H1HB 109.8 . . ?
C805 C804 C803 110(2) . . ?
C804 C803 H1IA 109.6 . . ?
C804 C803 H1IB 109.6 . . ?
C804 C803 C802 110.1(17) . . ?
H1IA C803 H1IB 108.2 . . ?
C802 C803 H1IA 109.6 . . ?
C802 C803 H1IB 109.6 . . ?
C803 C802 H1JA 109.7 . . ?
C803 C802 H1JB 109.7 . . ?
H1JA C802 H1JB 108.2 . . ?
C801 C802 C803 110.0(18) . . ?
C801 C802 H1JA 109.7 . . ?
C801 C802 H1JB 109.7 . . ?
C802 C801 H1KA 109.6 . . ?
C802 C801 H1KB 109.6 . . ?
H1KA C801 H1KB 108.2 . . ?
C806 C801 C802 110.1(17) . . ?
C806 C801 H1KA 109.6 . . ?
C806 C801 H1KB 109.6 . . ?
C801 C806 H1LA 109.0 . . ?
C801 C806 H1LB 109.0 . . ?
H1LA C806 H1LB 107.8 . . ?
C805 C806 C801 113.0(18) . . ?
C805 C806 H1LA 109.0 . . ?
C805 C806 H1LB 109.0 . . ?
C804 C805 H1MA 108.7 . . ?
C804 C805 H1MB 108.7 . . ?
C806 C805 C804 114.4(18) . . ?
C806 C805 H1MA 108.7 . . ?
C806 C805 H1MB 108.7 . . ?
H1MA C805 H1MB 107.6 . . ?

loop_
_geom_bond_atom_site_label_1
_geom_bond_atom_site_label_2
_geom_bond_distance
_geom_bond_site_symmetry_2
_geom_bond_publ_flag
I309 Zn35 2.539(5) . ?
I313 Zn37 2.537(3) . ?
I306 Zn33 2.553(6) . ?
I407 Zn44 2.512(8) . ?
I408 Zn44 2.468(8) . ?
I312 Zn36 2.532(5) . ?
I305 Zn33 2.555(5) . ?
I314 Zn37 2.544(3) . ?
I310 Zn35 2.524(5) . ?
I311 Zn36 2.526(4) . ?
I303 Zn32 2.526(7) . ?
I315 Zn38 2.538(5) . ?
I316 Zn38 2.538(4) . ?
I304 Zn32 2.547(8) . ?
I301 Zn31 2.552(8) . ?
I302 Zn31 2.539(6) . ?
I317 Zn39 2.515(6) . ?
Zn33 N306 2.049(8) . ?
Zn33 N307 2.056(7) . ?
Zn35 N318 2.056(8) . ?
Zn35 N319 2.090(8) . ?
Zn44 N312 2.113(9) . ?
Zn44 N313 2.011(11) . ?
Zn32 N311 2.010(16) 6_576 ?
Zn32 N305 2.078(10) . ?
Zn36 N323 2.078(8) . ?
Zn36 N317 2.129(9) 6_566 ?
Zn38 N331 2.058(9) . ?
Zn38 N330 2.053(9) . ?
I318 Zn39 2.516(7) . ?
Zn37 N324 2.086(7) . ?
Zn37 N325 2.069(10) . ?
Zn31 N335 2.125(13) 8_455 ?
Zn31 N301 2.073(11) . ?
Zn39 N336 2.100(9) . ?
Zn39 N329 2.120(13) 6_556 ?
N308 C326 1.357(9) . ?
N308 C324 1.331(9) . ?
N316 C343 1.366(11) . ?
N316 C344 1.341(10) . ?
N310 C326 1.317(9) . ?
N310 C325 1.337(9) . ?
N309 C324 1.320(9) . ?
N309 C325 1.342(9) . ?
N304 C308 1.331(10) . ?
N304 C307 1.355(10) . ?
N315 C343 1.304(12) . ?
N315 C342 1.346(10) . ?
N320 C362 1.348(10) . ?
N320 C360 1.316(10) . ?
N312 C332 1.318(10) . ?
N312 C336 1.339(11) . ?
N312 Zn34 2.066(7) . ?
N306 C318 1.345(11) . ?
N306 C314 1.345(13) . ?
N306 Zn43 2.085(11) . ?
N306 Zn53 2.36(11) . ?
N314 C344 1.322(11) . ?
N314 C342 1.320(11) . ?
N311 C329 1.326(11) . ?
N311 C330 1.317(12) . ?
N311 Zn42 2.17(2) 6_575 ?
N311 Zn52 2.05(4) 6_575 ?
N318 C350 1.315(12) . ?
N318 C354 1.334(12) . ?
N318 Zn45 2.096(14) . ?
N307 C319 1.354(10) . ?
N307 C323 1.340(11) . ?
N307 Zn43 2.088(8) . ?
N307 Zn53 2.17(9) . ?
N313 C337 1.346(13) . ?
N313 C341 1.321(12) . ?
N313 Zn34 2.067(10) . ?
N321 C361 1.341(10) . ?
N321 C360 1.350(10) . ?
N324 C372 1.355(12) . ?
N324 C368 1.321(12) . ?
N324 Zn47 2.097(13) . ?
N332 C398 1.323(11) . ?
N332 C396 1.357(11) . ?
N305 C312 1.317(11) . ?
N305 C311 1.340(15) . ?
N305 Zn42 2.055(14) . ?
N305 Zn52 2.06(4) . ?
N322 C362 1.321(10) . ?
N322 C361 1.325(11) . ?
N319 C355 1.371(11) . ?
N319 C359 1.309(11) . ?
N319 Zn45 2.033(13) . ?
N333 C397 1.330(11) . ?
N333 C396 1.325(11) . ?
N302 C308 1.314(11) . ?
N302 C306 1.342(11) . ?
N323 C365 1.326(11) . ?
N323 C366 1.310(12) . ?
N323 Zn46 2.117(15) . ?
N323 Zn56 1.66(7) . ?
N317 C348 1.309(13) . ?
N317 C347 1.299(16) . ?
N317 Zn46 1.86(2) 6_565 ?
N317 Zn56 2.09(8) 6_565 ?
N334 C397 1.337(11) . ?
N334 C398 1.321(11) . ?
N303 C307 1.325(12) . ?
N303 C306 1.345(12) . ?
N327 C379 1.327(14) . ?
N327 C378 1.331(12) . ?
N328 C380 1.326(12) . ?
N328 C379 1.340(14) . ?
C352 C344 1.494(12) . ?
C352 C351 1.392(11) . ?
C352 C353 1.360(14) . ?
N335 C401 1.317(14) . ?
N335 C402 1.331(14) . ?
N335 Zn41 2.054(14) 8_556 ?
N335 Zn51 2.13(4) 8_556 ?
N335 Zn61 2.53(7) 8_556 ?
N326 C380 1.342(14) . ?
N326 C378 1.328(13) . ?
C326 C334 1.495(10) . ?
N331 C395 1.349(12) . ?
N331 C391 1.317(13) . ?
N331 Zn48 2.037(15) . ?
O2A C8A 1.377(16) . ?
O2A C14A 1.448(12) . ?
C324 C321 1.495(10) . ?
C343 C345 1.492(11) . ?
C321 C320 1.379(11) . ?
C321 C322 1.383(10) . ?
O3A C12A 1.383(15) . ?
O3A C15A 1.426(13) . ?
N330 C390 1.336(13) . ?
N330 C386 1.339(16) . ?
N330 Zn48 2.040(16) . ?
C334 C333 1.399(11) . ?
C334 C335 1.367(11) . ?
N325 C377 1.329(16) . ?
N325 C373 1.293(15) . ?
N325 Zn47 2.054(15) . ?
C345 C349 1.346(14) . ?
C345 C346 1.380(14) . ?
C327 C325 1.481(10) . ?
C327 C328 1.361(11) . ?
C327 C331 1.384(11) . ?
C362 C370 1.482(11) . ?
C316 C317 1.372(13) . ?
C316 C308 1.474(11) . ?
C316 C315 1.393(12) . ?
C317 H317 0.9500 . ?
C317 C318 1.374(12) . ?
C357 C360 1.502(10) . ?
C357 C356 1.375(12) . ?
C357 C358 1.402(12) . ?
C339 C342 1.470(13) . ?
C339 C340 1.376(13) . ?
C339 C338 1.396(13) . ?
N336 C404 1.325(12) . ?
N336 C408 1.324(14) . ?
N336 Zn49 2.056(11) . ?
N336 Zn59 2.17(8) . ?
C307 C309 1.472(12) . ?
N301 C305 1.335(16) . ?
N301 C301 1.304(16) . ?
N301 Zn41 2.059(13) . ?
N301 Zn51 2.15(4) . ?
N301 Zn61 2.63(7) . ?
C370 C371 1.399(12) . ?
C370 C369 1.367(12) . ?
C329 H329 0.9500 . ?
C329 C328 1.384(11) . ?
C406 C398 1.479(12) . ?
C406 C405 1.366(12) . ?
C406 C407 1.370(13) . ?
C333 H333 0.9500 . ?
C333 C332 1.381(11) . ?
C320 H320 0.9500 . ?
C320 C319 1.399(11) . ?
C361 C363 1.476(11) . ?
C351 H351 0.9500 . ?
C351 C350 1.360(13) . ?
C318 H318 0.9500 . ?
C332 H332 0.9500 . ?
O1A H1AA 0.8400 . ?
O1A C13A 1.414(8) . ?
C363 C364 1.366(12) . ?
C363 C367 1.377(12) . ?
C350 H350 0.9500 . ?
C322 H322 0.9500 . ?
C322 C323 1.370(11) . ?
C393 C396 1.477(12) . ?
C393 C392 1.395(12) . ?
C393 C394 1.358(13) . ?
C397 C399 1.490(11) . ?
C306 C303 1.451(14) . ?
C399 C403 1.391(14) . ?
C399 C400 1.375(13) . ?
C309 C313 1.340(13) . ?
C309 C310 1.415(13) . ?
C328 H328 0.9500 . ?
C355 H355 0.9500 . ?
C355 C356 1.365(12) . ?
C359 H359 0.9500 . ?
C359 C358 1.370(12) . ?
C380 C388 1.469(14) . ?
C319 H319 0.9500 . ?
C336 H336 0.9500 . ?
C336 C335 1.356(12) . ?
C364 H364 0.9500 . ?
C364 C365 1.391(12) . ?
C379 C381 1.477(14) . ?
C405 H405 0.9500 . ?
C405 C404 1.388(13) . ?
C323 H323 0.9500 . ?
C348 H348 0.9500 . ?
C348 C349 1.404(12) . ?
C356 H356 0.9500 . ?
C335 H335 0.9500 . ?
C371 H371 0.9500 . ?
C371 C372 1.381(13) . ?
C312 H312 0.9500 . ?
C312 C313 1.382(13) . ?
C349 H349 0.9500 . ?
C388 C389 1.366(15) . ?
C388 C387 1.391(15) . ?
C353 H353 0.9500 . ?
C353 C354 1.369(13) . ?
C381 C385 1.382(18) . ?
C381 C382 1.388(18) . ?
N329 C383 1.35(2) . ?
N329 C384 1.29(2) . ?
N329 Zn49 2.068(13) 6 ?
N329 Zn59 2.23(7) 6 ?
C378 C375 1.476(16) . ?
C358 H358 0.9500 . ?
C392 H392 0.9500 . ?
C392 C391 1.383(14) . ?
C354 H354 0.9500 . ?
C372 H372 0.9500 . ?
C375 C376 1.362(16) . ?
C375 C374 1.410(16) . ?
C313 H313 0.9500 . ?
C315 H315 0.9500 . ?
C315 C314 1.365(13) . ?
C303 C304 1.356(15) . ?
C303 C302 1.369(15) . ?
C314 H314 0.9500 . ?
C365 H365 0.9500 . ?
C395 H395 0.9500 . ?
C395 C394 1.363(13) . ?
C368 H368 0.9500 . ?
C368 C369 1.394(12) . ?
C404 H404 0.9500 . ?
C331 H331 0.9500 . ?
C331 C330 1.379(12) . ?
C394 H394 0.9500 . ?
C340 H340 0.9500 . ?
C340 C341 1.410(16) . ?
C369 H369 0.9500 . ?
C337 H337 0.9500 . ?
C337 C338 1.371(15) . ?
C7A C8A 1.384(11) . ?
C7A C4A 1.498(10) . ?
C7A C12A 1.389(12) . ?
C330 H330 0.9500 . ?
C346 H346 0.9500 . ?
C346 C347 1.415(15) . ?
C401 H401 0.9500 . ?
C401 C400 1.407(14) . ?
C401 Zn51 2.56(4) 8_556 ?
C401 Zn61 2.56(7) 8_556 ?
C338 H338 0.9500 . ?
C385 H385 0.9500 . ?
C385 C384 1.390(15) . ?
C366 H366 0.9500 . ?
C366 C367 1.372(13) . ?
C366 Zn56 2.59(8) . ?
C341 H341 0.9500 . ?
C403 H403 0.9500 . ?
C403 C402 1.391(14) . ?
C390 H390 0.9500 . ?
C390 C389 1.360(16) . ?
C389 H389 0.9500 . ?
C400 H400 0.9500 . ?
C402 H402 0.9500 . ?
C367 H367 0.9500 . ?
C407 H407 0.9500 . ?
C407 C408 1.379(15) . ?
C391 H391 0.9500 . ?
C8A C9A 1.389(11) . ?
C347 H347 0.9500 . ?
C1A H1A 0.9500 . ?
C1A C2A 1.3900 . ?
C1A C6A 1.3900 . ?
C2A H2A 0.9500 . ?
C2A C3A 1.3900 . ?
C3A H3A 0.9500 . ?
C3A C4A 1.3900 . ?
C4A C5A 1.3900 . ?
C5A C6A 1.3900 . ?
C5A C13A 1.499(8) . ?
C6A H6A 0.9500 . ?
C12A C11A 1.391(11) . ?
C304 H304 0.9500 . ?
C304 C305 1.347(17) . ?
C383 H383 0.9500 . ?
C383 C382 1.424(19) . ?
C383 Zn59 2.55(7) 6 ?
C376 H376 0.9500 . ?
C376 C377 1.357(18) . ?
C305 H305 0.9500 . ?
C377 H377 0.9500 . ?
C373 H373 0.9500 . ?
C373 C374 1.403(19) . ?
C311 H311 0.9500 . ?
C311 C310 1.355(16) . ?
C384 H384 0.9500 . ?
C11A H11A 0.9500 . ?
C11A C10A 1.363(13) . ?
C408 H408 0.9500 . ?
C310 H310 0.9500 . ?
C9A H9A 0.9500 . ?
C9A C10A 1.374(13) . ?
C10A H10A 0.9500 . ?
C382 H382 0.9500 . ?
C301 H301 0.9500 . ?
C301 C302 1.410(18) . ?
C374 H374 0.9500 . ?
C302 H302 0.9500 . ?
C14A H14A 0.9800 . ?
C14A H14B 0.9800 . ?
C14A H14C 0.9800 . ?
C13A H13A 0.9900 . ?
C13A H13B 0.9900 . ?
C387 H387 0.9500 . ?
C387 C386 1.368(18) . ?
C386 H386 0.9500 . ?
I405 Zn43 2.527(10) . ?
Zn43 I406 2.511(10) . ?
I403 Zn42 2.517(12) . ?
Zn42 I404 2.524(12) . ?
I409 Zn45 2.560(12) . ?
Zn45 I410 2.537(12) . ?
Zn41 I402 2.535(10) . ?
Zn41 I401 2.531(9) . ?
I415 Zn48 2.536(14) . ?
Zn48 I416 2.513(14) . ?
I418 Zn49 2.500(12) . ?
Zn49 I417 2.530(12) . ?
I411 Zn46 2.563(15) . ?
Zn46 I412 2.549(15) . ?
I308 Zn34 2.544(5) . ?
Zn34 I307 2.525(5) . ?
I503 Zn52 2.524(16) . ?
I504 Zn52 2.538(17) . ?
I518 Zn59 2.51(4) . ?
I519 Zn59 2.51(4) . ?
I505 Zn53 2.53(11) . ?
I506 Zn53 2.69(10) . ?
I501 Zn51 2.43(4) . ?
I17 Zn51 2.67(4) . ?
I413 Zn47 2.524(13) . ?
Zn47 I414 2.546(15) . ?
I511 Zn56 2.57(5) . ?
I512 Zn56 2.56(5) . ?
I602 Zn61 2.95(8) . ?
I601 Zn61 2.30(8) . ?
C15A H15A 0.9800 . ?
C15A H15B 0.9800 . ?
C15A H15C 0.9800 . ?
C4B C3B 1.374(18) . ?
C4B C5B 1.378(18) . ?
C4B C7B 1.484(18) . ?
C3B H3B 0.9500 . ?
C3B C2B 1.379(19) . ?
C5B C6B 1.381(18) . ?
C5B C13B 1.509(19) . ?
O2B C8B 1.378(19) . ?
O2B C14B 1.43(2) . ?
C6B H6B 0.9500 . ?
C6B C1B 1.372(18) . ?
C2B H2B 0.9500 . ?
C2B C1B 1.380(18) . ?
C7B C12B 1.3900 . ?
C7B C8B 1.3900 . ?
C12B C11B 1.3900 . ?
C12B O3B 1.371(19) . ?
C11B H11B 0.9500 . ?
C11B C10B 1.3900 . ?
C10B H10B 0.9500 . ?
C10B C9B 1.3900 . ?
C9B H9B 0.9500 . ?
C9B C8B 1.3900 . ?
C1B H1B 0.9500 . ?
C13B H13C 0.9900 . ?
C13B H13D 0.9900 . ?
C13B O1B 1.41(2) . ?
O3B C15B 1.43(2) . ?
O1B H1BA 0.8400 . ?
C14B H14D 0.9800 . ?
C14B H14E 0.9800 . ?
C14B H14F 0.9800 . ?
C15B H15D 0.9800 . ?
C15B H15E 0.9800 . ?
C15B H15F 0.9800 . ?
C809 H2C 0.9900 . ?
C809 H2D 0.9900 . ?
C809 C810 1.536(13) . ?
C809 C808 1.540(13) . ?
C810 H3C 0.9900 . ?
C810 H3D 0.9900 . ?
C810 C811 1.539(13) . ?
C811 H7A 0.9900 . ?
C811 H7B 0.9900 . ?
C811 C812 1.545(13) . ?
C812 H8A 0.9900 . ?
C812 H8B 0.9900 . ?
C812 C807 1.538(13) . ?
C807 H9C 0.9900 . ?
C807 H9D 0.9900 . ?
C807 C808 1.540(13) . ?
C808 H10C 0.9900 . ?
C808 H10D 0.9900 . ?
C829 H11C 0.9900 . ?
C829 H11D 0.9900 . ?
C829 C828 1.526(13) . ?
C829 C830 1.533(13) . ?
C828 H15G 0.9900 . ?
C828 H15H 0.9900 . ?
C828 C827 1.521(13) . ?
C827 H17A 0.9900 . ?
C827 H17B 0.9900 . ?
C827 C826 1.525(12) . ?
C826 H19A 0.9900 . ?
C826 H19B 0.9900 . ?
C826 C825 1.526(13) . ?
C825 H13E 0.9900 . ?
C825 H13F 0.9900 . ?
C825 C830 1.530(13) . ?
C830 H22A 0.9900 . ?
C830 H22B 0.9900 . ?
C813 H4A 0.9900 . ?
C813 H4B 0.9900 . ?
C813 C818 1.541(13) . ?
C813 C814 1.536(13) . ?
C818 H5A 0.9900 . ?
C818 H5B 0.9900 . ?
C818 C817 1.542(13) . ?
C817 H6C 0.9900 . ?
C817 H6D 0.9900 . ?
C817 C816 1.543(13) . ?
C816 H12A 0.9900 . ?
C816 H12B 0.9900 . ?
C816 C815 1.543(13) . ?
C815 H14G 0.9900 . ?
C815 H14H 0.9900 . ?
C815 C814 1.539(13) . ?
C814 H16A 0.9900 . ?
C814 H16B 0.9900 . ?
C819 H18A 0.9900 . ?
C819 H18B 0.9900 . ?
C819 C824 1.528(13) . ?
C819 C820 1.533(13) . ?
C824 H1CA 0.9900 . ?
C824 H1CB 0.9900 . ?
C824 C823 1.533(13) . ?
C823 H1DA 0.9900 . ?
C823 H1DB 0.9900 . ?
C823 C822 1.539(13) . ?
C822 H1EA 0.9900 . ?
C822 H1EB 0.9900 . ?
C822 C821 1.536(13) . ?
C821 H1FA 0.9900 . ?
C821 H1FB 0.9900 . ?
C821 C820 1.539(13) . ?
C820 H1GA 0.9900 . ?
C820 H1GB 0.9900 . ?
C804 H1HA 0.9900 . ?
C804 H1HB 0.9900 . ?
C804 C803 1.526(13) . ?
C804 C805 1.526(13) . ?
C803 H1IA 0.9900 . ?
C803 H1IB 0.9900 . ?
C803 C802 1.537(13) . ?
C802 H1JA 0.9900 . ?
C802 H1JB 0.9900 . ?
C802 C801 1.532(13) . ?
C801 H1KA 0.9900 . ?
C801 H1KB 0.9900 . ?
C801 C806 1.529(13) . ?
C806 H1LA 0.9900 . ?
C806 H1LB 0.9900 . ?
C806 C805 1.522(13) . ?
C805 H1MA 0.9900 . ?
C805 H1MB 0.9900 . ?

loop_
_geom_torsion_atom_site_label_1
_geom_torsion_atom_site_label_2
_geom_torsion_atom_site_label_3
_geom_torsion_atom_site_label_4
_geom_torsion
_geom_torsion_site_symmetry_1
_geom_torsion_site_symmetry_2
_geom_torsion_site_symmetry_3
_geom_torsion_site_symmetry_4
_geom_torsion_publ_flag
Zn33 N306 C318 C317 -171.6(6) . . . . ?
Zn33 N306 C314 C315 173.3(8) . . . . ?
Zn33 N307 C319 C320 175.9(8) . . . . ?
Zn33 N307 C323 C322 -177.7(8) . . . . ?
Zn35 N318 C350 C351 -172.2(6) . . . . ?
Zn35 N318 C354 C353 173.5(8) . . . . ?
Zn35 N319 C355 C356 -174.4(8) . . . . ?
Zn35 N319 C359 C358 174.4(9) . . . . ?
Zn44 N312 C332 C333 178.9(8) . . . . ?
Zn44 N312 C336 C335 -178.6(9) . . . . ?
Zn44 N313 C337 C338 -175.7(9) . . . . ?
Zn44 N313 C341 C340 178.2(9) . . . . ?
Zn32 N311 C329 C328 -175.5(8) 6_575 . . . ?
Zn32 N311 C330 C331 176.1(10) 6_575 . . . ?
Zn32 N305 C312 C313 -176.5(8) . . . . ?
Zn32 N305 C311 C310 179.2(13) . . . . ?
Zn36 N323 C365 C364 168.7(9) . . . . ?
Zn36 N323 C366 C367 -171.9(13) . . . . ?
Zn36 N317 C348 C349 170.6(6) 6_565 . . . ?
Zn36 N317 C347 C346 -172.1(11) 6_565 . . . ?
Zn38 N331 C395 C394 -177.2(9) . . . . ?
Zn38 N331 C391 C392 178.3(10) . . . . ?
Zn38 N330 C390 C389 -178.9(9) . . . . ?
Zn38 N330 C386 C387 177.5(17) . . . . ?
Zn37 N324 C372 C371 -179.0(9) . . . . ?
Zn37 N324 C368 C369 179.7(8) . . . . ?
Zn37 N325 C377 C376 -173.9(13) . . . . ?
Zn37 N325 C373 C374 174.7(13) . . . . ?
Zn31 N335 C401 C400 -178.4(9) 8_556 . . . ?
Zn31 N335 C402 C403 -180(100) 8_556 . . . ?
Zn31 N301 C305 C304 172.4(14) . . . . ?
Zn31 N301 C301 C302 -175.1(15) . . . . ?
Zn39 N336 C404 C405 164.0(9) . . . . ?
Zn39 N336 C408 C407 -166.3(15) . . . . ?
Zn39 N329 C383 C382 -171.7(11) 6 . . . ?
Zn39 N329 C384 C385 172.0(9) 6 . . . ?
N308 C326 C334 C333 -13.7(13) . . . . ?
N308 C326 C334 C335 164.3(9) . . . . ?
N308 C324 C321 C320 -174.7(9) . . . . ?
N308 C324 C321 C322 4.6(13) . . . . ?
N316 C343 C345 C349 -1.5(11) . . . . ?
N316 C343 C345 C346 178.7(9) . . . . ?
N310 C326 C334 C333 171.0(8) . . . . ?
N310 C326 C334 C335 -11.0(13) . . . . ?
N309 C324 C321 C320 2.1(13) . . . . ?
N309 C324 C321 C322 -178.5(8) . . . . ?
N304 C307 C309 C313 -23.6(12) . . . . ?
N304 C307 C309 C310 151.4(11) . . . . ?
N315 C343 C345 C349 -178.5(8) . . . . ?
N315 C343 C345 C346 1.7(12) . . . . ?
N320 C362 C370 C371 173.2(9) . . . . ?
N320 C362 C370 C369 -8.5(15) . . . . ?
N312 C336 C335 C334 -0.8(18) . . . . ?
N311 C329 C328 C327 -1.2(16) . . . . ?
N313 C337 C338 C339 -3.3(17) . . . . ?
N321 C361 C363 C364 -10.2(16) . . . . ?
N321 C361 C363 C367 167.3(11) . . . . ?
N324 C368 C369 C370 0.1(17) . . . . ?
N305 C312 C313 C309 -0.7(16) . . . . ?
N305 C311 C310 C309 -3(2) . . . . ?
N322 C362 C370 C371 -10.4(13) . . . . ?
N322 C362 C370 C369 167.9(10) . . . . ?
N322 C361 C363 C364 172.0(10) . . . . ?
N322 C361 C363 C367 -10.5(16) . . . . ?
N319 C355 C356 C357 -1.9(17) . . . . ?
N319 C359 C358 C357 1.7(18) . . . . ?
N333 C397 C399 C403 177.7(10) . . . . ?
N333 C397 C399 C400 -4.3(15) . . . . ?
N302 C306 C303 C304 16.8(16) . . . . ?
N302 C306 C303 C302 -163.2(12) . . . . ?
N323 C366 C367 C363 5(3) . . . . ?
N317 C348 C349 C345 -1.5(13) . . . . ?
N334 C397 C399 C403 -6.1(14) . . . . ?
N334 C397 C399 C400 171.9(10) . . . . ?
N303 C307 C309 C313 157.0(9) . . . . ?
N303 C307 C309 C310 -28.0(14) . . . . ?
N303 C306 C303 C304 -163.5(12) . . . . ?
N303 C306 C303 C302 16.6(16) . . . . ?
N327 C379 C381 C385 -164.1(10) . . . . ?
N327 C379 C381 C382 18.4(15) . . . . ?
N327 C378 C375 C376 -16.0(18) . . . . ?
N327 C378 C375 C374 164.1(12) . . . . ?
N328 C380 C388 C389 15.5(16) . . . . ?
N328 C380 C388 C387 -160.3(14) . . . . ?
N328 C379 C381 C385 12.5(14) . . . . ?
N328 C379 C381 C382 -165.1(11) . . . . ?
C352 C351 C350 N318 -2.6(12) . . . . ?
C352 C353 C354 N318 -0.2(16) . . . . ?
N335 C401 C400 C399 -1.6(19) . . . . ?
N326 C380 C388 C389 -168.5(11) . . . . ?
N326 C380 C388 C387 15.7(19) . . . . ?
N326 C378 C375 C376 164.6(12) . . . . ?
N326 C378 C375 C374 -15.2(18) . . . . ?
C326 N308 C324 N309 -0.1(12) . . . . ?
C326 N308 C324 C321 176.4(7) . . . . ?
C326 N310 C325 N309 -1.3(13) . . . . ?
C326 N310 C325 C327 179.4(8) . . . . ?
C326 C334 C333 C332 176.9(8) . . . . ?
C326 C334 C335 C336 -176.6(10) . . . . ?
N331 C395 C394 C393 -2.0(19) . . . . ?
O2A C8A C9A C10A 177.7(13) . . . . ?
C324 N308 C326 N310 2.4(12) . . . . ?
C324 N308 C326 C334 -172.5(7) . . . . ?
C324 N309 C325 N310 3.3(13) . . . . ?
C324 N309 C325 C327 -177.4(8) . . . . ?
C324 C321 C320 C319 177.2(9) . . . . ?
C324 C321 C322 C323 -178.9(9) . . . . ?
C343 N316 C344 N314 0.1(10) . . . . ?
C343 N316 C344 C352 177.3(6) . . . . ?
C343 N315 C342 N314 -1.2(11) . . . . ?
C343 N315 C342 C339 179.0(7) . . . . ?
C343 C345 C349 C348 -176.2(8) . . . . ?
C343 C345 C346 C347 175.2(10) . . . . ?
C321 C320 C319 N307 2.4(17) . . . . ?
C321 C322 C323 N307 1.2(16) . . . . ?
O3A C12A C11A C10A -179.3(13) . . . . ?
N330 C390 C389 C388 0(2) . . . . ?
C334 C333 C332 N312 0.0(15) . . . . ?
N325 C373 C374 C375 -1(3) . . . . ?
C345 C346 C347 N317 4(2) . . . . ?
C327 C331 C330 N311 0(2) . . . . ?
C362 N320 C360 N321 -4.6(14) . . . . ?
C362 N320 C360 C357 175.2(8) . . . . ?
C362 N322 C361 N321 -2.2(14) . . . . ?
C362 N322 C361 C363 175.5(9) . . . . ?
C362 C370 C371 C372 178.6(10) . . . . ?
C362 C370 C369 C368 -177.8(10) . . . . ?
C316 C317 C318 N306 -0.4(12) . . . . ?
C316 C315 C314 N306 -1.9(15) . . . . ?
C317 C316 C308 N304 -12.9(10) . . . . ?
C317 C316 C308 N302 166.4(7) . . . . ?
C317 C316 C315 C314 2.4(13) . . . . ?
C339 C340 C341 N313 -1.7(18) . . . . ?
C344 N316 C343 N315 1.1(10) . . . . ?
C344 N316 C343 C345 -175.7(6) . . . . ?
C344 N314 C342 N315 2.2(11) . . . . ?
C344 N314 C342 C339 -178.0(6) . . . . ?
C344 C352 C351 C350 178.5(7) . . . . ?
C344 C352 C353 C354 -177.2(8) . . . . ?
C325 N310 C326 N308 -1.8(13) . . . . ?
C325 N310 C326 C334 173.1(8) . . . . ?
C325 N309 C324 N308 -2.5(13) . . . . ?
C325 N309 C324 C321 -179.0(8) . . . . ?
C325 C327 C328 C329 -178.0(9) . . . . ?
C325 C327 C331 C330 178.6(11) . . . . ?
C308 N304 C307 N303 3.9(11) . . . . ?
C308 N304 C307 C309 -175.5(7) . . . . ?
C308 N302 C306 N303 1.6(12) . . . . ?
C308 N302 C306 C303 -178.6(8) . . . . ?
C308 C316 C317 C318 176.1(7) . . . . ?
C308 C316 C315 C314 -175.0(8) . . . . ?
C307 N304 C308 N302 -4.3(11) . . . . ?
C307 N304 C308 C316 174.9(6) . . . . ?
C307 N303 C306 N302 -2.0(13) . . . . ?
C307 N303 C306 C303 178.2(8) . . . . ?
C307 C309 C313 C312 177.8(9) . . . . ?
C307 C309 C310 C311 -176.0(12) . . . . ?
N301 C301 C302 C303 1(3) . . . . ?
C370 C371 C372 N324 -1.4(18) . . . . ?
C329 N311 C330 C331 -0.3(19) . . . . ?
C406 C405 C404 N336 3.1(18) . . . . ?
C406 C407 C408 N336 0(3) . . . . ?
C333 C334 C335 C336 1.5(16) . . . . ?
C320 C321 C322 C323 0.4(15) . . . . ?
C361 N321 C360 N320 5.8(14) . . . . ?
C361 N321 C360 C357 -173.9(8) . . . . ?
C361 N322 C362 N320 3.7(14) . . . . ?
C361 N322 C362 C370 -172.5(8) . . . . ?
C361 C363 C364 C365 179.8(10) . . . . ?
C361 C363 C367 C366 177.4(13) . . . . ?
C342 N315 C343 N316 -0.6(11) . . . . ?
C342 N315 C343 C345 176.2(6) . . . . ?
C342 N314 C344 N316 -1.6(10) . . . . ?
C342 N314 C344 C352 -178.8(6) . . . . ?
C342 C339 C340 C341 -179.1(9) . . . . ?
C342 C339 C338 C337 -178.6(9) . . . . ?
C351 C352 C344 N316 177.3(7) . . . . ?
C351 C352 C344 N314 -5.2(10) . . . . ?
C351 C352 C353 C354 2.3(13) . . . . ?
C318 N306 C314 C315 0.2(13) . . . . ?
C332 N312 C336 C335 -0.4(16) . . . . ?
C360 N320 C362 N322 -0.5(14) . . . . ?
C360 N320 C362 C370 175.5(8) . . . . ?
C360 N321 C361 N322 -2.2(14) . . . . ?
C360 N321 C361 C363 -179.8(9) . . . . ?
C360 C357 C356 C355 178.1(10) . . . . ?
C360 C357 C358 C359 -178.0(10) . . . . ?
C363 C364 C365 N323 1.2(17) . . . . ?
C350 N318 C354 C353 -3.2(14) . . . . ?
C322 C321 C320 C319 -2.1(15) . . . . ?
C393 C392 C391 N331 0(2) . . . . ?
C397 N333 C396 N332 -2.2(14) . . . . ?
C397 N333 C396 C393 179.3(9) . . . . ?
C397 N334 C398 N332 -3.3(14) . . . . ?
C397 N334 C398 C406 174.9(8) . . . . ?
C397 C399 C403 C402 177.4(11) . . . . ?
C397 C399 C400 C401 -175.7(10) . . . . ?
C306 N302 C308 N304 1.8(11) . . . . ?
C306 N302 C308 C316 -177.4(7) . . . . ?
C306 N303 C307 N304 -0.9(13) . . . . ?
C306 N303 C307 C309 178.4(8) . . . . ?
C306 C303 C304 C305 178.4(15) . . . . ?
C306 C303 C302 C301 179.7(15) . . . . ?
C399 C403 C402 N335 -2(2) . . . . ?
C398 N332 C396 N333 3.6(14) . . . . ?
C398 N332 C396 C393 -177.9(8) . . . . ?
C398 N334 C397 N333 4.9(14) . . . . ?
C398 N334 C397 C399 -170.9(8) . . . . ?
C398 C406 C405 C404 177.2(10) . . . . ?
C398 C406 C407 C408 -178.5(14) . . . . ?
C328 C327 C325 N310 171.1(9) . . . . ?
C328 C327 C325 N309 -8.3(14) . . . . ?
C328 C327 C331 C330 -0.1(18) . . . . ?
C355 N319 C359 C358 -4.6(16) . . . . ?
C359 N319 C355 C356 4.7(16) . . . . ?
C380 N328 C379 N327 2.0(14) . . . . ?
C380 N328 C379 C381 -174.3(9) . . . . ?
C380 N326 C378 N327 4.9(16) . . . . ?
C380 N326 C378 C375 -175.8(9) . . . . ?
C380 C388 C389 C390 -178.5(12) . . . . ?
C380 C388 C387 C386 177.3(17) . . . . ?
C319 N307 C323 C322 -1.0(16) . . . . ?
C396 N332 C398 N334 -0.6(14) . . . . ?
C396 N332 C398 C406 -178.8(8) . . . . ?
C396 N333 C397 N334 -2.4(14) . . . . ?
C396 N333 C397 C399 173.4(8) . . . . ?
C396 C393 C392 C391 179.6(11) . . . . ?
C396 C393 C394 C395 -178.6(10) . . . . ?
C336 N312 C332 C333 0.7(15) . . . . ?
C364 C363 C367 C366 -5(2) . . . . ?
C379 N327 C378 N326 -4.8(15) . . . . ?
C379 N327 C378 C375 175.9(9) . . . . ?
C379 N328 C380 N326 -1.8(15) . . . . ?
C379 N328 C380 C388 173.8(9) . . . . ?
C379 C381 C385 C384 -179.0(10) . . . . ?
C379 C381 C382 C383 178.6(12) . . . . ?
C405 C406 C398 N332 -2.3(15) . . . . ?
C405 C406 C398 N334 179.4(10) . . . . ?
C405 C406 C407 C408 0(2) . . . . ?
C323 N307 C319 C320 -0.8(16) . . . . ?
C348 N317 C347 C346 -2.0(19) . . . . ?
C356 C357 C360 N320 179.1(9) . . . . ?
C356 C357 C360 N321 -1.2(14) . . . . ?
C356 C357 C358 C359 1.3(16) . . . . ?
C335 C334 C333 C332 -1.2(14) . . . . ?
C371 C370 C369 C368 0.5(16) . . . . ?
C312 N305 C311 C310 6(2) . . . . ?
C349 C345 C346 C347 -4.5(16) . . . . ?
C388 C387 C386 N330 2(3) . . . . ?
C353 C352 C344 N316 -3.1(11) . . . . ?
C353 C352 C344 N314 174.3(8) . . . . ?
C353 C352 C351 C350 -1.0(12) . . . . ?
C381 C385 C384 N329 0.7(18) . . . . ?
N329 C383 C382 C381 0(2) . . . . ?
C378 N327 C379 N328 1.0(14) . . . . ?
C378 N327 C379 C381 177.3(9) . . . . ?
C378 N326 C380 N328 -1.4(15) . . . . ?
C378 N326 C380 C388 -177.0(9) . . . . ?
C378 C375 C376 C377 178.4(14) . . . . ?
C378 C375 C374 C373 -177.9(14) . . . . ?
C358 C357 C360 N320 -1.7(14) . . . . ?
C358 C357 C360 N321 178.1(9) . . . . ?
C358 C357 C356 C355 -1.1(16) . . . . ?
C392 C393 C396 N332 178.6(10) . . . . ?
C392 C393 C396 N333 -2.7(15) . . . . ?
C392 C393 C394 C395 2.3(17) . . . . ?
C354 N318 C350 C351 4.7(13) . . . . ?
C372 N324 C368 C369 -1.2(16) . . . . ?
C375 C376 C377 N325 0(3) . . . . ?
C313 C309 C310 C311 -1(2) . . . . ?
C315 C316 C317 C318 -1.3(12) . . . . ?
C315 C316 C308 N304 164.4(8) . . . . ?
C315 C316 C308 N302 -16.4(11) . . . . ?
C303 C304 C305 N301 3(3) . . . . ?
C314 N306 C318 C317 1.0(12) . . . . ?
C365 N323 C366 C367 -1(2) . . . . ?
C365 N323 C366 Zn56 -169(2) . . . . ?
C365 N323 Zn56 N317 167.4(11) . . . 6_566 ?
C365 N323 Zn56 C366 169(2) . . . . ?
C365 N323 Zn56 I511 44(4) . . . . ?
C365 N323 Zn56 I512 -87(2) . . . . ?
C395 N331 C391 C392 0.4(19) . . . . ?
C368 N324 C372 C371 1.9(17) . . . . ?
C404 N336 C408 C407 2(3) . . . . ?
C331 C327 C325 N310 -7.6(15) . . . . ?
C331 C327 C325 N309 173.0(10) . . . . ?
C331 C327 C328 C329 0.7(15) . . . . ?
C394 C393 C396 N332 -0.5(15) . . . . ?
C394 C393 C396 N333 178.2(10) . . . . ?
C394 C393 C392 C391 -1.3(18) . . . . ?
C340 C339 C342 N315 158.8(9) . . . . ?
C340 C339 C342 N314 -21.0(12) . . . . ?
C340 C339 C338 C337 -0.4(16) . . . . ?
C369 C370 C371 C372 0.2(16) . . . . ?
C337 N313 C341 C340 -1.9(16) . . . . ?
C7A C8A C9A C10A -4(2) . . . . ?
C7A C4A C5A C6A 178.1(7) . . . . ?
C7A C4A C5A C13A -0.8(10) . . . . ?
C7A C12A C11A C10A 0(2) . . . . ?
C330 N311 C329 C328 1.0(16) . . . . ?
C346 C345 C349 C348 3.5(13) . . . . ?
C401 N335 C402 C403 2.7(18) . . . . ?
C338 C339 C342 N315 -23.1(12) . . . . ?
C338 C339 C342 N314 157.1(8) . . . . ?
C338 C339 C340 C341 2.7(16) . . . . ?
C385 C381 C382 C383 1(2) . . . . ?
C366 N323 C365 C364 -1.8(18) . . . . ?
C366 N323 Zn56 N317 -1(3) . . . 6_566 ?
C366 N323 Zn56 I511 -124(3) . . . . ?
C366 N323 Zn56 I512 104(3) . . . . ?
C341 N313 C337 C338 4.4(16) . . . . ?
C403 C399 C400 C401 2.3(17) . . . . ?
C390 N330 C386 C387 -4(3) . . . . ?
C389 C388 C387 C386 1(3) . . . . ?
C400 C399 C403 C402 -0.7(18) . . . . ?
C402 N335 C401 C400 -1.0(18) . . . . ?
C402 N335 C401 Zn51 172.2(15) . . . 8_556 ?
C402 N335 C401 Zn61 173.6(18) . . . 8_556 ?
C367 C363 C364 C365 2.3(17) . . . . ?
C407 C406 C398 N332 176.6(11) . . . . ?
C407 C406 C398 N334 -1.7(16) . . . . ?
C407 C406 C405 C404 -1.7(17) . . . . ?
C391 N331 C395 C394 0.6(17) . . . . ?
C8A C7A C4A C3A -72.5(12) . . . . ?
C8A C7A C4A C5A 109.4(10) . . . . ?
C8A C7A C12A O3A 179.7(11) . . . . ?
C8A C7A C12A C11A 0.1(19) . . . . ?
C8A C9A C10A C11A 4(2) . . . . ?
C347 N317 C348 C349 0.6(14) . . . . ?
C1A C2A C3A C4A 0.0 . . . . ?
C2A C1A C6A C5A 0.0 . . . . ?
C2A C3A C4A C7A -178.2(7) . . . . ?
C2A C3A C4A C5A 0.0 . . . . ?
C3A C4A C5A C6A 0.0 . . . . ?
C3A C4A C5A C13A -178.9(10) . . . . ?
C4A C7A C8A O2A -2.2(16) . . . . ?
C4A C7A C8A C9A 179.5(11) . . . . ?
C4A C7A C12A O3A 2.0(17) . . . . ?
C4A C7A C12A C11A -177.6(11) . . . . ?
C4A C5A C6A C1A 0.0 . . . . ?
C4A C5A C13A O1A -160.1(9) . . . . ?
C6A C1A C2A C3A 0.0 . . . . ?
C6A C5A C13A O1A 21.0(16) . . . . ?
C12A C7A C8A O2A -179.8(11) . . . . ?
C12A C7A C8A C9A 1.8(19) . . . . ?
C12A C7A C4A C3A 105.1(11) . . . . ?
C12A C7A C4A C5A -73.0(12) . . . . ?
C12A C11A C10A C9A -3(2) . . . . ?
C304 C303 C302 C301 0(2) . . . . ?
C383 N329 C384 C385 0.5(19) . . . . ?
C376 C375 C374 C373 2(2) . . . . ?
C305 N301 C301 C302 -1(3) . . . . ?
C377 N325 C373 C374 -1(2) . . . . ?
C373 N325 C377 C376 1(2) . . . . ?
C311 N305 C312 C313 -3.4(16) . . . . ?
C384 N329 C383 C382 -1(2) . . . . ?
C384 N329 C383 Zn59 173(2) . . . 6 ?
C408 N336 C404 C405 -3(2) . . . . ?
C310 C309 C313 C312 2.7(16) . . . . ?
C382 C381 C385 C384 -1.4(17) . . . . ?
C301 N301 C305 C304 -1(3) . . . . ?
C374 C375 C376 C377 -2(2) . . . . ?
C302 C303 C304 C305 -2(2) . . . . ?
C14A O2A C8A C7A -174.5(11) . . . . ?
C14A O2A C8A C9A 3.8(18) . . . . ?
C13A C5A C6A C1A 178.9(10) . . . . ?
C387 C388 C389 C390 -2(2) . . . . ?
C386 N330 C390 C389 3(2) . . . . ?
Zn43 N306 C318 C317 -172.7(6) . . . . ?
Zn43 N306 C314 C315 174.0(8) . . . . ?
Zn43 N307 C319 C320 173.4(9) . . . . ?
Zn43 N307 C323 C322 -175.1(9) . . . . ?
Zn42 N311 C329 C328 -171.3(8) 6_575 . . . ?
Zn42 N311 C330 C331 172.6(11) 6_575 . . . ?
Zn42 N305 C312 C313 -178.3(10) . . . . ?
Zn42 N305 C311 C310 180.0(14) . . . . ?
Zn45 N318 C350 C351 -170.2(7) . . . . ?
Zn45 N318 C354 C353 172.1(9) . . . . ?
Zn45 N319 C355 C356 -168.6(9) . . . . ?
Zn45 N319 C359 C358 169.2(10) . . . . ?
Zn41 N335 C401 C400 -178.1(10) 8_556 . . . ?
Zn41 N335 C402 C403 179.7(10) 8_556 . . . ?
Zn41 N301 C305 C304 -179.3(15) . . . . ?
Zn41 N301 C301 C302 177.2(14) . . . . ?
Zn48 N331 C395 C394 -174.0(10) . . . . ?
Zn48 N331 C391 C392 175.5(12) . . . . ?
Zn48 N330 C390 C389 178.2(11) . . . . ?
Zn48 N330 C386 C387 -179.5(17) . . . . ?
Zn49 N336 C404 C405 -174.4(9) . . . . ?
Zn49 N336 C408 C407 172.5(15) . . . . ?
Zn49 N329 C383 C382 -173.9(13) 6 . . . ?
Zn49 N329 C384 C385 170.8(9) 6 . . . ?
Zn46 N323 C365 C364 179.7(10) . . . . ?
Zn46 N323 C366 C367 177.4(15) . . . . ?
Zn46 N317 C348 C349 169.4(8) 6_565 . . . ?
Zn46 N317 C347 C346 -172.5(12) 6_565 . . . ?
Zn34 N312 C332 C333 -179.5(7) . . . . ?
Zn34 N312 C336 C335 180(100) . . . . ?
Zn34 N313 C337 C338 -176.4(9) . . . . ?
Zn34 N313 C341 C340 178.9(9) . . . . ?
Zn52 N311 C329 C328 170.9(11) 6_575 . . . ?
Zn52 N311 C330 C331 -167.3(13) 6_575 . . . ?
Zn52 N305 C312 C313 177.2(17) . . . . ?
Zn52 N305 C311 C310 -174.9(17) . . . . ?
Zn59 N336 C404 C405 -156.5(15) . . . . ?
Zn59 N336 C408 C407 149.7(17) . . . . ?
Zn59 N329 C383 C382 -174(2) 6 . . . ?
Zn59 N329 C384 C385 164(4) 6 . . . ?
Zn53 N306 C318 C317 -173(3) . . . . ?
Zn53 N306 C314 C315 173(3) . . . . ?
Zn53 N307 C319 C320 158(3) . . . . ?
Zn53 N307 C323 C322 -161(3) . . . . ?
Zn51 N335 C401 C400 -173.2(15) 8_556 . . . ?
Zn51 N335 C402 C403 168(2) 8_556 . . . ?
Zn51 N301 C305 C304 -162(2) . . . . ?
Zn51 N301 C301 C302 150(2) . . . . ?
Zn47 N324 C372 C371 178.1(10) . . . . ?
Zn47 N324 C368 C369 -177.9(9) . . . . ?
Zn47 N325 C377 C376 179.1(15) . . . . ?
Zn47 N325 C373 C374 -178.1(13) . . . . ?
Zn56 N323 C365 C364 -171.1(19) . . . . ?
Zn56 N323 C366 C367 168(2) . . . . ?
Zn56 N317 C348 C349 151(3) 6_565 . . . ?
Zn56 N317 C347 C346 -160(2) 6_565 . . . ?
Zn56 C366 C367 C363 22(5) . . . . ?
Zn61 N335 C401 C400 -174.6(19) 8_556 . . . ?
Zn61 N335 C402 C403 160(6) 8_556 . . . ?
Zn61 N301 C305 C304 -155(2) . . . . ?
Zn61 N301 C301 C302 129(3) . . . . ?
Zn61 C401 C400 C399 -164(5) 8_556 . . . ?
C15A O3A C12A C7A -175.4(14) . . . . ?
C15A O3A C12A C11A 4(2) . . . . ?
C4B C3B C2B C1B 0.3(19) . . . . ?
C4B C5B C6B C1B 0(3) . . . . ?
C4B C5B C13B O1B 142(4) . . . . ?
C4B C7B C12B C11B 178(2) . . . . ?
C4B C7B C12B O3B 2(3) . . . . ?
C4B C7B C8B O2B 2(3) . . . . ?
C4B C7B C8B C9B -178(3) . . . . ?
C3B C4B C5B C6B -1(3) . . . . ?
C3B C4B C5B C13B 178(3) . . . . ?
C3B C4B C7B C12B 74(2) . . . . ?
C3B C4B C7B C8B -107(2) . . . . ?
C3B C2B C1B C6B -1(3) . . . . ?
C5B C4B C3B C2B 1(2) . . . . ?
C5B C4B C7B C12B -109(2) . . . . ?
C5B C4B C7B C8B 70(3) . . . . ?
C5B C6B C1B C2B 1(3) . . . . ?
C6B C5B C13B O1B -39(5) . . . . ?
C7B C4B C3B C2B 177(2) . . . . ?
C7B C4B C5B C6B -177(2) . . . . ?
C7B C4B C5B C13B 1(3) . . . . ?
C7B C12B C11B C10B 0.0 . . . . ?
C7B C12B O3B C15B 175(5) . . . . ?
C12B C7B C8B O2B -179(2) . . . . ?
C12B C7B C8B C9B 0.0 . . . . ?
C12B C11B C10B C9B 0.0 . . . . ?
C11B C12B O3B C15B -1(6) . . . . ?
C11B C10B C9B C8B 0.0 . . . . ?
C10B C9B C8B O2B 179(3) . . . . ?
C10B C9B C8B C7B 0.0 . . . . ?
C8B C7B C12B C11B 0.0 . . . . ?
C8B C7B C12B O3B -176(2) . . . . ?
C13B C5B C6B C1B -179(3) . . . . ?
O3B C12B C11B C10B 176(2) . . . . ?
C14B O2B C8B C7B 169(3) . . . . ?
C14B O2B C8B C9B -10(4) . . . . ?
C809 C810 C811 C812 59(3) . . . . ?
C810 C809 C808 C807 57(4) . . . . ?
C810 C811 C812 C807 -58(3) . . . . ?
C811 C812 C807 C808 58(4) . . . . ?
C812 C807 C808 C809 -58(4) . . . . ?
C808 C809 C810 C811 -58(3) . . . . ?
C829 C828 C827 C826 55(3) . . . . ?
C828 C829 C830 C825 60(3) . . . . ?
C828 C827 C826 C825 -55(3) . . . . ?
C827 C826 C825 C830 55(3) . . . . ?
C826 C825 C830 C829 -58(3) . . . . ?
C830 C829 C828 C827 -57(3) . . . . ?
C813 C818 C817 C816 61(4) . . . . ?
C818 C813 C814 C815 59(5) . . . . ?
C818 C817 C816 C815 -62(4) . . . . ?
C817 C816 C815 C814 61(4) . . . . ?
C816 C815 C814 C813 -59(4) . . . . ?
C814 C813 C818 C817 -60(5) . . . . ?
C819 C824 C823 C822 -51(5) . . . . ?
C824 C819 C820 C821 -51(5) . . . . ?
C824 C823 C822 C821 55(5) . . . . ?
C823 C822 C821 C820 -56(4) . . . . ?
C822 C821 C820 C819 54(5) . . . . ?
C820 C819 C824 C823 49(5) . . . . ?
C804 C803 C802 C801 63(4) . . . . ?
C803 C804 C805 C806 52(5) . . . . ?
C803 C802 C801 C806 -58(4) . . . . ?
C802 C801 C806 C805 51(4) . . . . ?
C801 C806 C805 C804 -49(5) . . . . ?
C805 C804 C803 C802 -58(4) . . . . ?

loop_
_exptl_oxdiff_crystal_face_indexfrac_h
_exptl_oxdiff_crystal_face_indexfrac_k
_exptl_oxdiff_crystal_face_indexfrac_l
_exptl_oxdiff_crystal_face_x
_exptl_oxdiff_crystal_face_y
_exptl_oxdiff_crystal_face_z
1.9995 0.0000 -1.0000 0.0494 0.0007 -0.0051
-1.9995 -0.0000 1.0000 -0.0494 -0.0007 0.0051
-1.9998 -0.0000 -1.0000 0.0019 -0.0343 0.0485
1.9998 0.0000 1.0000 -0.0019 0.0343 -0.0485
-0.9999 -1.0000 -0.0000 -0.0070 0.0752 0.0727
0.9999 2.0000 0.0001 0.0022 -0.1592 -0.1319
0.9996 -1.0000 -2.0000 0.0681 0.0592 0.0893
-0.9998 -0.0000 -0.0000 -0.0119 -0.0088 0.0134
0.9998 0.0000 0.0000 0.0119 0.0088 -0.0134
-0.0001 -0.0000 -1.0000 0.0257 -0.0168 0.0217
0.0001 0.0000 1.0000 -0.0257 0.0168 -0.0217
0.9996 -0.0000 -2.0000 0.0632 -0.0248 0.0300
1.9994 1.0000 -1.9999 0.0702 -0.1000 -0.0427
